data_4122061
loop_
_publ_author_name
'Riddell, Imogen A.'
'Ronson, Tanya K.'
'Clegg, Jack K.'
'Wood, Christopher S.'
'Bilbeisi, Rana A.'
'Nitschke, Jonathan R.'

_publ_section_title
;
 Cation- and Anion-Exchanges Induce Multiple Distinct Rearrangements
 within Metallosupramolecular Architectures.
;
_journal_issue 26
_journal_name_full 'Journal of the American Chemical Society'
_journal_page_first 9491
_journal_page_last 9498
_journal_paper_doi 10.1021/ja504748g
_journal_volume 136
_journal_year 2014
_chemical_formula_moiety 'C468 H396 N72 Cd12, 2(C2 F6 O4 S2 N), 22(As F6)'
_chemical_formula_sum 'C472 H396 As22 Cd12 F144 N74 O8 S4'
_chemical_formula_weight 13093.88
_chemical_name_systematic
;
 ?
;
_space_group_crystal_system monoclinic
_space_group_IT_number 15
_space_group_name_Hall '-C 2yc'
_space_group_name_H-M_alt 'C 1 2/c 1'
_symmetry_space_group_name_Hall '-C 2yc'
_symmetry_space_group_name_H-M 'C 1 2/c 1'
_atom_sites_solution_hydrogens geom
_audit_creation_method SHELXL-2013
_cell_angle_alpha 90
_cell_angle_beta 103.240(2)
_cell_angle_gamma 90
_cell_formula_units_Z 8
_cell_length_a 90.440(6)
_cell_length_b 30.343(2)
_cell_length_c 48.451(4)
_cell_measurement_reflns_used 9151
_cell_measurement_temperature 130(2)
_cell_measurement_theta_max 81.810
_cell_measurement_theta_min 5.141
_cell_volume 129426(16)
_computing_cell_refinement 'Bruker SAINT'
_computing_data_collection 'Bruker APEX2'
_computing_data_reduction 'Bruker SAINT'
_computing_structure_refinement 'SHELXL-2013 (Sheldrick, 2013)'
_computing_structure_solution 'SUPERFLIP (Palatinus & Chapuis, 2007)'
_diffrn_ambient_temperature 130(2)
_diffrn_measured_fraction_theta_full 0.962
_diffrn_measured_fraction_theta_max 0.963
_diffrn_measurement_device_type 'Bruker APEX-II CCD'
_diffrn_measurement_method '\f and \w scans'
_diffrn_radiation_monochromator graphite
_diffrn_radiation_source 'sealed tube'
_diffrn_radiation_type CuK\a
_diffrn_radiation_wavelength 1.54178
_diffrn_reflns_av_R_equivalents 0.0345
_diffrn_reflns_av_unetI/netI 0.0559
_diffrn_reflns_Laue_measured_fraction_full 0.962
_diffrn_reflns_Laue_measured_fraction_max 0.963
_diffrn_reflns_limit_h_max 75
_diffrn_reflns_limit_h_min -59
_diffrn_reflns_limit_k_max 21
_diffrn_reflns_limit_k_min -25
_diffrn_reflns_limit_l_max 30
_diffrn_reflns_limit_l_min -40
_diffrn_reflns_number 75098
_diffrn_reflns_point_group_measured_fraction_full 0.962
_diffrn_reflns_point_group_measured_fraction_max 0.963
_diffrn_reflns_theta_full 40.000
_diffrn_reflns_theta_max 39.972
_diffrn_reflns_theta_min 2.412
_diffrn_standards_number 0
_exptl_absorpt_coefficient_mu 4.849
_exptl_absorpt_correction_T_max 0.7480
_exptl_absorpt_correction_T_min 0.5377
_exptl_absorpt_correction_type multi-scan
_exptl_absorpt_process_details SADABS
_exptl_crystal_colour 'pale yellow'
_exptl_crystal_density_diffrn 1.344
_exptl_crystal_description block
_exptl_crystal_F_000 51776
_exptl_crystal_size_max 0.210
_exptl_crystal_size_mid 0.120
_exptl_crystal_size_min 0.070
_refine_diff_density_max 2.849
_refine_diff_density_min -1.024
_refine_diff_density_rms 0.165
_refine_ls_extinction_method none
_refine_ls_goodness_of_fit_ref 1.434
_refine_ls_hydrogen_treatment constr
_refine_ls_matrix_type full
_refine_ls_number_parameters 2917
_refine_ls_number_reflns 37784
_refine_ls_number_restraints 1820
_refine_ls_restrained_S_all 1.468
_refine_ls_R_factor_all 0.1495
_refine_ls_R_factor_gt 0.1272
_refine_ls_shift/su_max 0.001
_refine_ls_shift/su_mean 0.000
_refine_ls_structure_factor_coef Fsqd
_refine_ls_weighting_details
;
 w=1/[\s^2^(Fo^2^)+(0.2000P)^2^+300.0000P]
 where P=(Fo^2^+2Fc^2^)/3
;
_refine_ls_weighting_scheme calc
_refine_ls_wR_factor_gt 0.3460
_refine_ls_wR_factor_ref 0.3725
_reflns_Friedel_coverage 0.000
_reflns_number_gt 26967
_reflns_number_total 37784
_reflns_threshold_expression 'I > 2\s(I)'
_cod_data_source_file ja504748g_si_004.cif
_cod_data_source_block jn1319_sq_d
_cod_depositor_comments 'Adding full bibliography for 4122060--4122064.cif.'
_cod_original_cell_volume 129427(16)
_cod_database_code 4122061
_shelx_space_group_comment
;
The symmetry employed for this shelxl refinement is uniquely defined
by the following loop, which should always be used as a source of
symmetry information in preference to the above space-group names.
They are only intended as comments.
;
_shelx_estimated_absorpt_t_min 0.404
_shelx_estimated_absorpt_t_max 0.709
_shelxl_version_number 2013-2

loop_
_space_group_symop_operation_xyz
'x, y, z'
'-x, y, -z+1/2'
'x+1/2, y+1/2, z'
'-x+1/2, y+1/2, -z+1/2'
'-x, -y, -z'
'x, -y, z-1/2'
'-x+1/2, -y+1/2, -z'
'x+1/2, -y+1/2, z-1/2'

loop_
_atom_site_label
_atom_site_type_symbol
_atom_site_fract_x
_atom_site_fract_y
_atom_site_fract_z
_atom_site_U_iso_or_equiv
_atom_site_adp_type
_atom_site_occupancy
_atom_site_site_symmetry_order
_atom_site_calc_flag
_atom_site_refinement_flags_posn
_atom_site_refinement_flags_adp
_atom_site_refinement_flags_occupancy
_atom_site_disorder_assembly
_atom_site_disorder_group
Cd1 Cd 0.31972(2) 0.69095(5) 0.25838(3) 0.0886(6) Uani 1 1 d . . . . .
Cd2 Cd 0.36735(2) 0.47160(6) 0.37048(4) 0.0948(6) Uani 1 1 d . . . . .
Cd3 Cd 0.43735(2) 0.50054(7) 0.53124(4) 0.1017(7) Uani 1 1 d . . . . .
Cd4 Cd 0.46997(2) 0.75315(7) 0.59303(5) 0.1357(8) Uani 1 1 d . . . . .
Cd5 Cd 0.43711(2) 0.96536(6) 0.47700(3) 0.0894(6) Uani 1 1 d . . . . .
Cd6 Cd 0.36277(2) 0.94478(5) 0.32050(3) 0.0740(5) Uani 1 1 d . . . . .
Cd7 Cd 0.26236(2) 0.70834(5) 0.36463(3) 0.0874(6) Uani 1 1 d . . . . .
Cd8 Cd 0.30419(2) 0.48447(6) 0.46668(3) 0.0876(6) Uani 1 1 d . . . . .
Cd9 Cd 0.37194(2) 0.54924(5) 0.62010(3) 0.0829(6) Uani 1 1 d . . . . .
Cd10 Cd 0.40336(2) 0.82036(6) 0.67257(3) 0.1019(7) Uani 1 1 d . . . . .
Cd11 Cd 0.37314(2) 1.03892(6) 0.55940(3) 0.0960(6) Uani 1 1 d . . . . .
Cd12 Cd 0.29776(2) 0.98279(5) 0.41193(3) 0.0928(6) Uani 1 1 d . . . . .
N1 N 0.3147(3) 0.6712(8) 0.2102(5) 0.142(6) Uani 1 1 d . U . . .
N2 N 0.3214(2) 0.6151(6) 0.2545(4) 0.098(5) Uani 1 1 d . U . . .
N3 N 0.34271(19) 0.4830(6) 0.3393(4) 0.081(4) Uani 1 1 d . U . . .
N4 N 0.3487(2) 0.4212(6) 0.3822(4) 0.098(5) Uani 1 1 d . U . . .
N5 N 0.3713(3) 0.4115(7) 0.3427(5) 0.128(5) Uani 1 1 d . U . . .
N7 N 0.4182(2) 0.4490(6) 0.5111(4) 0.099(5) Uani 1 1 d . U . . .
N8 N 0.4292(2) 0.4631(7) 0.5699(4) 0.108(5) Uani 1 1 d . U . . .
N9 N 0.4561(2) 0.4406(7) 0.5404(5) 0.115(5) Uani 1 1 d D U . . .
N11 N 0.4683(2) 0.6858(7) 0.6160(5) 0.121(5) Uani 1 1 d . U . . .
N12 N 0.4688(3) 0.7710(8) 0.6386(5) 0.141(6) Uani 1 1 d . U . . .
N13 N 0.4962(3) 0.7562(9) 0.6180(6) 0.174(7) Uani 1 1 d D U . . .
N15 N 0.44908(19) 0.9624(6) 0.5254(3) 0.077(4) Uani 1 1 d . U . . .
N16 N 0.4305(2) 1.0302(5) 0.4999(4) 0.085(4) Uani 1 1 d . U . . .
N17 N 0.4575(2) 1.0071(7) 0.4703(4) 0.113(5) Uani 1 1 d . U . . .
N19 N 0.37363(19) 1.0005(5) 0.3538(3) 0.066(4) Uani 1 1 d . U . . .
N20 N 0.34289(18) 0.9998(5) 0.3227(3) 0.073(4) Uani 1 1 d . U . . .
N21 N 0.3666(2) 0.9938(5) 0.2844(4) 0.078(4) Uani 1 1 d . U . . .
N24 N 0.29311(19) 0.6940(6) 0.2555(3) 0.081(4) Uani 1 1 d . U . . .
N25 N 0.26032(19) 0.6944(6) 0.3153(3) 0.081(4) Uani 1 1 d . U . . .
N26 N 0.26292(18) 0.6311(5) 0.3566(4) 0.076(4) Uani 1 1 d . U . . .
N27 N 0.28087(19) 0.4920(5) 0.4344(3) 0.079(4) Uani 1 1 d . U . . .
N28 N 0.2877(2) 0.4244(6) 0.4726(4) 0.094(4) Uani 1 1 d D U . . .
N29 N 0.3135(2) 0.4291(6) 0.4382(4) 0.090(4) Uani 1 1 d . U . . .
N30 N 0.3248(2) 0.4460(6) 0.4956(4) 0.092(4) Uani 1 1 d . U . . .
N31 N 0.35716(18) 0.4875(5) 0.6053(4) 0.079(4) Uani 1 1 d . U . . .
N32 N 0.3689(2) 0.5061(7) 0.6598(4) 0.103(5) Uani 1 1 d . U . . .
N33 N 0.3937(2) 0.4991(5) 0.6233(4) 0.083(4) Uani 1 1 d . U . . .
N34 N 0.3930(2) 0.5815(6) 0.6510(3) 0.082(4) Uani 1 1 d . U . . .
N36 N 0.4082(2) 0.8371(6) 0.7211(4) 0.106(5) Uani 1 1 d . U . . .
N37 N 0.4309(2) 0.8139(6) 0.6843(4) 0.100(5) Uani 1 1 d . U . . .
N40 N 0.3708(2) 1.1090(6) 0.5793(4) 0.095(4) Uani 1 1 d . U . . .
N41 N 0.3937(2) 1.0740(6) 0.5452(4) 0.091(4) Uani 1 1 d . U . . .
N44 N 0.2794(2) 1.0430(7) 0.3999(4) 0.111(5) Uani 1 1 d . U . . .
N45 N 0.3049(2) 1.0126(6) 0.3700(4) 0.088(4) Uani 1 1 d . U . . .
N46 N 0.28482(19) 0.9442(6) 0.3708(4) 0.079(4) Uani 1 1 d . U . . .
N48 N 0.2351(2) 0.7051(7) 0.3475(4) 0.113(5) Uani 1 1 d D U . . .
N49 N 0.3456(2) 0.7000(6) 0.2688(4) 0.098(5) Uani 1 1 d . U . . .
N50 N 0.3280(2) 0.6957(5) 0.3082(3) 0.084(4) Uani 1 1 d . U . . .
N52 N 0.2685(3) 0.7029(7) 0.4137(5) 0.133(6) Uani 1 1 d . U . . .
N53 N 0.3812(3) 0.5334(9) 0.3566(6) 0.165(6) Uani 1 1 d . U . . .
N55 N 0.31891(19) 0.5430(5) 0.4580(3) 0.080(4) Uani 1 1 d . U . . .
N56 N 0.3005(3) 0.5452(7) 0.4950(4) 0.125(5) Uani 1 1 d . U . . .
N57 N 0.4429(3) 0.5402(10) 0.4952(6) 0.176(7) Uani 1 1 d . U . . .
N60 N 0.3512(3) 0.5993(8) 0.6083(6) 0.154(6) Uani 1 1 d . U . . .
N61 N 0.4654(4) 0.7228(9) 0.5453(6) 0.186(7) Uani 1 1 d D U . . .
N64 N 0.3779(2) 0.8339(7) 0.6546(5) 0.122(5) Uani 1 1 d . U . . .
N65 N 0.4417(3) 0.8946(7) 0.4604(4) 0.132(5) Uani 1 1 d . U . . .
N66 N 0.41855(18) 0.9192(5) 0.4820(3) 0.071(4) Uani 1 1 d . U . . .
N67 N 0.3748(2) 0.9673(5) 0.5423(3) 0.079(4) Uani 1 1 d . U . . .
N68 N 0.3516(2) 0.9983(7) 0.5616(4) 0.136(5) Uani 1 1 d D U . . .
N69 N 0.37884(18) 0.8828(5) 0.3223(3) 0.077(4) Uani 1 1 d . U . . .
N70 N 0.35706(18) 0.8956(5) 0.3539(3) 0.072(4) Uani 1 1 d . U . . .
N71 N 0.31715(18) 0.9336(5) 0.4229(4) 0.076(4) Uani 1 1 d . U . . .
N72 N 0.2988(3) 0.9534(7) 0.4591(4) 0.117(5) Uani 1 1 d . U . . .
C1 C 0.3125(2) 0.7003(6) 0.1842(4) 0.154(6) Uiso 1 1 d G U . . .
C2 C 0.3054(2) 0.7411(7) 0.1848(4) 0.147(8) Uiso 1 1 d G U . . .
H2 H 0.3012 0.7486 0.2005 0.177 Uiso 1 1 calc R U . . .
C3 C 0.3043(2) 0.7707(5) 0.1624(4) 0.164(8) Uiso 1 1 d G U . . .
H3 H 0.2995 0.7983 0.1630 0.196 Uiso 1 1 calc R U . . .
C4 C 0.31041(18) 0.7604(5) 0.1390(3) 0.194(9) Uiso 1 1 d G U . . .
C5 C 0.3175(2) 0.7193(6) 0.1387(4) 0.190(9) Uiso 1 1 d G U . . .
H5 H 0.3216 0.7116 0.1230 0.228 Uiso 1 1 calc R U . . .
C6 C 0.3185(2) 0.6896(5) 0.1611(5) 0.181(9) Uiso 1 1 d G U . . .
H6 H 0.3234 0.6619 0.1605 0.217 Uiso 1 1 calc R U . . .
C7 C 0.3096(3) 0.7929(8) 0.1152(4) 0.198(13) Uiso 1 1 d G U . . .
H7A H 0.2992 0.8040 0.1090 0.297 Uiso 1 1 calc R U . . .
H7B H 0.3126 0.7782 0.0993 0.297 Uiso 1 1 calc R U . . .
H7C H 0.3165 0.8175 0.1218 0.297 Uiso 1 1 calc R U . . .
C8 C 0.3131(3) 0.6295(10) 0.2050(6) 0.137(6) Uiso 1 1 d . U . . .
H8 H 0.3099 0.6200 0.1858 0.164 Uiso 1 1 calc R U . . .
C9 C 0.3159(3) 0.5966(9) 0.2274(6) 0.108(5) Uiso 1 1 d . U . . .
C10 C 0.3146(3) 0.5517(8) 0.2242(6) 0.110(6) Uiso 1 1 d . U . . .
H10 H 0.3111 0.5407 0.2055 0.133 Uiso 1 1 calc R U . . .
C11 C 0.3179(3) 0.5221(9) 0.2451(6) 0.118(7) Uiso 1 1 d . U . . .
H11 H 0.3165 0.4913 0.2419 0.141 Uiso 1 1 calc R U . . .
C12 C 0.3238(3) 0.5411(8) 0.2738(5) 0.095(5) Uiso 1 1 d . U . . .
C13 C 0.3248(3) 0.5869(8) 0.2757(5) 0.096(5) Uiso 1 1 d . U . . .
H13 H 0.3281 0.5990 0.2942 0.116 Uiso 1 1 calc R U . . .
C14 C 0.3398(3) 0.5115(7) 0.3178(5) 0.083(5) Uiso 1 1 d . U . . .
H14 H 0.3470 0.5338 0.3167 0.100 Uiso 1 1 calc R U . . .
C15 C 0.3264(3) 0.5096(7) 0.2970(4) 0.076(5) Uiso 1 1 d . U . . .
C16 C 0.3165(2) 0.4766(6) 0.2996(4) 0.078(5) Uiso 1 1 d . U . . .
H16 H 0.3073 0.4737 0.2856 0.093 Uiso 1 1 calc R U . . .
C17 C 0.3195(3) 0.4486(7) 0.3213(5) 0.083(5) Uiso 1 1 d . U . . .
H17 H 0.3124 0.4263 0.3228 0.099 Uiso 1 1 calc R U . . .
C18 C 0.3328(3) 0.4521(7) 0.3412(5) 0.080(5) Uiso 1 1 d . U . . .
C19 C 0.3362(3) 0.4217(7) 0.3636(5) 0.088(5) Uiso 1 1 d . U . . .
H19 H 0.3288 0.4001 0.3649 0.106 Uiso 1 1 calc R U . . .
C20 C 0.35273(11) 0.3855(3) 0.40273(18) 0.105(5) Uiso 1 1 d G U . . .
C21 C 0.35097(9) 0.3423(3) 0.39264(19) 0.124(7) Uiso 1 1 d G U . . .
H21 H 0.3471 0.3369 0.3730 0.149 Uiso 1 1 calc R U . . .
C22 C 0.35488(13) 0.3070(3) 0.4114(2) 0.134(7) Uiso 1 1 d G U . . .
H22 H 0.3536 0.2777 0.4043 0.161 Uiso 1 1 calc R U . . .
C23 C 0.36065(13) 0.3140(4) 0.44045(19) 0.138(7) Uiso 1 1 d G U . . .
C24 C 0.36231(13) 0.3576(4) 0.45026(18) 0.126(7) Uiso 1 1 d G U . . .
H24 H 0.3662 0.3631 0.4699 0.151 Uiso 1 1 calc R U . . .
C25 C 0.35840(14) 0.3931(4) 0.43165(18) 0.109(6) Uiso 1 1 d G U . . .
H25 H 0.3596 0.4224 0.4387 0.131 Uiso 1 1 calc R U . . .
C26 C 0.36522(17) 0.2759(4) 0.4605(2) 0.152(10) Uiso 1 1 d G U . . .
H26A H 0.3704 0.2535 0.4515 0.228 Uiso 1 1 calc R U . . .
H26B H 0.3562 0.2630 0.4651 0.228 Uiso 1 1 calc R U . . .
H26C H 0.3721 0.2863 0.4779 0.228 Uiso 1 1 calc R U . . .
C27 C 0.36277(10) 0.4051(3) 0.31489(19) 0.119(6) Uiso 1 1 d G U . . .
C28 C 0.36264(13) 0.4393(4) 0.2955(2) 0.108(6) Uiso 1 1 d G U . . .
H28 H 0.3686 0.4650 0.3012 0.130 Uiso 1 1 calc R U . . .
C29 C 0.35383(14) 0.4357(4) 0.2679(2) 0.114(7) Uiso 1 1 d G U . . .
H29 H 0.3538 0.4592 0.2549 0.137 Uiso 1 1 calc R U . . .
C30 C 0.34501(13) 0.3981(4) 0.25901(18) 0.117(7) Uiso 1 1 d G U . . .
C31 C 0.34523(13) 0.3641(3) 0.27871(18) 0.130(7) Uiso 1 1 d G U . . .
H31 H 0.3393 0.3384 0.2731 0.156 Uiso 1 1 calc R U . . .
C32 C 0.35401(11) 0.3675(3) 0.30638(18) 0.121(7) Uiso 1 1 d G U . . .
H32 H 0.3540 0.3441 0.3194 0.146 Uiso 1 1 calc R U . . .
C33 C 0.33582(15) 0.3939(5) 0.22897(18) 0.153(10) Uiso 1 1 d G U . . .
H33A H 0.3274 0.3734 0.2284 0.229 Uiso 1 1 calc R U . . .
H33B H 0.3423 0.3828 0.2169 0.229 Uiso 1 1 calc R U . . .
H33C H 0.3318 0.4229 0.2221 0.229 Uiso 1 1 calc R U . . .
C34 C 0.3776(3) 0.3774(10) 0.3569(6) 0.137(6) Uiso 1 1 d . U . . .
H34 H 0.3766 0.3487 0.3489 0.164 Uiso 1 1 calc R U . . .
N6 N 0.38629(18) 0.4266(6) 0.3982(4) 0.133(5) Uani 1 1 d G U . . .
C35 C 0.3867(2) 0.3849(7) 0.3865(3) 0.143(6) Uiso 1 1 d G U . . .
C36 C 0.3937(2) 0.3503(5) 0.4034(5) 0.173(8) Uiso 1 1 d G U . . .
H36 H 0.3939 0.3218 0.3954 0.208 Uiso 1 1 calc R U . . .
C37 C 0.4002(2) 0.3573(6) 0.4319(5) 0.165(8) Uiso 1 1 d G U . . .
H37 H 0.4050 0.3337 0.4434 0.197 Uiso 1 1 calc R U . . .
C38 C 0.3998(2) 0.3990(8) 0.4436(3) 0.146(7) Uiso 1 1 d G U . . .
C39 C 0.3929(2) 0.4337(5) 0.4268(4) 0.132(6) Uiso 1 1 d G U . . .
H39 H 0.3926 0.4622 0.4347 0.159 Uiso 1 1 calc R U . . .
C40 C 0.4135(3) 0.4425(8) 0.4833(6) 0.103(6) Uiso 1 1 d . U . . .
H40 H 0.4150 0.4640 0.4699 0.123 Uiso 1 1 calc R U . . .
C41 C 0.4064(3) 0.4035(9) 0.4748(6) 0.116(6) Uiso 1 1 d . U . . .
C42 C 0.4039(3) 0.3732(9) 0.4942(6) 0.118(7) Uiso 1 1 d . U . . .
H42 H 0.3991 0.3461 0.4876 0.141 Uiso 1 1 calc R U . . .
C43 C 0.4079(3) 0.3807(9) 0.5221(6) 0.120(7) Uiso 1 1 d . U . . .
H43 H 0.4054 0.3607 0.5354 0.144 Uiso 1 1 calc R U . . .
C44 C 0.4159(3) 0.4196(8) 0.5306(5) 0.101(5) Uiso 1 1 d . U . . .
C45 C 0.4219(3) 0.4301(9) 0.5607(5) 0.105(6) Uiso 1 1 d . U . . .
H45 H 0.4200 0.4095 0.5742 0.126 Uiso 1 1 calc R U . . .
C46 C 0.43518(10) 0.4691(3) 0.6000(2) 0.108(5) Uiso 1 1 d G U . . .
C47 C 0.44112(12) 0.4354(3) 0.6190(2) 0.130(7) Uiso 1 1 d G U . . .
H47 H 0.4411 0.4059 0.6124 0.156 Uiso 1 1 calc R U . . .
C48 C 0.44716(15) 0.4450(4) 0.6475(2) 0.134(7) Uiso 1 1 d G U . . .
H48 H 0.4512 0.4218 0.6602 0.161 Uiso 1 1 calc R U . . .
C49 C 0.44742(13) 0.4883(4) 0.6577(2) 0.140(7) Uiso 1 1 d G U . . .
C50 C 0.44137(14) 0.5218(4) 0.6385(3) 0.122(7) Uiso 1 1 d G U . . .
H50 H 0.4414 0.5513 0.6450 0.146 Uiso 1 1 calc R U . . .
C51 C 0.43532(14) 0.5124(4) 0.6099(2) 0.109(6) Uiso 1 1 d G U . . .
H51 H 0.4313 0.5355 0.5972 0.131 Uiso 1 1 calc R U . . .
C52 C 0.45428(16) 0.4987(5) 0.6884(2) 0.157(10) Uiso 1 1 d G U . . .
H52A H 0.4515 0.5288 0.6926 0.235 Uiso 1 1 calc R U . . .
H52B H 0.4654 0.4962 0.6920 0.235 Uiso 1 1 calc R U . . .
H52C H 0.4504 0.4779 0.7005 0.235 Uiso 1 1 calc R U . . .
C53 C 0.45268(12) 0.3996(4) 0.5266(2) 0.134(6) Uiso 1 1 d G U . . .
C54 C 0.44896(16) 0.4039(5) 0.4971(2) 0.164(8) Uiso 1 1 d G U . . .
H54 H 0.4486 0.4323 0.4887 0.197 Uiso 1 1 calc R U . . .
C55 C 0.44582(16) 0.3666(5) 0.4799(2) 0.191(9) Uiso 1 1 d G U . . .
H55 H 0.4433 0.3699 0.4599 0.229 Uiso 1 1 calc R U . . .
C56 C 0.44636(16) 0.3243(5) 0.4917(3) 0.187(9) Uiso 1 1 d G U . . .
C57 C 0.45008(17) 0.3205(4) 0.5214(3) 0.181(9) Uiso 1 1 d G U . . .
H57 H 0.4505 0.2921 0.5298 0.217 Uiso 1 1 calc R U . . .
C58 C 0.45322(13) 0.3577(4) 0.5387(2) 0.160(8) Uiso 1 1 d G U . . .
H58 H 0.4557 0.3545 0.5587 0.192 Uiso 1 1 calc R U . . .
C59 C 0.4433(2) 0.2840(5) 0.4731(3) 0.277(17) Uiso 1 1 d G U . . .
H59A H 0.4502 0.2602 0.4817 0.416 Uiso 1 1 calc R U . . .
H59B H 0.4450 0.2910 0.4543 0.416 Uiso 1 1 calc R U . . .
H59C H 0.4328 0.2744 0.4713 0.416 Uiso 1 1 calc R U . . .
C60 C 0.4653(3) 0.4445(8) 0.5626(5) 0.109(6) Uiso 1 1 d D U . . .
H60 H 0.4710 0.4196 0.5708 0.130 Uiso 1 1 calc R U . . .
N10 N 0.45808(14) 0.5213(5) 0.5670(2) 0.095(4) Uani 1 1 d G U . . .
C61 C 0.46785(18) 0.4865(4) 0.5770(3) 0.100(5) Uiso 1 1 d G U . . .
C62 C 0.47921(16) 0.4917(4) 0.6015(3) 0.100(6) Uiso 1 1 d G U . . .
H62 H 0.4859 0.4679 0.6084 0.120 Uiso 1 1 calc R U . . .
C63 C 0.48079(15) 0.5316(5) 0.6160(3) 0.101(6) Uiso 1 1 d G U . . .
H63 H 0.4886 0.5351 0.6328 0.121 Uiso 1 1 calc R U . . .
C64 C 0.47102(18) 0.5663(4) 0.6060(3) 0.103(6) Uiso 1 1 d G U . . .
C65 C 0.45966(16) 0.5612(4) 0.5815(3) 0.097(5) Uiso 1 1 d G U . . .
H65 H 0.4530 0.5849 0.5746 0.117 Uiso 1 1 calc R U . . .
C66 C 0.4688(3) 0.6482(9) 0.6051(6) 0.112(6) Uiso 1 1 d . U . . .
H66 H 0.4674 0.6474 0.5851 0.134 Uiso 1 1 calc R U . . .
C67 C 0.4711(3) 0.6079(8) 0.6189(5) 0.102(6) Uiso 1 1 d . U . . .
C68 C 0.4739(3) 0.6134(9) 0.6469(6) 0.125(7) Uiso 1 1 d . U . . .
H68 H 0.4763 0.5878 0.6583 0.151 Uiso 1 1 calc R U . . .
C69 C 0.4736(3) 0.6527(9) 0.6609(6) 0.131(7) Uiso 1 1 d . U . . .
H69 H 0.4755 0.6539 0.6810 0.157 Uiso 1 1 calc R U . . .
C70 C 0.4701(3) 0.6934(10) 0.6435(7) 0.124(6) Uiso 1 1 d . U . . .
C71 C 0.4702(3) 0.7320(10) 0.6580(7) 0.140(6) Uiso 1 1 d . U . . .
H71 H 0.4711 0.7339 0.6778 0.168 Uiso 1 1 calc R U . . .
C72 C 0.47011(11) 0.8108(4) 0.6556(3) 0.146(6) Uiso 1 1 d G U . . .
C73 C 0.46260(13) 0.8445(5) 0.6382(3) 0.134(7) Uiso 1 1 d G U . . .
H73 H 0.4557 0.8374 0.6208 0.161 Uiso 1 1 calc R U . . .
C74 C 0.46522(15) 0.8885(4) 0.6463(3) 0.146(8) Uiso 1 1 d G U . . .
H74 H 0.4601 0.9111 0.6343 0.176 Uiso 1 1 calc R U . . .
C75 C 0.47534(15) 0.8998(4) 0.6718(3) 0.172(8) Uiso 1 1 d G U . . .
C76 C 0.48282(16) 0.8656(4) 0.6890(3) 0.179(9) Uiso 1 1 d G U . . .
H76 H 0.4898 0.8726 0.7063 0.215 Uiso 1 1 calc R U . . .
C77 C 0.48025(14) 0.8216(4) 0.6810(2) 0.173(8) Uiso 1 1 d G U . . .
H77 H 0.4854 0.7989 0.6929 0.207 Uiso 1 1 calc R U . . .
C78 C 0.47786(19) 0.9473(4) 0.6808(4) 0.189(12) Uiso 1 1 d G U . . .
H78A H 0.4870 0.9584 0.6755 0.283 Uiso 1 1 calc R U . . .
H78B H 0.4792 0.9494 0.7014 0.283 Uiso 1 1 calc R U . . .
H78C H 0.4690 0.9648 0.6715 0.283 Uiso 1 1 calc R U . . .
C79 C 0.50467(14) 0.7203(4) 0.6347(3) 0.177(7) Uiso 1 1 d G U . . .
C80 C 0.50468(18) 0.6799(5) 0.6209(3) 0.179(9) Uiso 1 1 d G U . . .
H80 H 0.5011 0.6782 0.6009 0.215 Uiso 1 1 calc R U . . .
C81 C 0.50989(17) 0.6419(4) 0.6364(4) 0.205(10) Uiso 1 1 d G U . . .
H81 H 0.5098 0.6146 0.6268 0.247 Uiso 1 1 calc R U . . .
C82 C 0.51522(17) 0.6435(4) 0.6660(4) 0.226(10) Uiso 1 1 d G U . . .
C83 C 0.51510(16) 0.6843(4) 0.6795(3) 0.217(10) Uiso 1 1 d G U . . .
H83 H 0.5186 0.6860 0.6995 0.260 Uiso 1 1 calc R U . . .
C84 C 0.50989(12) 0.7223(4) 0.6641(3) 0.197(9) Uiso 1 1 d G U . . .
H84 H 0.5099 0.7497 0.6737 0.237 Uiso 1 1 calc R U . . .
C85 C 0.5212(2) 0.6027(5) 0.6826(5) 0.259(16) Uiso 1 1 d G U . . .
H85A H 0.5151 0.5772 0.6743 0.389 Uiso 1 1 calc R U . . .
H85B H 0.5205 0.6063 0.7023 0.389 Uiso 1 1 calc R U . . .
H85C H 0.5318 0.5981 0.6819 0.389 Uiso 1 1 calc R U . . .
C86 C 0.5021(4) 0.7924(10) 0.6235(7) 0.167(7) Uiso 1 1 d D U . . .
H86 H 0.5110 0.7968 0.6379 0.201 Uiso 1 1 calc R U . . .
N14 N 0.4800(2) 0.8203(4) 0.5885(4) 0.131(5) Uani 1 1 d G U . . .
C87 C 0.4942(2) 0.8279(6) 0.6060(4) 0.142(6) Uiso 1 1 d G U . . .
C88 C 0.49985(16) 0.8706(7) 0.6100(3) 0.153(8) Uiso 1 1 d G U . . .
H88 H 0.5096 0.8759 0.6220 0.183 Uiso 1 1 calc R U . . .
C89 C 0.4912(2) 0.9057(5) 0.5966(4) 0.131(7) Uiso 1 1 d G U . . .
H89 H 0.4951 0.9349 0.5993 0.157 Uiso 1 1 calc R U . . .
C90 C 0.4770(2) 0.8980(5) 0.5791(4) 0.112(6) Uiso 1 1 d G U . . .
C91 C 0.47135(16) 0.8553(6) 0.5751(3) 0.116(6) Uiso 1 1 d G U . . .
H91 H 0.4616 0.8501 0.5631 0.140 Uiso 1 1 calc R U . . .
C92 C 0.4578(2) 0.9324(7) 0.5403(5) 0.082(5) Uiso 1 1 d . U . . .
H92 H 0.4575 0.9040 0.5319 0.099 Uiso 1 1 calc R U . . .
C93 C 0.4669(2) 0.9372(7) 0.5661(5) 0.077(5) Uiso 1 1 d . U . . .
C94 C 0.4671(2) 0.9753(7) 0.5786(5) 0.079(5) Uiso 1 1 d . U . . .
H94 H 0.4735 0.9798 0.5969 0.095 Uiso 1 1 calc R U . . .
C95 C 0.4579(3) 1.0093(7) 0.5651(5) 0.091(6) Uiso 1 1 d . U . . .
H95 H 0.4578 1.0370 0.5743 0.109 Uiso 1 1 calc R U . . .
C96 C 0.4492(3) 1.0025(8) 0.5389(5) 0.085(5) Uiso 1 1 d . U . . .
C97 C 0.4393(3) 1.0367(7) 0.5243(5) 0.084(5) Uiso 1 1 d . U . . .
H97 H 0.4392 1.0646 0.5331 0.101 Uiso 1 1 calc R U . . .
C98 C 0.42205(9) 1.0680(3) 0.48584(18) 0.086(5) Uiso 1 1 d G U . . .
C99 C 0.42786(10) 1.1108(3) 0.48703(18) 0.108(6) Uiso 1 1 d G U . . .
H99 H 0.4378 1.1167 0.4979 0.130 Uiso 1 1 calc R U . . .
C100 C 0.41907(11) 1.1449(3) 0.4723(2) 0.107(6) Uiso 1 1 d G U . . .
H100 H 0.4231 1.1738 0.4733 0.128 Uiso 1 1 calc R U . . .
C101 C 0.40434(11) 1.1370(3) 0.4562(2) 0.111(6) Uiso 1 1 d G U . . .
C102 C 0.39865(10) 1.0939(4) 0.4552(2) 0.099(6) Uiso 1 1 d G U . . .
H102 H 0.3887 1.0879 0.4445 0.119 Uiso 1 1 calc R U . . .
C103 C 0.40739(9) 1.0597(3) 0.4699(2) 0.091(6) Uiso 1 1 d G U . . .
H103 H 0.4034 1.0307 0.4690 0.109 Uiso 1 1 calc R U . . .
C104 C 0.39502(12) 1.1737(4) 0.4398(3) 0.150(10) Uiso 1 1 d G U . . .
H10A H 0.3960 1.1729 0.4200 0.226 Uiso 1 1 calc R U . . .
H10B H 0.3987 1.2021 0.4482 0.226 Uiso 1 1 calc R U . . .
H10C H 0.3843 1.1698 0.4403 0.226 Uiso 1 1 calc R U . . .
C105 C 0.47250(10) 1.0051(3) 0.4926(2) 0.121(6) Uiso 1 1 d G U . . .
C106 C 0.47761(9) 1.0430(3) 0.5082(2) 0.136(7) Uiso 1 1 d G U . . .
H106 H 0.4727 1.0704 0.5030 0.163 Uiso 1 1 calc R U . . .
C107 C 0.48992(10) 1.0407(4) 0.5316(3) 0.134(7) Uiso 1 1 d G U . . .
H107 H 0.4933 1.0666 0.5421 0.160 Uiso 1 1 calc R U . . .
C108 C 0.49738(10) 1.0006(4) 0.5399(2) 0.149(8) Uiso 1 1 d G U . . .
C109 C 0.49215(11) 0.9629(4) 0.5239(3) 0.147(8) Uiso 1 1 d G U . . .
H109 H 0.4971 0.9355 0.5291 0.176 Uiso 1 1 calc R U . . .
C110 C 0.47984(12) 0.9650(4) 0.5005(3) 0.134(7) Uiso 1 1 d G U . . .
H110 H 0.4764 0.9391 0.4899 0.160 Uiso 1 1 calc R U . . .
C111 C 0.51042(11) 0.9981(5) 0.5655(3) 0.169(11) Uiso 1 1 d G U . . .
H11A H 0.5085 1.0182 0.5802 0.253 Uiso 1 1 calc R U . . .
H11B H 0.5198 1.0065 0.5602 0.253 Uiso 1 1 calc R U . . .
H11C H 0.5113 0.9679 0.5729 0.253 Uiso 1 1 calc R U . . .
C112 C 0.4548(3) 1.0372(9) 0.4528(5) 0.111(6) Uiso 1 1 d . U . . .
H112 H 0.4621 1.0596 0.4524 0.133 Uiso 1 1 calc R U . . .
N18 N 0.42929(18) 1.0045(4) 0.4347(3) 0.096(4) Uani 1 1 d G U . . .
C113 C 0.43962(13) 1.0374(5) 0.4324(3) 0.098(5) Uiso 1 1 d G U . . .
C114 C 0.43547(17) 1.0707(4) 0.4124(3) 0.115(6) Uiso 1 1 d G U . . .
H114 H 0.4425 1.0932 0.4108 0.139 Uiso 1 1 calc R U . . .
C115 C 0.4210(2) 1.0711(4) 0.3947(3) 0.116(7) Uiso 1 1 d G U . . .
H115 H 0.4182 1.0938 0.3811 0.139 Uiso 1 1 calc R U . . .
C116 C 0.41067(14) 1.0381(5) 0.3971(3) 0.090(5) Uiso 1 1 d G U . . .
C117 C 0.41481(16) 1.0049(4) 0.4171(3) 0.088(5) Uiso 1 1 d G U . . .
H117 H 0.4078 0.9824 0.4187 0.106 Uiso 1 1 calc R U . . .
C118 C 0.3878(2) 1.0008(7) 0.3673(4) 0.068(5) Uiso 1 1 d . U . . .
H118 H 0.3934 0.9740 0.3689 0.082 Uiso 1 1 calc R U . . .
C119 C 0.3952(2) 1.0384(7) 0.3796(4) 0.077(5) Uiso 1 1 d . U . . .
C120 C 0.3864(3) 1.0774(7) 0.3760(4) 0.087(6) Uiso 1 1 d . U . . .
H120 H 0.3908 1.1044 0.3838 0.105 Uiso 1 1 calc R U . . .
C121 C 0.3720(3) 1.0762(7) 0.3618(4) 0.085(6) Uiso 1 1 d . U . . .
H121 H 0.3662 1.1025 0.3595 0.102 Uiso 1 1 calc R U . . .
C122 C 0.3653(3) 1.0370(7) 0.3501(4) 0.071(4) Uiso 1 1 d . U . . .
C123 C 0.3500(2) 1.0346(7) 0.3345(4) 0.075(5) Uiso 1 1 d . U . . .
H123 H 0.3443 1.0613 0.3324 0.090 Uiso 1 1 calc R U . . .
C124 C 0.32851(9) 0.9988(3) 0.30671(16) 0.084(5) Uiso 1 1 d G U . . .
C125 C 0.32323(9) 1.0349(3) 0.28939(19) 0.104(6) Uiso 1 1 d G U . . .
H125 H 0.3293 1.0606 0.2904 0.124 Uiso 1 1 calc R U . . .
C126 C 0.30901(8) 1.0333(3) 0.2706(2) 0.119(7) Uiso 1 1 d G U . . .
H126 H 0.3055 1.0581 0.2589 0.142 Uiso 1 1 calc R U . . .
C127 C 0.29979(9) 0.9958(3) 0.2687(2) 0.112(6) Uiso 1 1 d G U . . .
C128 C 0.30523(10) 0.9598(3) 0.2863(2) 0.093(6) Uiso 1 1 d G U . . .
H128 H 0.2991 0.9341 0.2854 0.112 Uiso 1 1 calc R U . . .
C129 C 0.31944(10) 0.9612(3) 0.3051(2) 0.086(6) Uiso 1 1 d G U . . .
H129 H 0.3229 0.9365 0.3168 0.103 Uiso 1 1 calc R U . . .
C130 C 0.28460(9) 0.9938(4) 0.2479(3) 0.122(8) Uiso 1 1 d G U . . .
H13D H 0.2769 1.0082 0.2561 0.182 Uiso 1 1 calc R U . . .
H13E H 0.2817 0.9629 0.2437 0.182 Uiso 1 1 calc R U . . .
H13F H 0.2853 1.0089 0.2303 0.182 Uiso 1 1 calc R U . . .
C131 C 0.37556(9) 1.0310(3) 0.28791(17) 0.082(5) Uiso 1 1 d G U . . .
C132 C 0.39087(9) 1.0236(3) 0.3004(2) 0.084(6) Uiso 1 1 d G U . . .
H132 H 0.3945 0.9944 0.3043 0.101 Uiso 1 1 calc R U . . .
C133 C 0.40086(9) 1.0591(3) 0.3072(2) 0.088(6) Uiso 1 1 d G U . . .
H133 H 0.4113 1.0537 0.3158 0.105 Uiso 1 1 calc R U . . .
C134 C 0.39582(9) 1.1026(3) 0.3017(2) 0.096(6) Uiso 1 1 d G U . . .
C135 C 0.38041(10) 1.1095(3) 0.2892(2) 0.098(6) Uiso 1 1 d G U . . .
H135 H 0.3768 1.1388 0.2853 0.117 Uiso 1 1 calc R U . . .
C136 C 0.37036(9) 1.0742(3) 0.28234(15) 0.097(6) Uiso 1 1 d G U . . .
H136 H 0.3600 1.0795 0.2739 0.117 Uiso 1 1 calc R U . . .
C137 C 0.40671(10) 1.1408(4) 0.3085(3) 0.133(9) Uiso 1 1 d G U . . .
H13A H 0.4016 1.1679 0.3003 0.200 Uiso 1 1 calc R U . . .
H13B H 0.4155 1.1353 0.3004 0.200 Uiso 1 1 calc R U . . .
H13C H 0.4101 1.1440 0.3291 0.200 Uiso 1 1 calc R U . . .
C138 C 0.3554(2) 0.9906(7) 0.2627(5) 0.079(5) Uiso 1 1 d . U . . .
H138 H 0.3540 1.0143 0.2495 0.095 Uiso 1 1 calc R U . . .
N22 N 0.34687(11) 0.9222(4) 0.2772(2) 0.067(4) Uani 1 1 d G U . . .
C139 C 0.34451(13) 0.9544(3) 0.2563(3) 0.072(4) Uiso 1 1 d G U . . .
C140 C 0.33272(15) 0.9499(4) 0.2324(2) 0.080(5) Uiso 1 1 d G U . . .
H140 H 0.3311 0.9719 0.2180 0.096 Uiso 1 1 calc R U . . .
C141 C 0.32329(12) 0.9132(4) 0.2294(2) 0.084(5) Uiso 1 1 d G U . . .
H141 H 0.3152 0.9101 0.2131 0.101 Uiso 1 1 calc R U . . .
C142 C 0.32564(13) 0.8810(4) 0.2504(3) 0.074(5) Uiso 1 1 d G U . . .
C143 C 0.33744(14) 0.8855(3) 0.2743(2) 0.068(5) Uiso 1 1 d G U . . .
H143 H 0.3390 0.8636 0.2886 0.081 Uiso 1 1 calc R U . . .
N23 N 0.31246(15) 0.7652(3) 0.2552(2) 0.070(4) Uani 1 1 d G U . . .
C144 C 0.32201(11) 0.8010(4) 0.2550(2) 0.072(5) Uiso 1 1 d G U . . .
H144 H 0.3327 0.7972 0.2601 0.086 Uiso 1 1 calc R U . . .
C145 C 0.31588(14) 0.8425(3) 0.2474(3) 0.069(5) Uiso 1 1 d G U . . .
C146 C 0.30022(15) 0.8481(3) 0.2399(3) 0.082(5) Uiso 1 1 d G U . . .
H146 H 0.2960 0.8764 0.2347 0.098 Uiso 1 1 calc R U . . .
C147 C 0.29068(11) 0.8122(4) 0.2400(3) 0.074(5) Uiso 1 1 d G U . . .
H147 H 0.2800 0.8160 0.2349 0.089 Uiso 1 1 calc R U . . .
C148 C 0.29680(14) 0.7708(3) 0.2477(3) 0.070(4) Uiso 1 1 d G U . . .
C149 C 0.2878(2) 0.7323(7) 0.2488(4) 0.077(5) Uiso 1 1 d . U . . .
H149 H 0.2771 0.7356 0.2442 0.093 Uiso 1 1 calc R U . . .
C150 C 0.28378(14) 0.6571(3) 0.25487(19) 0.088(5) Uiso 1 1 d G U . . .
C151 C 0.26995(13) 0.6556(3) 0.23489(18) 0.109(6) Uiso 1 1 d G U . . .
H151 H 0.2667 0.6803 0.2230 0.130 Uiso 1 1 calc R U . . .
C152 C 0.26092(12) 0.6178(4) 0.23230(18) 0.118(7) Uiso 1 1 d G U . . .
H152 H 0.2515 0.6171 0.2187 0.142 Uiso 1 1 calc R U . . .
C153 C 0.26550(12) 0.5808(3) 0.24950(17) 0.111(6) Uiso 1 1 d G U . . .
C154 C 0.27940(11) 0.5829(3) 0.26951(17) 0.098(6) Uiso 1 1 d G U . . .
H154 H 0.2827 0.5583 0.2814 0.117 Uiso 1 1 calc R U . . .
C155 C 0.28848(12) 0.6206(3) 0.27221(19) 0.090(6) Uiso 1 1 d G U . . .
H155 H 0.2979 0.6214 0.2859 0.109 Uiso 1 1 calc R U . . .
C156 C 0.25591(15) 0.5397(4) 0.24617(18) 0.141(9) Uiso 1 1 d G U . . .
H15A H 0.2512 0.5351 0.2261 0.212 Uiso 1 1 calc R U . . .
H15B H 0.2480 0.5429 0.2568 0.212 Uiso 1 1 calc R U . . .
H15C H 0.2623 0.5143 0.2534 0.212 Uiso 1 1 calc R U . . .
C157 C 0.29266(10) 0.3897(3) 0.49202(18) 0.100(5) Uiso 1 1 d G U . . .
C158 C 0.29757(13) 0.3975(3) 0.52108(18) 0.112(6) Uiso 1 1 d G U . . .
H158 H 0.2975 0.4267 0.5282 0.134 Uiso 1 1 calc R U . . .
C159 C 0.30253(12) 0.3626(4) 0.53965(18) 0.132(7) Uiso 1 1 d G U . . .
H159 H 0.3059 0.3683 0.5594 0.159 Uiso 1 1 calc R U . . .
C160 C 0.30267(11) 0.3192(4) 0.5297(2) 0.136(7) Uiso 1 1 d G U . . .
C161 C 0.29774(13) 0.3119(3) 0.5004(2) 0.132(7) Uiso 1 1 d G U . . .
H161 H 0.2978 0.2829 0.4932 0.159 Uiso 1 1 calc R U . . .
C162 C 0.29277(11) 0.3467(3) 0.48173(19) 0.118(7) Uiso 1 1 d G U . . .
H162 H 0.2895 0.3412 0.4620 0.141 Uiso 1 1 calc R U . . .
C163 C 0.30767(13) 0.2815(4) 0.5498(2) 0.162(11) Uiso 1 1 d G U . . .
H16A H 0.3028 0.2839 0.5658 0.243 Uiso 1 1 calc R U . . .
H16B H 0.3187 0.2824 0.5569 0.243 Uiso 1 1 calc R U . . .
H16C H 0.3048 0.2535 0.5399 0.243 Uiso 1 1 calc R U . . .
C164 C 0.2762(3) 0.4210(7) 0.4531(4) 0.099(5) Uiso 1 1 d D U . . .
H164 H 0.2701 0.3952 0.4514 0.118 Uiso 1 1 calc R U . . .
C165 C 0.2721(3) 0.4575(7) 0.4323(5) 0.090(5) Uiso 1 1 d D U . . .
C166 C 0.2590(3) 0.4517(7) 0.4111(5) 0.094(6) Uiso 1 1 d . U . . .
H166 H 0.2527 0.4267 0.4104 0.113 Uiso 1 1 calc R U . . .
C167 C 0.2559(3) 0.4857(7) 0.3905(5) 0.086(6) Uiso 1 1 d . U . . .
H167 H 0.2471 0.4833 0.3755 0.103 Uiso 1 1 calc R U . . .
C168 C 0.2649(3) 0.5215(7) 0.3916(5) 0.079(5) Uiso 1 1 d . U . . .
C169 C 0.2772(2) 0.5223(7) 0.4146(5) 0.074(5) Uiso 1 1 d . U . . .
H169 H 0.2837 0.5474 0.4164 0.089 Uiso 1 1 calc R U . . .
C170 C 0.2646(2) 0.6004(7) 0.3745(4) 0.070(5) Uiso 1 1 d . U . . .
H170 H 0.2681 0.6090 0.3938 0.084 Uiso 1 1 calc R U . . .
C171 C 0.2623(2) 0.5565(7) 0.3699(4) 0.074(5) Uiso 1 1 d . U . . .
C172 C 0.2573(2) 0.5448(7) 0.3405(4) 0.082(5) Uiso 1 1 d . U . . .
H172 H 0.2553 0.5151 0.3346 0.099 Uiso 1 1 calc R U . . .
C173 C 0.2557(2) 0.5779(7) 0.3218(5) 0.081(5) Uiso 1 1 d . U . . .
H173 H 0.2523 0.5713 0.3023 0.097 Uiso 1 1 calc R U . . .
C174 C 0.2587(2) 0.6189(7) 0.3293(5) 0.073(5) Uiso 1 1 d . U . . .
C175 C 0.2570(2) 0.6561(7) 0.3077(4) 0.075(5) Uiso 1 1 d . U . . .
H175 H 0.2534 0.6497 0.2881 0.090 Uiso 1 1 calc R U . . .
C176 C 0.25802(9) 0.7293(3) 0.2949(2) 0.090(5) Uiso 1 1 d G U . . .
C177 C 0.24662(10) 0.7261(3) 0.27007(17) 0.099(6) Uiso 1 1 d G U . . .
H177 H 0.2406 0.7001 0.2663 0.118 Uiso 1 1 calc R U . . .
C178 C 0.24400(11) 0.7610(3) 0.25078(18) 0.104(6) Uiso 1 1 d G U . . .
H178 H 0.2362 0.7584 0.2340 0.125 Uiso 1 1 calc R U . . .
C179 C 0.25265(11) 0.7997(3) 0.2558(2) 0.103(6) Uiso 1 1 d G U . . .
C180 C 0.26409(11) 0.8024(3) 0.2808(2) 0.093(6) Uiso 1 1 d G U . . .
H180 H 0.2701 0.8282 0.2846 0.112 Uiso 1 1 calc R U . . .
C181 C 0.26676(10) 0.7676(4) 0.3002(2) 0.074(5) Uiso 1 1 d G U . . .
H181 H 0.2745 0.7700 0.3170 0.089 Uiso 1 1 calc R U . . .
C182 C 0.24955(14) 0.8377(4) 0.2353(3) 0.113(8) Uiso 1 1 d G U . . .
H18A H 0.2479 0.8265 0.2159 0.170 Uiso 1 1 calc R U . . .
H18B H 0.2583 0.8578 0.2390 0.170 Uiso 1 1 calc R U . . .
H18C H 0.2405 0.8536 0.2377 0.170 Uiso 1 1 calc R U . . .
C183 C 0.22749(13) 0.6637(3) 0.3384(2) 0.132(6) Uiso 1 1 d G U . . .
C184 C 0.22790(15) 0.6335(4) 0.3603(2) 0.165(8) Uiso 1 1 d G U . . .
H184 H 0.2340 0.6394 0.3787 0.197 Uiso 1 1 calc R U . . .
C185 C 0.21941(16) 0.5947(4) 0.3553(3) 0.177(9) Uiso 1 1 d G U . . .
H185 H 0.2198 0.5744 0.3703 0.212 Uiso 1 1 calc R U . . .
C186 C 0.21035(15) 0.5852(4) 0.3283(3) 0.186(9) Uiso 1 1 d G U . . .
C187 C 0.21010(13) 0.6158(4) 0.3065(3) 0.175(9) Uiso 1 1 d G U . . .
H187 H 0.2041 0.6100 0.2881 0.210 Uiso 1 1 calc R U . . .
C188 C 0.21856(11) 0.6547(3) 0.3115(2) 0.152(8) Uiso 1 1 d G U . . .
H188 H 0.2182 0.6750 0.2964 0.183 Uiso 1 1 calc R U . . .
C189 C 0.20091(18) 0.5438(4) 0.3231(4) 0.208(13) Uiso 1 1 d G U . . .
H18D H 0.1938 0.5456 0.3045 0.312 Uiso 1 1 calc R U . . .
H18E H 0.1952 0.5407 0.3379 0.312 Uiso 1 1 calc R U . . .
H18F H 0.2076 0.5183 0.3236 0.312 Uiso 1 1 calc R U . . .
C190 C 0.2294(3) 0.7394(8) 0.3374(5) 0.107(6) Uiso 1 1 d D U . . .
H190 H 0.2192 0.7394 0.3266 0.128 Uiso 1 1 calc R U . . .
N47 N 0.25299(17) 0.7802(4) 0.3564(3) 0.090(4) Uani 1 1 d G U . . .
C191 C 0.23794(16) 0.7810(4) 0.3413(3) 0.092(5) Uiso 1 1 d G U . . .
C192 C 0.23165(12) 0.8198(5) 0.3286(3) 0.097(6) Uiso 1 1 d G U . . .
H192 H 0.2214 0.8204 0.3183 0.116 Uiso 1 1 calc R U . . .
C193 C 0.24042(17) 0.8579(4) 0.3310(3) 0.085(6) Uiso 1 1 d G U . . .
H193 H 0.2361 0.8844 0.3223 0.102 Uiso 1 1 calc R U . . .
C194 C 0.25547(16) 0.8571(4) 0.3461(3) 0.088(5) Uiso 1 1 d G U . . .
C195 C 0.26176(12) 0.8182(5) 0.3588(3) 0.090(5) Uiso 1 1 d G U . . .
H195 H 0.2720 0.8177 0.3691 0.108 Uiso 1 1 calc R U . . .
C196 C 0.2764(2) 0.9116(7) 0.3698(5) 0.080(5) Uiso 1 1 d . U . . .
H196 H 0.2774 0.8954 0.3869 0.096 Uiso 1 1 calc R U . . .
C197 C 0.2650(2) 0.8954(7) 0.3455(4) 0.078(5) Uiso 1 1 d . U . . .
C198 C 0.2643(2) 0.9211(6) 0.3210(4) 0.074(5) Uiso 1 1 d . U . . .
H198 H 0.2568 0.9153 0.3041 0.089 Uiso 1 1 calc R U . . .
C199 C 0.2748(2) 0.9555(7) 0.3216(5) 0.082(5) Uiso 1 1 d . U . . .
H199 H 0.2752 0.9705 0.3046 0.098 Uiso 1 1 calc R U . . .
C200 C 0.2842(3) 0.9672(7) 0.3465(5) 0.078(5) Uiso 1 1 d . U . . .
C201 C 0.2949(3) 0.9993(7) 0.3477(5) 0.088(5) Uiso 1 1 d . U . . .
H201 H 0.2951 1.0135 0.3303 0.106 Uiso 1 1 calc R U . . .
C202 C 0.31458(9) 1.0501(3) 0.3695(2) 0.088(5) Uiso 1 1 d G U . . .
C203 C 0.30972(10) 1.0897(3) 0.35574(16) 0.100(6) Uiso 1 1 d G U . . .
H203 H 0.2999 1.0916 0.3434 0.119 Uiso 1 1 calc R U . . .
C204 C 0.31920(10) 1.1266(3) 0.3601(2) 0.109(6) Uiso 1 1 d G U . . .
H204 H 0.3158 1.1534 0.3506 0.131 Uiso 1 1 calc R U . . .
C205 C 0.33368(10) 1.1248(3) 0.3783(2) 0.100(6) Uiso 1 1 d G U . . .
C206 C 0.33841(9) 1.0848(4) 0.3919(2) 0.095(6) Uiso 1 1 d G U . . .
H206 H 0.3482 1.0828 0.4043 0.114 Uiso 1 1 calc R U . . .
C207 C 0.32900(9) 1.0477(3) 0.3876(2) 0.089(6) Uiso 1 1 d G U . . .
H207 H 0.3324 1.0209 0.3970 0.107 Uiso 1 1 calc R U . . .
C208 C 0.34372(11) 1.1650(4) 0.3836(3) 0.142(9) Uiso 1 1 d G U . . .
H20A H 0.3374 1.1915 0.3827 0.213 Uiso 1 1 calc R U . . .
H20B H 0.3497 1.1668 0.3690 0.213 Uiso 1 1 calc R U . . .
H20C H 0.3506 1.1629 0.4023 0.213 Uiso 1 1 calc R U . . .
C209 C 0.26543(10) 1.0372(3) 0.37804(19) 0.116(6) Uiso 1 1 d G U . . .
C210 C 0.25558(11) 1.0025(4) 0.3800(2) 0.119(7) Uiso 1 1 d G U . . .
H210 H 0.2586 0.9803 0.3940 0.143 Uiso 1 1 calc R U . . .
C211 C 0.24126(11) 1.0005(4) 0.3616(3) 0.126(7) Uiso 1 1 d G U . . .
H211 H 0.2346 0.9767 0.3631 0.151 Uiso 1 1 calc R U . . .
C212 C 0.23648(10) 1.0329(4) 0.3408(3) 0.130(7) Uiso 1 1 d G U . . .
C213 C 0.24652(9) 1.0674(4) 0.3390(2) 0.140(7) Uiso 1 1 d G U . . .
H213 H 0.2435 1.0896 0.3250 0.168 Uiso 1 1 calc R U . . .
C214 C 0.26086(9) 1.0696(3) 0.3574(2) 0.127(7) Uiso 1 1 d G U . . .
H214 H 0.2675 1.0933 0.3559 0.153 Uiso 1 1 calc R U . . .
C215 C 0.22088(10) 1.0311(5) 0.3214(3) 0.173(11) Uiso 1 1 d G U . . .
H21A H 0.2144 1.0536 0.3272 0.260 Uiso 1 1 calc R U . . .
H21B H 0.2164 1.0019 0.3225 0.260 Uiso 1 1 calc R U . . .
H21C H 0.2216 1.0368 0.3019 0.260 Uiso 1 1 calc R U . . .
C216 C 0.2853(3) 1.0816(9) 0.4062(5) 0.110(6) Uiso 1 1 d . U . . .
H216 H 0.2801 1.1071 0.3977 0.132 Uiso 1 1 calc R U . . .
N43 N 0.30854(16) 1.0483(4) 0.4355(3) 0.090(4) Uani 1 1 d G U . . .
C217 C 0.30030(13) 1.0863(5) 0.4265(3) 0.101(5) Uiso 1 1 d G U . . .
C218 C 0.30672(18) 1.1274(4) 0.4342(3) 0.110(6) Uiso 1 1 d G U . . .
H218 H 0.3011 1.1535 0.4280 0.132 Uiso 1 1 calc R U . . .
C219 C 0.32140(18) 1.1305(4) 0.4508(3) 0.105(6) Uiso 1 1 d G U . . .
H219 H 0.3258 1.1585 0.4561 0.126 Uiso 1 1 calc R U . . .
C220 C 0.32964(13) 1.0924(5) 0.4599(3) 0.087(5) Uiso 1 1 d G U . . .
C221 C 0.32321(16) 1.0513(4) 0.4522(3) 0.087(5) Uiso 1 1 d G U . . .
H221 H 0.3288 1.0253 0.4584 0.104 Uiso 1 1 calc R U . . .
N42 N 0.36406(15) 1.0696(3) 0.5144(2) 0.068(4) Uani 1 1 d G U . . .
C222 C 0.34916(14) 1.0690(4) 0.4986(3) 0.077(5) Uiso 1 1 d G U . . .
H222 H 0.3422 1.0479 0.5026 0.093 Uiso 1 1 calc R U . . .
C223 C 0.34443(11) 1.0995(4) 0.4769(3) 0.074(5) Uiso 1 1 d G U . . .
C224 C 0.35461(15) 1.1305(4) 0.4710(2) 0.073(5) Uiso 1 1 d G U . . .
H224 H 0.3514 1.1513 0.4562 0.088 Uiso 1 1 calc R U . . .
C225 C 0.36952(14) 1.1310(4) 0.4869(3) 0.076(5) Uiso 1 1 d G U . . .
H225 H 0.3765 1.1522 0.4828 0.092 Uiso 1 1 calc R U . . .
C226 C 0.37425(11) 1.1006(4) 0.5085(2) 0.078(5) Uiso 1 1 d G U . . .
C227 C 0.3893(2) 1.1008(7) 0.5242(5) 0.084(5) Uiso 1 1 d . U . . .
H227 H 0.3963 1.1210 0.5194 0.101 Uiso 1 1 calc R U . . .
C228 C 0.40822(11) 1.0807(3) 0.5632(2) 0.095(5) Uiso 1 1 d G U . . .
C229 C 0.41502(10) 1.1219(3) 0.5698(2) 0.129(7) Uiso 1 1 d G U . . .
H229 H 0.4102 1.1476 0.5608 0.155 Uiso 1 1 calc R U . . .
C230 C 0.42892(10) 1.1253(4) 0.5895(2) 0.148(8) Uiso 1 1 d G U . . .
H230 H 0.4335 1.1534 0.5938 0.177 Uiso 1 1 calc R U . . .
C231 C 0.43628(11) 1.0878(4) 0.6030(2) 0.141(7) Uiso 1 1 d G U . . .
C232 C 0.42933(12) 1.0467(4) 0.5962(2) 0.121(7) Uiso 1 1 d G U . . .
H232 H 0.4342 1.0209 0.6051 0.145 Uiso 1 1 calc R U . . .
C233 C 0.41545(12) 1.0431(3) 0.5765(3) 0.109(6) Uiso 1 1 d G U . . .
H233 H 0.4109 1.0149 0.5721 0.130 Uiso 1 1 calc R U . . .
C234 C 0.45108(11) 1.0918(5) 0.6248(3) 0.161(10) Uiso 1 1 d G U . . .
H23A H 0.4587 1.0729 0.6193 0.241 Uiso 1 1 calc R U . . .
H23B H 0.4496 1.0825 0.6434 0.241 Uiso 1 1 calc R U . . .
H23C H 0.4545 1.1225 0.6259 0.241 Uiso 1 1 calc R U . . .
C235 C 0.36446(10) 1.1454(3) 0.5634(2) 0.101(5) Uiso 1 1 d G U . . .
C236 C 0.37298(10) 1.1823(3) 0.55947(18) 0.119(7) Uiso 1 1 d G U . . .
H236 H 0.3836 1.1826 0.5670 0.143 Uiso 1 1 calc R U . . .
C237 C 0.36583(12) 1.2188(3) 0.5446(2) 0.124(7) Uiso 1 1 d G U . . .
H237 H 0.3717 1.2437 0.5421 0.148 Uiso 1 1 calc R U . . .
C238 C 0.35012(12) 1.2192(4) 0.5332(2) 0.124(7) Uiso 1 1 d G U . . .
C239 C 0.34171(10) 1.1819(4) 0.5374(2) 0.130(7) Uiso 1 1 d G U . . .
H239 H 0.3310 1.1815 0.5300 0.156 Uiso 1 1 calc R U . . .
C240 C 0.34879(10) 1.1453(4) 0.5523(3) 0.124(7) Uiso 1 1 d G U . . .
H240 H 0.3429 1.1203 0.5549 0.149 Uiso 1 1 calc R U . . .
C241 C 0.34251(14) 1.2581(4) 0.5165(3) 0.161(11) Uiso 1 1 d G U . . .
H24A H 0.3493 1.2837 0.5201 0.241 Uiso 1 1 calc R U . . .
H24B H 0.3331 1.2650 0.5224 0.241 Uiso 1 1 calc R U . . .
H24C H 0.3402 1.2511 0.4963 0.241 Uiso 1 1 calc R U . . .
C242 C 0.3808(3) 1.1136(7) 0.6019(5) 0.087(5) Uiso 1 1 d . U . . .
H242 H 0.3828 1.1428 0.6087 0.105 Uiso 1 1 calc R U . . .
N39 N 0.38606(13) 1.0386(5) 0.6064(2) 0.082(4) Uani 1 1 d G U . . .
C243 C 0.38940(15) 1.0803(4) 0.6182(3) 0.081(5) Uiso 1 1 d G U . . .
C244 C 0.40036(16) 1.0851(4) 0.6433(3) 0.091(6) Uiso 1 1 d G U . . .
H244 H 0.4026 1.1136 0.6514 0.109 Uiso 1 1 calc R U . . .
C245 C 0.40797(13) 1.0484(5) 0.6567(2) 0.090(6) Uiso 1 1 d G U . . .
H245 H 0.4155 1.0517 0.6738 0.108 Uiso 1 1 calc R U . . .
C246 C 0.40463(15) 1.0067(4) 0.6449(3) 0.075(5) Uiso 1 1 d G U . . .
C247 C 0.39368(15) 1.0019(3) 0.6198(3) 0.084(5) Uiso 1 1 d G U . . .
H247 H 0.3914 0.9734 0.6117 0.101 Uiso 1 1 calc R U . . .
N38 N 0.41386(17) 0.8894(4) 0.6661(3) 0.095(4) Uani 1 1 d G U . . .
C248 C 0.40578(12) 0.9270(5) 0.6554(3) 0.095(5) Uiso 1 1 d G U . . .
H248 H 0.3952 0.9251 0.6469 0.114 Uiso 1 1 calc R U . . .
C249 C 0.41312(17) 0.9675(4) 0.6571(3) 0.082(5) Uiso 1 1 d G U . . .
C250 C 0.42855(17) 0.9704(4) 0.6696(3) 0.098(6) Uiso 1 1 d G U . . .
H250 H 0.4336 0.9981 0.6708 0.118 Uiso 1 1 calc R U . . .
C251 C 0.43663(12) 0.9328(5) 0.6803(3) 0.094(6) Uiso 1 1 d G U . . .
H251 H 0.4472 0.9347 0.6888 0.113 Uiso 1 1 calc R U . . .
C252 C 0.42928(17) 0.8923(4) 0.6785(3) 0.095(5) Uiso 1 1 d G U . . .
C253 C 0.4384(3) 0.8518(8) 0.6873(5) 0.099(5) Uiso 1 1 d . U . . .
H253 H 0.4491 0.8529 0.6947 0.118 Uiso 1 1 calc R U . . .
C254 C 0.43884(11) 0.7744(3) 0.69498(19) 0.100(5) Uiso 1 1 d G U . . .
C255 C 0.44849(9) 0.7758(3) 0.7220(2) 0.120(7) Uiso 1 1 d G U . . .
H255 H 0.4504 0.8031 0.7318 0.144 Uiso 1 1 calc R U . . .
C256 C 0.45537(11) 0.7373(3) 0.7345(2) 0.132(7) Uiso 1 1 d G U . . .
H256 H 0.4619 0.7387 0.7529 0.158 Uiso 1 1 calc R U . . .
C257 C 0.45278(13) 0.6967(3) 0.7205(3) 0.138(7) Uiso 1 1 d G U . . .
C258 C 0.44310(13) 0.6958(3) 0.6934(3) 0.133(7) Uiso 1 1 d G U . . .
H258 H 0.4412 0.6686 0.6835 0.159 Uiso 1 1 calc R U . . .
C259 C 0.43618(14) 0.7341(3) 0.6807(2) 0.108(6) Uiso 1 1 d G U . . .
H259 H 0.4297 0.7329 0.6623 0.129 Uiso 1 1 calc R U . . .
C260 C 0.45993(17) 0.6550(3) 0.7344(3) 0.154(10) Uiso 1 1 d G U . . .
H26D H 0.4572 0.6511 0.7527 0.231 Uiso 1 1 calc R U . . .
H26E H 0.4710 0.6570 0.7375 0.231 Uiso 1 1 calc R U . . .
H26F H 0.4562 0.6298 0.7222 0.231 Uiso 1 1 calc R U . . .
C261 C 0.41297(10) 0.8785(3) 0.7337(2) 0.108(5) Uiso 1 1 d G U . . .
C262 C 0.42678(11) 0.8852(3) 0.75318(17) 0.116(6) Uiso 1 1 d G U . . .
H262 H 0.4333 0.8609 0.7594 0.139 Uiso 1 1 calc R U . . .
C263 C 0.43095(12) 0.9274(3) 0.7636(2) 0.108(6) Uiso 1 1 d G U . . .
H263 H 0.4404 0.9315 0.7768 0.130 Uiso 1 1 calc R U . . .
C264 C 0.42150(13) 0.9638(3) 0.7547(2) 0.107(6) Uiso 1 1 d G U . . .
C265 C 0.40766(13) 0.9566(3) 0.7352(2) 0.110(6) Uiso 1 1 d G U . . .
H265 H 0.4011 0.9807 0.7290 0.132 Uiso 1 1 calc R U . . .
C266 C 0.40341(11) 0.9144(3) 0.7248(2) 0.124(7) Uiso 1 1 d G U . . .
H266 H 0.3940 0.9102 0.7115 0.149 Uiso 1 1 calc R U . . .
C267 C 0.42622(16) 1.0095(3) 0.7654(3) 0.138(9) Uiso 1 1 d G U . . .
H26G H 0.4346 1.0075 0.7822 0.207 Uiso 1 1 calc R U . . .
H26H H 0.4176 1.0244 0.7705 0.207 Uiso 1 1 calc R U . . .
H26I H 0.4295 1.0262 0.7505 0.207 Uiso 1 1 calc R U . . .
C268 C 0.4114(3) 0.8048(8) 0.7359(6) 0.109(6) Uiso 1 1 d . U . . .
H268 H 0.4159 0.8090 0.7554 0.130 Uiso 1 1 calc R U . . .
N35 N 0.40322(16) 0.7529(4) 0.6959(3) 0.099(5) Uani 1 1 d G U . . .
C269 C 0.40878(17) 0.7575(4) 0.7249(3) 0.106(5) Uiso 1 1 d G U . . .
C270 C 0.41259(17) 0.7203(6) 0.7418(2) 0.112(6) Uiso 1 1 d G U . . .
H270 H 0.4164 0.7234 0.7617 0.134 Uiso 1 1 calc R U . . .
C271 C 0.41084(18) 0.6786(4) 0.7297(3) 0.125(7) Uiso 1 1 d G U . . .
H271 H 0.4134 0.6532 0.7412 0.150 Uiso 1 1 calc R U . . .
C272 C 0.40529(18) 0.6740(4) 0.7006(4) 0.104(6) Uiso 1 1 d G U . . .
C273 C 0.40148(15) 0.7112(5) 0.6837(2) 0.097(5) Uiso 1 1 d G U . . .
H273 H 0.3977 0.7081 0.6638 0.117 Uiso 1 1 calc R U . . .
C274 C 0.3940(3) 0.6205(7) 0.6637(5) 0.085(5) Uiso 1 1 d . U . . .
H274 H 0.3866 0.6421 0.6560 0.102 Uiso 1 1 calc R U . . .
C275 C 0.4050(3) 0.6316(8) 0.6872(5) 0.099(6) Uiso 1 1 d . U . . .
C276 C 0.4162(3) 0.6002(8) 0.6957(5) 0.117(7) Uiso 1 1 d . U . . .
H276 H 0.4241 0.6069 0.7118 0.140 Uiso 1 1 calc R U . . .
C277 C 0.4169(3) 0.5603(8) 0.6829(5) 0.107(6) Uiso 1 1 d . U . . .
H277 H 0.4251 0.5401 0.6885 0.129 Uiso 1 1 calc R U . . .
C278 C 0.4039(3) 0.5523(7) 0.6600(5) 0.087(5) Uiso 1 1 d . U . . .
C279 C 0.4049(3) 0.5102(7) 0.6448(5) 0.084(5) Uiso 1 1 d . U . . .
H279 H 0.4135 0.4914 0.6506 0.101 Uiso 1 1 calc R U . . .
C280 C 0.39294(10) 0.4566(3) 0.61147(18) 0.086(5) Uiso 1 1 d G U . . .
C281 C 0.39743(8) 0.4194(3) 0.62834(19) 0.090(6) Uiso 1 1 d G U . . .
H281 H 0.4017 0.4227 0.6480 0.108 Uiso 1 1 calc R U . . .
C282 C 0.39562(12) 0.3774(3) 0.6163(2) 0.105(6) Uiso 1 1 d G U . . .
H282 H 0.3987 0.3523 0.6280 0.126 Uiso 1 1 calc R U . . .
C283 C 0.38929(11) 0.3715(3) 0.5873(2) 0.106(6) Uiso 1 1 d G U . . .
C284 C 0.38489(12) 0.4091(4) 0.57062(18) 0.097(6) Uiso 1 1 d G U . . .
H284 H 0.3806 0.4059 0.5509 0.117 Uiso 1 1 calc R U . . .
C285 C 0.38667(14) 0.4513(3) 0.58252(18) 0.092(6) Uiso 1 1 d G U . . .
H285 H 0.3836 0.4764 0.5709 0.110 Uiso 1 1 calc R U . . .
C286 C 0.38700(15) 0.3261(3) 0.5745(2) 0.120(8) Uiso 1 1 d G U . . .
H28A H 0.3958 0.3075 0.5828 0.180 Uiso 1 1 calc R U . . .
H28B H 0.3860 0.3280 0.5540 0.180 Uiso 1 1 calc R U . . .
H28C H 0.3778 0.3130 0.5784 0.180 Uiso 1 1 calc R U . . .
C287 C 0.37440(12) 0.5246(4) 0.6878(2) 0.122(6) Uiso 1 1 d G U . . .
C288 C 0.37251(15) 0.5651(4) 0.7002(3) 0.152(8) Uiso 1 1 d G U . . .
H288 H 0.3653 0.5857 0.6903 0.183 Uiso 1 1 calc R U . . .
C289 C 0.38127(17) 0.5756(4) 0.7271(3) 0.170(8) Uiso 1 1 d G U . . .
H289 H 0.3799 0.6033 0.7353 0.205 Uiso 1 1 calc R U . . .
C290 C 0.39204(17) 0.5459(4) 0.7421(2) 0.171(8) Uiso 1 1 d G U . . .
C291 C 0.39384(16) 0.5054(4) 0.7293(2) 0.180(9) Uiso 1 1 d G U . . .
H291 H 0.4011 0.4849 0.7391 0.216 Uiso 1 1 calc R U . . .
C292 C 0.38512(13) 0.4948(3) 0.7024(2) 0.147(8) Uiso 1 1 d G U . . .
H292 H 0.3865 0.4672 0.6941 0.177 Uiso 1 1 calc R U . . .
C293 C 0.4012(2) 0.5568(5) 0.7714(2) 0.255(16) Uiso 1 1 d G U . . .
H29A H 0.3997 0.5879 0.7755 0.382 Uiso 1 1 calc R U . . .
H29B H 0.4120 0.5514 0.7723 0.382 Uiso 1 1 calc R U . . .
H29C H 0.3978 0.5383 0.7853 0.382 Uiso 1 1 calc R U . . .
C294 C 0.3656(3) 0.4681(8) 0.6543(5) 0.097(6) Uiso 1 1 d . U . . .
H294 H 0.3672 0.4468 0.6690 0.117 Uiso 1 1 calc R U . . .
C295 C 0.3591(3) 0.4551(8) 0.6256(5) 0.084(5) Uiso 1 1 d . U . . .
C296 C 0.3553(3) 0.4132(8) 0.6192(5) 0.111(6) Uiso 1 1 d . U . . .
H296 H 0.3568 0.3915 0.6337 0.133 Uiso 1 1 calc R U . . .
C297 C 0.3487(3) 0.4011(8) 0.5905(5) 0.109(6) Uiso 1 1 d . U . . .
H297 H 0.3461 0.3713 0.5858 0.131 Uiso 1 1 calc R U . . .
C298 C 0.3463(3) 0.4339(8) 0.5692(5) 0.091(5) Uiso 1 1 d . U . . .
C299 C 0.3513(2) 0.4749(7) 0.5798(5) 0.079(5) Uiso 1 1 d . U . . .
H299 H 0.3501 0.4975 0.5660 0.094 Uiso 1 1 calc R U . . .
C300 C 0.3305(2) 0.4527(7) 0.5239(5) 0.084(5) Uiso 1 1 d . U . . .
H300 H 0.3274 0.4781 0.5325 0.101 Uiso 1 1 calc R U . . .
C301 C 0.3407(3) 0.4242(7) 0.5405(5) 0.090(5) Uiso 1 1 d . U . . .
C302 C 0.3431(3) 0.3849(8) 0.5271(5) 0.104(6) Uiso 1 1 d . U . . .
H302 H 0.3490 0.3625 0.5382 0.124 Uiso 1 1 calc R U . . .
C303 C 0.3373(3) 0.3772(8) 0.4986(5) 0.101(6) Uiso 1 1 d . U . . .
H303 H 0.3397 0.3509 0.4898 0.121 Uiso 1 1 calc R U . . .
C304 C 0.3279(3) 0.4093(8) 0.4832(5) 0.090(5) Uiso 1 1 d . U . . .
C305 C 0.3216(3) 0.4017(8) 0.4526(5) 0.090(5) Uiso 1 1 d . U . . .
H305 H 0.3239 0.3751 0.4441 0.108 Uiso 1 1 calc R U . . .
C306 C 0.30439(11) 0.4194(4) 0.4106(2) 0.095(5) Uiso 1 1 d G U . . .
C307 C 0.29837(11) 0.3773(4) 0.4041(3) 0.115(6) Uiso 1 1 d G U . . .
H307 H 0.3006 0.3545 0.4178 0.138 Uiso 1 1 calc R U . . .
C308 C 0.28911(10) 0.3687(4) 0.3773(3) 0.134(7) Uiso 1 1 d G U . . .
H308 H 0.2851 0.3400 0.3731 0.160 Uiso 1 1 calc R U . . .
C309 C 0.28565(10) 0.4018(4) 0.3567(2) 0.129(7) Uiso 1 1 d G U . . .
C310 C 0.29182(10) 0.4439(4) 0.3636(3) 0.104(6) Uiso 1 1 d G U . . .
H310 H 0.2897 0.4668 0.3498 0.125 Uiso 1 1 calc R U . . .
C311 C 0.30109(10) 0.4527(3) 0.3902(3) 0.096(6) Uiso 1 1 d G U . . .
H311 H 0.3052 0.4814 0.3945 0.115 Uiso 1 1 calc R U . . .
C312 C 0.27535(11) 0.3927(6) 0.3281(3) 0.184(12) Uiso 1 1 d G U . . .
H31A H 0.2805 0.3732 0.3172 0.276 Uiso 1 1 calc R U . . .
H31B H 0.2728 0.4205 0.3178 0.276 Uiso 1 1 calc R U . . .
H31C H 0.2660 0.3785 0.3307 0.276 Uiso 1 1 calc R U . . .
C313 C 0.45678(12) 0.5438(5) 0.4844(4) 0.202(8) Uiso 1 1 d G U . . .
C314 C 0.45622(12) 0.5587(5) 0.4569(4) 0.237(10) Uiso 1 1 d G U . . .
H314 H 0.4470 0.5696 0.4456 0.285 Uiso 1 1 calc R U . . .
C315 C 0.46925(12) 0.5576(5) 0.4461(4) 0.248(11) Uiso 1 1 d G U . . .
H315 H 0.4687 0.5677 0.4273 0.298 Uiso 1 1 calc R U . . .
C316 C 0.48308(12) 0.5417(5) 0.4624(4) 0.256(11) Uiso 1 1 d G U . . .
C317 C 0.48344(12) 0.5268(5) 0.4899(4) 0.254(11) Uiso 1 1 d G U . . .
H317 H 0.4927 0.5158 0.5013 0.305 Uiso 1 1 calc R U . . .
C318 C 0.47045(12) 0.5278(6) 0.5009(4) 0.237(10) Uiso 1 1 d G U . . .
H318 H 0.4709 0.5175 0.5196 0.285 Uiso 1 1 calc R U . . .
C319 C 0.49720(12) 0.5416(6) 0.4508(5) 0.265(17) Uiso 1 1 d G U . . .
H31D H 0.5059 0.5506 0.4658 0.397 Uiso 1 1 calc R U . . .
H31E H 0.4959 0.5622 0.4349 0.397 Uiso 1 1 calc R U . . .
H31F H 0.4989 0.5119 0.4443 0.397 Uiso 1 1 calc R U . . .
C320 C 0.4351(4) 0.5765(12) 0.4894(7) 0.170(7) Uiso 1 1 d . U . . .
H320 H 0.4380 0.5971 0.4768 0.204 Uiso 1 1 calc R U . . .
N58 N 0.42078(15) 0.5599(4) 0.5237(3) 0.097(5) Uani 1 1 d G U . . .
C321 C 0.42218(16) 0.5868(5) 0.5013(3) 0.119(6) Uiso 1 1 d G U . . .
C322 C 0.4117(2) 0.6203(5) 0.4922(3) 0.137(7) Uiso 1 1 d G U . . .
H322 H 0.4127 0.6387 0.4768 0.165 Uiso 1 1 calc R U . . .
C323 C 0.39984(17) 0.6269(4) 0.5055(3) 0.121(7) Uiso 1 1 d G U . . .
H323 H 0.3927 0.6498 0.4993 0.145 Uiso 1 1 calc R U . . .
C324 C 0.39843(15) 0.6000(5) 0.5280(3) 0.096(6) Uiso 1 1 d G U . . .
C325 C 0.40890(17) 0.5665(4) 0.5371(3) 0.095(5) Uiso 1 1 d G U . . .
H325 H 0.4079 0.5481 0.5525 0.115 Uiso 1 1 calc R U . . .
N59 N 0.37377(19) 0.5830(5) 0.5784(3) 0.099(5) Uani 1 1 d G U . . .
C326 C 0.38570(15) 0.5794(4) 0.5649(3) 0.092(5) Uiso 1 1 d G U . . .
H326 H 0.3938 0.5596 0.5719 0.110 Uiso 1 1 calc R U . . .
C327 C 0.38576(18) 0.6048(6) 0.5410(3) 0.100(6) Uiso 1 1 d G U . . .
C328 C 0.3739(2) 0.6339(5) 0.5308(3) 0.147(7) Uiso 1 1 d G U . . .
H328 H 0.3739 0.6513 0.5145 0.177 Uiso 1 1 calc R U . . .
C329 C 0.36195(18) 0.6375(5) 0.5443(4) 0.164(8) Uiso 1 1 d G U . . .
H329 H 0.3538 0.6573 0.5373 0.197 Uiso 1 1 calc R U . . .
C330 C 0.36190(16) 0.6120(6) 0.5682(4) 0.132(6) Uiso 1 1 d G U . . .
C331 C 0.3500(4) 0.6169(11) 0.5857(7) 0.162(7) Uiso 1 1 d . U . . .
H331 H 0.3413 0.6345 0.5785 0.194 Uiso 1 1 calc R U . . .
C332 C 0.34133(14) 0.6034(5) 0.62604(19) 0.160(7) Uiso 1 1 d G U . . .
C333 C 0.33375(17) 0.6435(5) 0.6261(2) 0.206(9) Uiso 1 1 d G U . . .
H333 H 0.3370 0.6687 0.6175 0.247 Uiso 1 1 calc R U . . .
C334 C 0.32136(18) 0.6466(5) 0.6387(2) 0.207(9) Uiso 1 1 d G U . . .
H334 H 0.3163 0.6740 0.6386 0.249 Uiso 1 1 calc R U . . .
C335 C 0.31627(16) 0.6098(5) 0.6514(2) 0.171(8) Uiso 1 1 d G U . . .
C336 C 0.32403(17) 0.5699(5) 0.6513(2) 0.141(8) Uiso 1 1 d G U . . .
H336 H 0.3208 0.5446 0.6599 0.169 Uiso 1 1 calc R U . . .
C337 C 0.33643(17) 0.5665(5) 0.6387(2) 0.133(7) Uiso 1 1 d G U . . .
H337 H 0.3415 0.5392 0.6389 0.160 Uiso 1 1 calc R U . . .
C338 C 0.30266(17) 0.6130(6) 0.6644(2) 0.180(12) Uiso 1 1 d G U . . .
H33D H 0.3050 0.6330 0.6807 0.270 Uiso 1 1 calc R U . . .
H33E H 0.3002 0.5838 0.6706 0.270 Uiso 1 1 calc R U . . .
H33F H 0.2940 0.6244 0.6502 0.270 Uiso 1 1 calc R U . . .
C339 C 0.35528(14) 0.6989(3) 0.2483(2) 0.112(5) Uiso 1 1 d G U . . .
C340 C 0.34964(16) 0.7117(4) 0.2202(2) 0.135(7) Uiso 1 1 d G U . . .
H340 H 0.3401 0.7262 0.2149 0.162 Uiso 1 1 calc R U . . .
C341 C 0.35799(15) 0.7032(4) 0.1998(2) 0.151(8) Uiso 1 1 d G U . . .
H341 H 0.3540 0.7120 0.1807 0.181 Uiso 1 1 calc R U . . .
C342 C 0.37210(15) 0.6819(4) 0.2071(2) 0.155(8) Uiso 1 1 d G U . . .
C343 C 0.37759(15) 0.6691(4) 0.2354(2) 0.140(7) Uiso 1 1 d G U . . .
H343 H 0.3871 0.6545 0.2407 0.169 Uiso 1 1 calc R U . . .
C344 C 0.36929(14) 0.6774(4) 0.2558(2) 0.127(7) Uiso 1 1 d G U . . .
H344 H 0.3732 0.6686 0.2749 0.152 Uiso 1 1 calc R U . . .
C345 C 0.38124(17) 0.6737(5) 0.1852(2) 0.216(14) Uiso 1 1 d G U . . .
H34A H 0.3878 0.6992 0.1843 0.324 Uiso 1 1 calc R U . . .
H34B H 0.3744 0.6693 0.1666 0.324 Uiso 1 1 calc R U . . .
H34C H 0.3875 0.6474 0.1904 0.324 Uiso 1 1 calc R U . . .
C346 C 0.3519(3) 0.7073(7) 0.2954(5) 0.097(5) Uiso 1 1 d . U . . .
H346 H 0.3626 0.7121 0.3012 0.116 Uiso 1 1 calc R U . . .
C347 C 0.3426(3) 0.7080(6) 0.3155(5) 0.077(5) Uiso 1 1 d . U . . .
C348 C 0.3480(3) 0.7220(6) 0.3429(5) 0.086(6) Uiso 1 1 d . U . . .
H348 H 0.3585 0.7297 0.3487 0.103 Uiso 1 1 calc R U . . .
C349 C 0.3391(2) 0.7255(6) 0.3624(5) 0.085(6) Uiso 1 1 d . U . . .
H349 H 0.3431 0.7373 0.3808 0.102 Uiso 1 1 calc R U . . .
C350 C 0.3243(2) 0.7115(6) 0.3548(4) 0.074(5) Uiso 1 1 d . U . . .
C351 C 0.3194(2) 0.6979(6) 0.3284(4) 0.075(5) Uiso 1 1 d . U . . .
H351 H 0.3091 0.6889 0.3228 0.090 Uiso 1 1 calc R U . . .
N51 N 0.28849(12) 0.7141(4) 0.3799(3) 0.094(4) Uani 1 1 d G U . . .
C352 C 0.29851(17) 0.7171(4) 0.3621(2) 0.096(5) Uiso 1 1 d G U . . .
H352 H 0.2947 0.7220 0.3424 0.115 Uiso 1 1 calc R U . . .
C353 C 0.31405(16) 0.7130(5) 0.3732(3) 0.086(5) Uiso 1 1 d G U . . .
C354 C 0.31956(12) 0.7058(5) 0.4021(3) 0.101(6) Uiso 1 1 d G U . . .
H354 H 0.3302 0.7030 0.4096 0.121 Uiso 1 1 calc R U . . .
C355 C 0.30954(18) 0.7029(5) 0.4199(2) 0.101(6) Uiso 1 1 d G U . . .
H355 H 0.3133 0.6980 0.4396 0.121 Uiso 1 1 calc R U . . .
C356 C 0.29400(16) 0.7070(4) 0.4088(3) 0.098(5) Uiso 1 1 d G U . . .
C357 C 0.2821(3) 0.7035(8) 0.4239(6) 0.122(6) Uiso 1 1 d . U . . .
H357 H 0.2852 0.7016 0.4440 0.146 Uiso 1 1 calc R U . . .
C358 C 0.25749(15) 0.6896(5) 0.4295(3) 0.166(7) Uiso 1 1 d G U . . .
C359 C 0.24417(14) 0.7146(5) 0.4240(3) 0.197(9) Uiso 1 1 d G U . . .
H359 H 0.2427 0.7369 0.4098 0.236 Uiso 1 1 calc R U . . .
C360 C 0.23303(15) 0.7069(6) 0.4391(3) 0.221(10) Uiso 1 1 d G U . . .
H360 H 0.2240 0.7241 0.4352 0.266 Uiso 1 1 calc R U . . .
C361 C 0.23492(16) 0.6742(5) 0.4601(3) 0.240(10) Uiso 1 1 d G U . . .
C362 C 0.24838(17) 0.6494(5) 0.4655(3) 0.235(10) Uiso 1 1 d G U . . .
H362 H 0.2499 0.6272 0.4797 0.281 Uiso 1 1 calc R U . . .
C363 C 0.25956(16) 0.6570(5) 0.4504(3) 0.218(9) Uiso 1 1 d G U . . .
H363 H 0.2686 0.6399 0.4543 0.261 Uiso 1 1 calc R U . . .
C364 C 0.22271(17) 0.6652(6) 0.4759(4) 0.276(17) Uiso 1 1 d G U . . .
H36A H 0.2236 0.6347 0.4828 0.414 Uiso 1 1 calc R U . . .
H36B H 0.2127 0.6697 0.4632 0.414 Uiso 1 1 calc R U . . .
H36C H 0.2239 0.6853 0.4921 0.414 Uiso 1 1 calc R U . . .
C365 C 0.38903(12) 0.8775(3) 0.3049(2) 0.089(5) Uiso 1 1 d G U . . .
C366 C 0.40116(11) 0.8484(4) 0.3135(2) 0.110(6) Uiso 1 1 d G U . . .
H366 H 0.4019 0.8313 0.3302 0.131 Uiso 1 1 calc R U . . .
C367 C 0.41215(11) 0.8443(4) 0.2976(3) 0.124(7) Uiso 1 1 d G U . . .
H367 H 0.4204 0.8244 0.3036 0.149 Uiso 1 1 calc R U . . .
C368 C 0.41127(12) 0.8690(3) 0.2728(2) 0.118(7) Uiso 1 1 d G U . . .
C369 C 0.39905(12) 0.8982(4) 0.2645(2) 0.114(7) Uiso 1 1 d G U . . .
H369 H 0.3983 0.9154 0.2479 0.136 Uiso 1 1 calc R U . . .
C370 C 0.38802(12) 0.9025(3) 0.2803(3) 0.095(6) Uiso 1 1 d G U . . .
H370 H 0.3798 0.9224 0.2744 0.114 Uiso 1 1 calc R U . . .
C371 C 0.42295(13) 0.8637(4) 0.2553(3) 0.159(10) Uiso 1 1 d G U . . .
H37A H 0.4178 0.8625 0.2352 0.238 Uiso 1 1 calc R U . . .
H37B H 0.4286 0.8364 0.2607 0.238 Uiso 1 1 calc R U . . .
H37C H 0.4300 0.8888 0.2587 0.238 Uiso 1 1 calc R U . . .
C372 C 0.3760(2) 0.8532(7) 0.3377(4) 0.086(5) Uiso 1 1 d . U . . .
H372 H 0.3810 0.8257 0.3380 0.103 Uiso 1 1 calc R U . . .
C373 C 0.3650(2) 0.8589(7) 0.3556(4) 0.073(5) Uiso 1 1 d . U . . .
C374 C 0.3633(2) 0.8282(7) 0.3767(4) 0.077(5) Uiso 1 1 d . U . . .
H374 H 0.3687 0.8010 0.3784 0.092 Uiso 1 1 calc R U . . .
C375 C 0.3541(2) 0.8372(6) 0.3942(4) 0.068(5) Uiso 1 1 d . U . . .
H375 H 0.3530 0.8157 0.4079 0.081 Uiso 1 1 calc R U . . .
C376 C 0.3464(2) 0.8755(6) 0.3931(4) 0.065(5) Uiso 1 1 d . U . . .
C377 C 0.3486(2) 0.9038(7) 0.3715(4) 0.075(5) Uiso 1 1 d . U . . .
H377 H 0.3434 0.9312 0.3696 0.090 Uiso 1 1 calc R U . . .
C378 C 0.3261(2) 0.9198(7) 0.4066(5) 0.081(5) Uiso 1 1 d . U . . .
H378 H 0.3249 0.9340 0.3888 0.097 Uiso 1 1 calc R U . . .
C379 C 0.3368(2) 0.8881(6) 0.4124(4) 0.072(5) Uiso 1 1 d . U . . .
C380 C 0.3386(2) 0.8702(7) 0.4396(4) 0.084(6) Uiso 1 1 d . U . . .
H380 H 0.3463 0.8487 0.4460 0.101 Uiso 1 1 calc R U . . .
C381 C 0.3294(3) 0.8838(7) 0.4571(5) 0.091(6) Uiso 1 1 d . U . . .
H381 H 0.3305 0.8713 0.4755 0.110 Uiso 1 1 calc R U . . .
C382 C 0.3194(3) 0.9132(8) 0.4483(5) 0.089(5) Uiso 1 1 d . U . . .
C383 C 0.3084(3) 0.9266(8) 0.4673(6) 0.110(6) Uiso 1 1 d . U . . .
H383 H 0.3094 0.9135 0.4854 0.132 Uiso 1 1 calc R U . . .
C384 C 0.28931(15) 0.9683(4) 0.4763(3) 0.145(6) Uiso 1 1 d G U . . .
C385 C 0.28122(19) 1.0077(4) 0.4706(3) 0.160(8) Uiso 1 1 d G U . . .
H385 H 0.2823 1.0256 0.4551 0.192 Uiso 1 1 calc R U . . .
C386 C 0.27151(16) 1.0210(5) 0.4876(3) 0.185(9) Uiso 1 1 d G U . . .
H386 H 0.2661 1.0479 0.4836 0.221 Uiso 1 1 calc R U . . .
C387 C 0.26967(16) 0.9953(5) 0.5107(3) 0.204(9) Uiso 1 1 d G U . . .
C388 C 0.27791(19) 0.9559(5) 0.5162(3) 0.204(9) Uiso 1 1 d G U . . .
H388 H 0.2769 0.9380 0.5317 0.245 Uiso 1 1 calc R U . . .
C389 C 0.28763(16) 0.9424(4) 0.4992(3) 0.179(9) Uiso 1 1 d G U . . .
H389 H 0.2931 0.9156 0.5032 0.215 Uiso 1 1 calc R U . . .
C390 C 0.25890(18) 1.0092(5) 0.5286(4) 0.238(15) Uiso 1 1 d G U . . .
H39A H 0.2608 1.0400 0.5344 0.358 Uiso 1 1 calc R U . . .
H39B H 0.2604 0.9904 0.5455 0.358 Uiso 1 1 calc R U . . .
H39C H 0.2484 1.0061 0.5176 0.358 Uiso 1 1 calc R U . . .
C391 C 0.39291(18) 0.5289(5) 0.3384(4) 0.183(7) Uiso 1 1 d G U . . .
C392 C 0.39673(18) 0.5627(5) 0.3217(3) 0.218(10) Uiso 1 1 d G U . . .
H392 H 0.3907 0.5887 0.3184 0.261 Uiso 1 1 calc R U . . .
C393 C 0.4093(2) 0.5583(6) 0.3099(4) 0.240(11) Uiso 1 1 d G U . . .
H393 H 0.4118 0.5814 0.2985 0.288 Uiso 1 1 calc R U . . .
C394 C 0.41839(18) 0.5203(6) 0.3144(4) 0.247(11) Uiso 1 1 d G U . . .
C395 C 0.4144(2) 0.4866(5) 0.3312(4) 0.243(11) Uiso 1 1 d G U . . .
H395 H 0.4203 0.4606 0.3345 0.292 Uiso 1 1 calc R U . . .
C396 C 0.4018(2) 0.4908(5) 0.3431(4) 0.213(10) Uiso 1 1 d G U . . .
H396 H 0.3993 0.4677 0.3544 0.256 Uiso 1 1 calc R U . . .
C397 C 0.4322(2) 0.5161(6) 0.3022(5) 0.284(18) Uiso 1 1 d G U . . .
H39D H 0.4343 0.4849 0.2997 0.427 Uiso 1 1 calc R U . . .
H39E H 0.4410 0.5297 0.3151 0.427 Uiso 1 1 calc R U . . .
H39F H 0.4304 0.5311 0.2838 0.427 Uiso 1 1 calc R U . . .
C398 C 0.3779(4) 0.5716(11) 0.3646(6) 0.155(7) Uiso 1 1 d . U . . .
H398 H 0.3813 0.5978 0.3573 0.186 Uiso 1 1 calc R U . . .
N54 N 0.36348(18) 0.5339(5) 0.3949(3) 0.112(5) Uani 1 1 d G U . . .
C399 C 0.36883(18) 0.5727(6) 0.3855(3) 0.129(6) Uiso 1 1 d G U . . .
C400 C 0.3644(2) 0.6132(5) 0.3943(4) 0.142(7) Uiso 1 1 d G U . . .
H400 H 0.3681 0.6397 0.3879 0.171 Uiso 1 1 calc R U . . .
C401 C 0.3546(2) 0.6148(4) 0.4127(4) 0.143(7) Uiso 1 1 d G U . . .
H401 H 0.3516 0.6425 0.4187 0.171 Uiso 1 1 calc R U . . .
C402 C 0.34929(18) 0.5760(6) 0.4221(3) 0.114(6) Uiso 1 1 d G U . . .
C403 C 0.35371(18) 0.5355(5) 0.4133(3) 0.099(6) Uiso 1 1 d G U . . .
H403 H 0.3501 0.5090 0.4197 0.119 Uiso 1 1 calc R U . . .
C404 C 0.3288(2) 0.5426(7) 0.4413(4) 0.078(5) Uiso 1 1 d . U . . .
H404 H 0.3287 0.5190 0.4284 0.094 Uiso 1 1 calc R U . . .
C405 C 0.3394(2) 0.5767(7) 0.4428(5) 0.087(5) Uiso 1 1 d . U . . .
C406 C 0.3377(2) 0.6118(7) 0.4580(4) 0.085(6) Uiso 1 1 d . U . . .
H406 H 0.3432 0.6380 0.4558 0.102 Uiso 1 1 calc R U . . .
C407 C 0.3287(3) 0.6118(7) 0.4761(5) 0.093(6) Uiso 1 1 d . U . . .
H407 H 0.3295 0.6343 0.4900 0.112 Uiso 1 1 calc R U . . .
C408 C 0.3184(2) 0.5790(7) 0.4744(5) 0.082(5) Uiso 1 1 d . U . . .
C409 C 0.3076(3) 0.5783(9) 0.4935(5) 0.114(6) Uiso 1 1 d . U . . .
H409 H 0.3064 0.6036 0.5043 0.137 Uiso 1 1 calc R U . . .
C410 C 0.28642(15) 0.5501(6) 0.5068(3) 0.159(6) Uiso 1 1 d G U . . .
C411 C 0.27857(15) 0.5889(6) 0.5097(4) 0.189(9) Uiso 1 1 d G U . . .
H411 H 0.2797 0.6141 0.4987 0.227 Uiso 1 1 calc R U . . .
C412 C 0.26898(15) 0.5906(6) 0.5285(4) 0.204(10) Uiso 1 1 d G U . . .
H412 H 0.2637 0.6171 0.5303 0.245 Uiso 1 1 calc R U . . .
C413 C 0.26703(15) 0.5538(6) 0.5448(3) 0.219(10) Uiso 1 1 d G U . . .
C414 C 0.27502(15) 0.5152(6) 0.5418(4) 0.223(10) Uiso 1 1 d G U . . .
H414 H 0.2739 0.4900 0.5527 0.268 Uiso 1 1 calc R U . . .
C415 C 0.28462(16) 0.5133(5) 0.5230(4) 0.202(9) Uiso 1 1 d G U . . .
H415 H 0.2899 0.4868 0.5212 0.242 Uiso 1 1 calc R U . . .
C416 C 0.25639(16) 0.5555(8) 0.5646(4) 0.266(17) Uiso 1 1 d G U . . .
H41A H 0.2623 0.5559 0.5843 0.400 Uiso 1 1 calc R U . . .
H41B H 0.2498 0.5295 0.5616 0.400 Uiso 1 1 calc R U . . .
H41C H 0.2502 0.5822 0.5609 0.400 Uiso 1 1 calc R U . . .
C417 C 0.47845(15) 0.7010(6) 0.5395(4) 0.202(8) Uiso 1 1 d G U . . .
C418 C 0.49227(16) 0.7234(6) 0.5432(4) 0.201(9) Uiso 1 1 d G U . . .
H418 H 0.4938 0.7502 0.5537 0.241 Uiso 1 1 calc R U . . .
C419 C 0.50388(15) 0.7064(6) 0.5317(4) 0.220(10) Uiso 1 1 d G U . . .
H419 H 0.5132 0.7220 0.5344 0.264 Uiso 1 1 calc R U . . .
C420 C 0.50199(16) 0.6669(7) 0.5163(4) 0.263(11) Uiso 1 1 d G U . . .
C421 C 0.48805(16) 0.6449(6) 0.5126(4) 0.267(11) Uiso 1 1 d G U . . .
H421 H 0.4865 0.6182 0.5022 0.321 Uiso 1 1 calc R U . . .
C422 C 0.47638(15) 0.6617(6) 0.5241(3) 0.252(10) Uiso 1 1 d G U . . .
H422 H 0.4670 0.6463 0.5215 0.303 Uiso 1 1 calc R U . . .
C423 C 0.51469(17) 0.6482(7) 0.5045(5) 0.34(2) Uiso 1 1 d G U . . .
H42A H 0.5151 0.6637 0.4869 0.508 Uiso 1 1 calc R U . . .
H42B H 0.5128 0.6168 0.5004 0.508 Uiso 1 1 calc R U . . .
H42C H 0.5244 0.6519 0.5184 0.508 Uiso 1 1 calc R U . . .
C424 C 0.4527(4) 0.7224(11) 0.5302(7) 0.171(7) Uiso 1 1 d D U . . .
H424 H 0.4505 0.7107 0.5115 0.206 Uiso 1 1 calc R U . . .
N62 N 0.44429(15) 0.7617(5) 0.5695(4) 0.128(5) Uani 1 1 d G U . . .
C425 C 0.44115(18) 0.7414(5) 0.5431(4) 0.128(6) Uiso 1 1 d G U . . .
C426 C 0.4262(2) 0.7348(5) 0.5286(3) 0.122(7) Uiso 1 1 d G U . . .
H426 H 0.4240 0.7209 0.5105 0.146 Uiso 1 1 calc R U . . .
C427 C 0.41435(15) 0.7485(5) 0.5404(4) 0.111(6) Uiso 1 1 d G U . . .
H427 H 0.4041 0.7440 0.5305 0.133 Uiso 1 1 calc R U . . .
C428 C 0.41748(18) 0.7688(5) 0.5669(4) 0.114(6) Uiso 1 1 d G U . . .
C429 C 0.4325(2) 0.7754(5) 0.5814(3) 0.125(6) Uiso 1 1 d G U . . .
H429 H 0.4346 0.7893 0.5994 0.150 Uiso 1 1 calc R U . . .
N63 N 0.3984(2) 0.7996(5) 0.6250(2) 0.103(5) Uani 1 1 d G U . . .
C430 C 0.40903(15) 0.7837(5) 0.6107(3) 0.101(5) Uiso 1 1 d G U . . .
H430 H 0.4188 0.7747 0.6210 0.121 Uiso 1 1 calc R U . . .
C431 C 0.40532(19) 0.7808(5) 0.5813(4) 0.111(6) Uiso 1 1 d G U . . .
C432 C 0.3910(2) 0.7938(6) 0.5661(2) 0.141(7) Uiso 1 1 d G U . . .
H432 H 0.3885 0.7918 0.5460 0.169 Uiso 1 1 calc R U . . .
C433 C 0.38043(16) 0.8098(6) 0.5804(4) 0.140(7) Uiso 1 1 d G U . . .
H433 H 0.3707 0.8187 0.5700 0.168 Uiso 1 1 calc R U . . .
C434 C 0.38414(18) 0.8127(5) 0.6098(4) 0.116(6) Uiso 1 1 d G U . . .
C435 C 0.3740(3) 0.8255(8) 0.6286(6) 0.125(6) Uiso 1 1 d . U . . .
H435 H 0.3635 0.8275 0.6200 0.151 Uiso 1 1 calc R U . . .
C436 C 0.36673(16) 0.8443(4) 0.6674(3) 0.142(6) Uiso 1 1 d G U . . .
C437 C 0.37048(17) 0.8412(5) 0.6969(3) 0.156(8) Uiso 1 1 d G U . . .
H437 H 0.3800 0.8293 0.7063 0.187 Uiso 1 1 calc R U . . .
C438 C 0.36025(17) 0.8555(5) 0.7126(3) 0.166(8) Uiso 1 1 d G U . . .
H438 H 0.3629 0.8532 0.7327 0.199 Uiso 1 1 calc R U . . .
C439 C 0.34611(17) 0.8733(4) 0.6993(3) 0.174(8) Uiso 1 1 d G U . . .
C440 C 0.34248(16) 0.8760(5) 0.6696(3) 0.207(9) Uiso 1 1 d G U . . .
H440 H 0.3329 0.8878 0.6601 0.249 Uiso 1 1 calc R U . . .
C441 C 0.35266(15) 0.8618(5) 0.6538(3) 0.194(9) Uiso 1 1 d G U . . .
H441 H 0.3500 0.8639 0.6337 0.233 Uiso 1 1 calc R U . . .
C442 C 0.33525(19) 0.8897(5) 0.7164(3) 0.179(12) Uiso 1 1 d G U . . .
H44A H 0.3391 0.8818 0.7363 0.269 Uiso 1 1 calc R U . . .
H44B H 0.3252 0.8763 0.7092 0.269 Uiso 1 1 calc R U . . .
H44C H 0.3344 0.9219 0.7146 0.269 Uiso 1 1 calc R U . . .
C443 C 0.45385(15) 0.8883(5) 0.4452(3) 0.164(7) Uiso 1 1 d G U . . .
C444 C 0.45786(19) 0.9174(6) 0.4258(3) 0.182(9) Uiso 1 1 d G U . . .
H444 H 0.4546 0.9472 0.4251 0.218 Uiso 1 1 calc R U . . .
C445 C 0.46666(17) 0.9027(6) 0.4074(3) 0.214(10) Uiso 1 1 d G U . . .
H445 H 0.4693 0.9228 0.3943 0.256 Uiso 1 1 calc R U . . .
C446 C 0.47166(16) 0.8589(6) 0.4080(3) 0.233(10) Uiso 1 1 d G U . . .
C447 C 0.46750(19) 0.8301(6) 0.4276(3) 0.233(10) Uiso 1 1 d G U . . .
H447 H 0.4707 0.8002 0.4283 0.280 Uiso 1 1 calc R U . . .
C448 C 0.45870(16) 0.8445(5) 0.4460(3) 0.216(9) Uiso 1 1 d G U . . .
H448 H 0.4560 0.8245 0.4591 0.259 Uiso 1 1 calc R U . . .
C449 C 0.48147(19) 0.8435(7) 0.3886(3) 0.298(18) Uiso 1 1 d G U . . .
H44D H 0.4756 0.8446 0.3689 0.447 Uiso 1 1 calc R U . . .
H44E H 0.4848 0.8132 0.3935 0.447 Uiso 1 1 calc R U . . .
H44F H 0.4904 0.8627 0.3908 0.447 Uiso 1 1 calc R U . . .
C450 C 0.4325(3) 0.8646(9) 0.4646(5) 0.124(6) Uiso 1 1 d . U . . .
H450 H 0.4339 0.8351 0.4591 0.149 Uiso 1 1 calc R U . . .
C451 C 0.4201(3) 0.8750(8) 0.4775(4) 0.084(5) Uiso 1 1 d . U . . .
C453 C 0.3992(3) 0.8550(8) 0.4968(5) 0.098(6) Uiso 1 1 d . U . . .
H453 H 0.3927 0.8331 0.5015 0.118 Uiso 1 1 calc R U . . .
C452 C 0.4118(3) 0.8426(8) 0.4841(4) 0.092(6) Uiso 1 1 d . U . . .
H452 H 0.4139 0.8126 0.4809 0.111 Uiso 1 1 calc R U . . .
C454 C 0.3969(2) 0.8998(7) 0.5020(4) 0.084(5) Uiso 1 1 d . U . . .
C455 C 0.4070(2) 0.9287(7) 0.4938(4) 0.075(5) Uiso 1 1 d . U . . .
H455 H 0.4055 0.9591 0.4969 0.090 Uiso 1 1 calc R U . . .
C456 C 0.3854(3) 0.9525(7) 0.5296(4) 0.085(5) Uiso 1 1 d . U . . .
H456 H 0.3943 0.9695 0.5310 0.101 Uiso 1 1 calc R U . . .
C457 C 0.3840(3) 0.9135(7) 0.5145(4) 0.086(5) Uiso 1 1 d . U . . .
C458 C 0.3709(3) 0.8895(8) 0.5113(5) 0.097(6) Uiso 1 1 d . U . . .
H458 H 0.3697 0.8624 0.5012 0.117 Uiso 1 1 calc R U . . .
C459 C 0.3595(3) 0.9048(8) 0.5229(5) 0.104(6) Uiso 1 1 d . U . . .
H459 H 0.3501 0.8894 0.5208 0.125 Uiso 1 1 calc R U . . .
C460 C 0.3623(3) 0.9447(8) 0.5380(5) 0.091(5) Uiso 1 1 d . U . . .
C461 C 0.3497(3) 0.9632(9) 0.5506(6) 0.125(6) Uiso 1 1 d . U . . .
H461 H 0.3406 0.9472 0.5498 0.151 Uiso 1 1 calc R U . . .
C462 C 0.3382(2) 1.0193(6) 0.5641(3) 0.144(7) Uiso 0.560(14) 1 d DG U P A 1
C463 C 0.34015(19) 1.0437(5) 0.5891(4) 0.143(8) Uiso 0.560(14) 1 d DG U P A 1
H463 H 0.3500 1.0468 0.6012 0.171 Uiso 0.560(14) 1 calc R U P A 1
C464 C 0.3277(2) 1.0636(5) 0.5964(4) 0.152(8) Uiso 0.560(14) 1 d G U P A 1
H464 H 0.3291 1.0801 0.6135 0.183 Uiso 0.560(14) 1 calc R U P A 1
C465 C 0.3130(2) 1.0597(7) 0.5790(5) 0.179(11) Uiso 0.560(14) 1 d G U P A 1
C466 C 0.3113(2) 1.0350(9) 0.5540(4) 0.176(11) Uiso 0.560(14) 1 d G U P A 1
H466 H 0.3014 1.0319 0.5419 0.211 Uiso 0.560(14) 1 calc R U P A 1
C467 C 0.3237(2) 1.0150(8) 0.5466(3) 0.168(11) Uiso 0.560(14) 1 d DG U P A 1
H467 H 0.3223 0.9985 0.5295 0.202 Uiso 0.560(14) 1 calc R U P A 1
C468 C 0.2996(3) 1.0822(10) 0.5866(7) 0.25(2) Uiso 0.560(14) 1 d G U P A 1
H46A H 0.3009 1.1142 0.5858 0.372 Uiso 0.560(14) 1 calc R U P A 1
H46B H 0.2991 1.0736 0.6059 0.372 Uiso 0.560(14) 1 calc R U P A 1
H46C H 0.2903 1.0733 0.5732 0.372 Uiso 0.560(14) 1 calc R U P A 1
C562 C 0.34422(19) 1.0096(6) 0.5949(3) 0.144(7) Uiso 0.440(14) 1 d DG U P A 2
C563 C 0.3449(2) 1.0541(7) 0.6025(4) 0.147(8) Uiso 0.440(14) 1 d G U P A 2
H563 H 0.3522 1.0728 0.5972 0.176 Uiso 0.440(14) 1 calc R U P A 2
C564 C 0.3349(3) 1.0713(7) 0.6177(4) 0.148(9) Uiso 0.440(14) 1 d G U P A 2
H564 H 0.3355 1.1016 0.6228 0.177 Uiso 0.440(14) 1 calc R U P A 2
C565 C 0.3239(3) 1.0445(8) 0.6258(4) 0.153(10) Uiso 0.440(14) 1 d G U P A 2
C566 C 0.3234(3) 0.9998(7) 0.6181(5) 0.155(11) Uiso 0.440(14) 1 d G U P A 2
H566 H 0.3161 0.9811 0.6234 0.186 Uiso 0.440(14) 1 calc R U P A 2
C567 C 0.3334(3) 0.9825(6) 0.6029(4) 0.152(11) Uiso 0.440(14) 1 d G U P A 2
H567 H 0.3329 0.9522 0.5979 0.182 Uiso 0.440(14) 1 calc R U P A 2
C568 C 0.3129(3) 1.0633(11) 0.6416(6) 0.162(19) Uiso 0.440(14) 1 d G U P A 2
H56A H 0.3176 1.0881 0.6534 0.244 Uiso 0.440(14) 1 calc R U P A 2
H56B H 0.3101 1.0405 0.6538 0.244 Uiso 0.440(14) 1 calc R U P A 2
H56C H 0.3038 1.0736 0.6281 0.244 Uiso 0.440(14) 1 calc R U P A 2
As1 As 0.30906(3) 0.58009(9) 0.36045(6) 0.0897(9) Uani 1 1 d D . . . .
F2 F 0.32058(13) 0.5361(4) 0.3713(2) 0.098(4) Uani 1 1 d . . . . .
F1 F 0.2944(2) 0.5450(7) 0.3505(7) 0.129(8) Uiso 0.59(3) 1 d D U P B 1
F3 F 0.3029(3) 0.5775(8) 0.3909(4) 0.097(8) Uiso 0.59(3) 1 d D U P B 1
F1' F 0.2995(4) 0.5456(10) 0.3353(7) 0.125(12) Uiso 0.41(3) 1 d D U P B 2
F3' F 0.2970(4) 0.5572(11) 0.3779(9) 0.101(9) Uiso 0.41(3) 1 d D U P B 2
F4 F 0.32121(19) 0.6125(5) 0.3813(3) 0.143(5) Uani 1 1 d . . . . .
F5 F 0.31747(17) 0.5891(5) 0.3336(3) 0.145(5) Uani 1 1 d . U . . .
F6 F 0.29716(15) 0.6239(4) 0.3486(3) 0.119(4) Uani 1 1 d . . . . .
As2 As 0.37025(3) 0.49096(9) 0.49545(6) 0.0889(9) Uani 1 1 d . . . . .
F7 F 0.35302(16) 0.4832(4) 0.4735(3) 0.114(4) Uani 1 1 d . . . . .
F8 F 0.37856(16) 0.4844(5) 0.4676(3) 0.131(5) Uani 1 1 d . . . . .
F9 F 0.36892(14) 0.5449(4) 0.4890(3) 0.120(5) Uani 1 1 d . . . . .
F10 F 0.38788(15) 0.4977(4) 0.5189(3) 0.119(5) Uani 1 1 d . . . . .
F11 F 0.36223(16) 0.4964(5) 0.5238(3) 0.142(6) Uani 1 1 d . . . . .
F12 F 0.37153(17) 0.4362(5) 0.5008(3) 0.137(5) Uani 1 1 d . . . . .
As3 As 0.42329(3) 0.64924(10) 0.60884(6) 0.0967(9) Uani 1 1 d D . . . .
F13 F 0.41016(17) 0.6722(4) 0.5809(3) 0.124(5) Uani 1 1 d . . . C 1
F14 F 0.41327(13) 0.6020(4) 0.6055(3) 0.104(4) Uani 1 1 d . . . D 1
F15 F 0.4319(3) 0.6400(13) 0.5815(6) 0.094(10) Uiso 0.51(5) 1 d D U P C 1
F16 F 0.43379(16) 0.6974(4) 0.6127(3) 0.124(5) Uani 1 1 d . . . E 1
F17 F 0.41258(16) 0.6700(4) 0.6316(3) 0.124(5) Uani 1 1 d . . . F 1
F18 F 0.43643(17) 0.6280(4) 0.6364(4) 0.147(5) Uani 1 1 d . . . G 1
F15' F 0.4343(3) 0.6193(13) 0.5912(8) 0.098(11) Uiso 0.49(5) 1 d D U P C 2
As4 As 0.42405(4) 0.90581(12) 0.58326(7) 0.1074(10) Uani 1 1 d . . . . .
F19 F 0.43892(18) 0.8792(5) 0.5746(3) 0.157(6) Uani 1 1 d . U . . .
F20 F 0.40991(18) 0.9329(5) 0.5925(3) 0.135(5) Uani 1 1 d . U . . .
F21 F 0.42304(16) 0.9417(4) 0.5563(3) 0.131(5) Uani 1 1 d . . . . .
F22 F 0.4363(2) 0.9411(6) 0.6051(4) 0.197(8) Uani 1 1 d . U . . .
F23 F 0.4121(2) 0.8711(5) 0.5615(3) 0.142(6) Uani 1 1 d . . . . .
F24 F 0.42535(15) 0.8690(4) 0.6113(2) 0.115(4) Uani 1 1 d . . . . .
As5 As 0.36737(3) 0.98673(8) 0.44312(5) 0.0809(9) Uani 1 1 d . . . . .
F25 F 0.36942(14) 0.9313(4) 0.4480(2) 0.102(4) Uani 1 1 d . . . . .
F26 F 0.38373(16) 0.9887(4) 0.4320(2) 0.110(4) Uani 1 1 d . . . . .
F27 F 0.37716(13) 0.9959(4) 0.4774(2) 0.089(4) Uani 1 1 d . . . . .
F28 F 0.3649(2) 1.0419(5) 0.4383(3) 0.146(6) Uani 1 1 d . . . . .
F29 F 0.35702(16) 0.9793(4) 0.4094(3) 0.118(4) Uani 1 1 d . . . . .
F30 F 0.35062(15) 0.9851(5) 0.4537(3) 0.128(5) Uani 1 1 d . . . . .
As6 As 0.30825(3) 0.83694(8) 0.33321(5) 0.0796(8) Uani 1 1 d . . . . .
F31 F 0.32413(17) 0.8470(4) 0.3204(3) 0.134(5) Uani 1 1 d . . . . .
F32 F 0.31047(14) 0.8882(4) 0.3496(2) 0.101(4) Uani 1 1 d . . . . .
F33 F 0.31931(14) 0.8138(4) 0.3629(2) 0.100(4) Uani 1 1 d . . . . .
F34 F 0.30590(13) 0.7882(4) 0.3169(2) 0.093(4) Uani 1 1 d . . . . .
F35 F 0.29257(14) 0.8275(4) 0.3464(3) 0.114(4) Uani 1 1 d . . . . .
F36 F 0.29746(16) 0.8608(4) 0.3038(3) 0.128(5) Uani 1 1 d . U . . .
As7 As 0.28334(5) 0.42337(13) 0.23817(8) 0.1482(14) Uani 1 1 d D . . . .
F39 F 0.2649(3) 0.4284(8) 0.2358(5) 0.229(8) Uiso 1 1 d . U . H 1
F41 F 0.2860(2) 0.4143(6) 0.2724(3) 0.195(7) Uiso 1 1 d D . . I 1
F42 F 0.2847(2) 0.4804(6) 0.2475(4) 0.180(7) Uiso 1 1 d . . . J 1
F37 F 0.2840(4) 0.3722(6) 0.2286(8) 0.178(13) Uiso 0.482(8) 1 d D U P H 1
F38 F 0.2736(4) 0.4426(10) 0.2089(8) 0.185(10) Uiso 0.482(8) 1 d D U P H 1
F40 F 0.3001(2) 0.4364(9) 0.2334(7) 0.142(9) Uiso 0.482(8) 1 d D U P H 1
F37' F 0.2781(4) 0.3714(6) 0.2357(6) 0.168(12) Uiso 0.518(8) 1 d D U P H 2
F38' F 0.2823(3) 0.4307(10) 0.2044(4) 0.160(10) Uiso 0.518(8) 1 d D U P H 2
F40' F 0.30174(19) 0.4117(10) 0.2462(6) 0.164(11) Uiso 0.518(8) 1 d D U P H 2
As8 As 0.22511(5) 0.41387(11) 0.33285(8) 0.1449(14) Uani 1 1 d D . . . .
F44 F 0.2283(3) 0.3685(8) 0.3162(5) 0.146(8) Uiso 0.688(13) 1 d . U P K 1
F45 F 0.2139(3) 0.3707(7) 0.3434(5) 0.220(8) Uiso 1 1 d . U . L 1
F43 F 0.2082(2) 0.4274(7) 0.3144(5) 0.133(8) Uiso 0.688(13) 1 d D U P K 1
F46 F 0.2407(2) 0.3959(6) 0.3572(4) 0.127(7) Uiso 0.688(13) 1 d D U P K 1
F47 F 0.2212(2) 0.4486(6) 0.3581(4) 0.127(7) Uiso 0.688(13) 1 d D U P K 1
F48 F 0.2357(2) 0.4536(6) 0.3229(4) 0.113(6) Uiso 0.688(13) 1 d D U P K 1
F44' F 0.2284(5) 0.3935(16) 0.2989(10) 0.125(11) Uiso 0.312(13) 1 d . U P K 2
F43' F 0.2138(5) 0.4337(15) 0.3041(7) 0.122(11) Uiso 0.312(13) 1 d D U P K 2
F46' F 0.2444(2) 0.4111(15) 0.3371(10) 0.128(11) Uiso 0.312(13) 1 d D U P K 2
F47' F 0.2267(6) 0.4698(6) 0.3300(10) 0.126(10) Uiso 0.312(13) 1 d D U P K 2
F48' F 0.2300(6) 0.4060(17) 0.3684(4) 0.149(11) Uiso 0.312(13) 1 d D U P K 2
As9 As 0.27752(7) 0.2023(2) 0.34132(13) 0.222(2) Uani 1 1 d D . . . .
F49 F 0.2683(6) 0.215(2) 0.3054(8) 0.209(18) Uiso 0.39(3) 1 d D U P M 1
F50 F 0.2795(3) 0.1497(10) 0.3221(6) 0.297(13) Uiso 1 1 d . . . N 1
F51 F 0.2602(2) 0.1898(6) 0.3446(4) 0.168(6) Uiso 1 1 d . . . O 1
F52 F 0.2958(3) 0.2153(9) 0.3347(6) 0.264(11) Uiso 1 1 d . . . P 1
F53 F 0.2774(3) 0.2554(9) 0.3555(6) 0.247(9) Uiso 1 1 d . U . Q 1
F54 F 0.2860(3) 0.1805(9) 0.3726(6) 0.119(9) Uiso 0.5 1 d . . P M 1
F49' F 0.2669(5) 0.2468(14) 0.3218(11) 0.246(13) Uiso 0.61(3) 1 d D U P M 2
As10 As 0.31572(11) 0.2539(2) 0.42808(18) 0.208(3) Uani 0.6 1 d D . P R 1
F55 F 0.3080(3) 0.2128(8) 0.4055(5) 0.233(13) Uiso 0.6 1 d D U P R 1
F56 F 0.3207(3) 0.2807(8) 0.4008(4) 0.235(15) Uiso 0.6 1 d D U P R 1
F57 F 0.3322(2) 0.2281(7) 0.4365(5) 0.189(12) Uiso 0.6 1 d D . P R 1
F58 F 0.3096(3) 0.2274(7) 0.4545(4) 0.203(13) Uiso 0.6 1 d D . P R 1
F59 F 0.2976(3) 0.2757(13) 0.4174(8) 0.28(2) Uiso 0.6 1 d D . P R 1
F60 F 0.3220(3) 0.2958(6) 0.4503(5) 0.194(12) Uiso 0.6 1 d D . P R 1
F55' F 0.3152(10) 0.268(3) 0.3937(8) 0.225(15) Uiso 0.3 1 d D U P S 2
As11 As 0.40780(5) 0.24483(11) 0.52164(8) 0.1499(14) Uani 1 1 d . . . . .
F61 F 0.39642(19) 0.2044(6) 0.5077(3) 0.156(6) Uiso 1 1 d . . . . .
F62 F 0.4096(2) 0.2607(6) 0.4892(4) 0.169(6) Uiso 1 1 d . . . . .
F63 F 0.39411(18) 0.2816(5) 0.5187(3) 0.147(5) Uiso 1 1 d . . . . .
F64 F 0.4065(2) 0.2291(6) 0.5562(4) 0.178(6) Uiso 1 1 d . . . . .
F65 F 0.4230(3) 0.2098(7) 0.5234(5) 0.225(9) Uiso 1 1 d . . . . .
F66 F 0.4203(2) 0.2858(6) 0.5364(4) 0.189(7) Uiso 1 1 d . . . . .
As12 As 0.30930(6) 0.44192(15) 0.62147(11) 0.197(2) Uani 1 1 d D . . . .
F67 F 0.31807(19) 0.3957(4) 0.6129(4) 0.121(8) Uiso 0.627(17) 1 d D U P T 1
F68 F 0.2960(2) 0.4362(7) 0.5902(3) 0.205(12) Uiso 0.627(17) 1 d D U P T 1
F70 F 0.3227(2) 0.4465(8) 0.6524(4) 0.218(11) Uiso 0.627(17) 1 d D U P T 1
F69 F 0.3204(2) 0.4735(6) 0.6053(5) 0.176(10) Uiso 0.627(17) 1 d D U P T 1
F71 F 0.3001(2) 0.4878(5) 0.6280(4) 0.245(9) Uiso 1 1 d D U . U 1
F72 F 0.29880(18) 0.4099(5) 0.6381(3) 0.199(7) Uiso 1 1 d D . . V 1
F67' F 0.3279(7) 0.419(2) 0.6607(13) 0.216(17) Uiso 0.373(17) 1 d . U P T 2
F69' F 0.3253(4) 0.4729(14) 0.6231(12) 0.170(12) Uiso 0.373(17) 1 d D U P T 2
F68' F 0.3109(6) 0.4455(17) 0.5870(5) 0.183(11) Uiso 0.373(17) 1 d D U P T 2
F70' F 0.3108(8) 0.465(2) 0.6542(7) 0.234(14) Uiso 0.373(17) 1 d D U P T 2
As13 As 0.37957(9) 0.2252(2) 0.35496(13) 0.158(3) Uani 0.6 1 d D . P . .
F79 F 0.3925(4) 0.2640(12) 0.3583(7) 0.201(10) Uiso 0.6 1 d . U P W 1
F74 F 0.3651(3) 0.2612(8) 0.3445(6) 0.146(9) Uiso 0.6 1 d D U P W 1
F75 F 0.3819(3) 0.2164(10) 0.3220(6) 0.175(10) Uiso 0.6 1 d . U P W 1
F76 F 0.3671(5) 0.1812(14) 0.3479(9) 0.245(16) Uiso 0.6 1 d . . P W 1
F77 F 0.3916(4) 0.1856(11) 0.3634(7) 0.181(11) Uiso 0.6 1 d . . P W 1
F78 F 0.3758(4) 0.2309(11) 0.3871(5) 0.196(11) Uiso 0.6 1 d D U P W 1
F74' F 0.3731(7) 0.2626(15) 0.3297(9) 0.160(11) Uiso 0.3 1 d D U P W 2
F78' F 0.3894(7) 0.242(2) 0.3871(9) 0.201(14) Uiso 0.3 1 d D U P W 2
As14 As 0.31517(8) 0.2519(2) 0.22071(14) 0.201(2) Uani 0.8 1 d D . P . .
F80 F 0.3199(4) 0.2042(7) 0.2405(5) 0.218(16) Uiso 0.5 1 d D . P X 1
F81 F 0.3105(4) 0.2199(9) 0.1913(4) 0.244(16) Uiso 0.5 1 d D U P X 1
F83 F 0.3332(2) 0.2558(13) 0.2172(8) 0.22(3) Uiso 0.15 1 d D U P X 1
F82 F 0.3099(4) 0.2975(8) 0.2022(6) 0.245(18) Uiso 0.3 1 d D U P X 1
F84 F 0.3197(3) 0.2813(7) 0.2514(4) 0.156(11) Uiso 0.5 1 d D . P X 1
F85 F 0.2969(2) 0.2454(10) 0.2258(6) 0.218(17) Uiso 0.5 1 d D . P X 1
F85' F 0.3044(6) 0.2785(18) 0.1937(12) 0.252(15) Uiso 0.5 1 d . U P X 2
F83' F 0.3278(7) 0.2872(19) 0.2113(15) 0.22(2) Uiso 0.3 1 d D U P X 2
As15 As 0.27775(12) 0.8284(2) 0.44507(13) 0.280(4) Uani 1 1 d . . . . .
F86 F 0.2932(3) 0.8450(9) 0.4745(7) 0.275(11) Uiso 1 1 d . . . . .
F87 F 0.2905(4) 0.8183(10) 0.4268(7) 0.301(13) Uiso 1 1 d . . . . .
F88 F 0.2781(3) 0.7773(9) 0.4597(6) 0.265(11) Uiso 1 1 d . . . . .
F89 F 0.2607(5) 0.8159(12) 0.4174(9) 0.356(17) Uiso 1 1 d . . . . .
F90 F 0.2641(4) 0.8433(10) 0.4661(7) 0.296(13) Uiso 1 1 d . . . . .
F91 F 0.2755(3) 0.8782(10) 0.4303(6) 0.272(11) Uiso 1 1 d . . . . .
As16 As 0.39626(7) 0.7069(2) 0.34531(12) 0.214(2) Uani 1 1 d D . . . .
F97 F 0.3789(3) 0.6704(7) 0.3402(5) 0.227(9) Uiso 1 1 d . . . Y 1
F94 F 0.3875(5) 0.7319(19) 0.3682(11) 0.166(16) Uiso 0.37(4) 1 d D U P Y 1
F92 F 0.4126(5) 0.7327(12) 0.3443(8) 0.348(16) Uiso 1 1 d . . . Z 1
F93 F 0.4032(4) 0.6659(11) 0.3739(7) 0.315(14) Uiso 1 1 d . . . A 1
F96 F 0.4046(4) 0.6689(11) 0.3276(7) 0.307(13) Uiso 1 1 d . . . B 1
F95 F 0.3863(3) 0.7397(8) 0.3175(6) 0.244(9) Uiso 1 1 d . U . C 1
F94' F 0.3863(4) 0.7523(10) 0.3496(10) 0.196(11) Uiso 0.63(4) 1 d D U P Y 2
As17 As 0.32822(6) 0.8496(2) 0.56417(12) 0.215(2) Uani 1 1 d D . . . .
F102 F 0.3218(3) 0.9019(7) 0.5510(7) 0.244(14) Uiso 0.5 1 d D U P D 1
F103 F 0.3345(3) 0.8011(7) 0.5770(8) 0.213(12) Uiso 0.5 1 d D U P D 1
F99 F 0.3233(3) 0.8636(11) 0.5951(5) 0.224(14) Uiso 0.5 1 d D U P D 1
F101 F 0.3327(3) 0.8393(12) 0.5327(4) 0.212(13) Uiso 0.5 1 d D U P D 1
F100 F 0.3104(2) 0.8306(11) 0.5512(6) 0.233(15) Uiso 0.5 1 d D U P D 1
F98 F 0.34557(16) 0.8723(6) 0.5767(3) 0.187(7) Uiso 1 1 d D . . E 1
F203 F 0.3329(5) 0.8204(14) 0.5964(6) 0.211(12) Uiso 0.5 1 d D U P D 2
F201 F 0.3396(5) 0.8108(13) 0.5522(9) 0.238(12) Uiso 0.5 1 d D U P D 2
F202 F 0.3239(5) 0.8701(16) 0.5303(5) 0.221(13) Uiso 0.5 1 d D U P D 2
F200 F 0.3187(6) 0.8009(11) 0.5565(10) 0.242(12) Uiso 0.5 1 d D U P D 2
F199 F 0.3226(6) 0.8856(15) 0.5867(9) 0.245(14) Uiso 0.5 1 d D U P D 2
As19 As 0.30605(11) 0.6922(3) 0.5277(2) 0.196(4) Uani 0.5 1 d D . P . .
F111 F 0.2995(4) 0.6441(8) 0.5381(11) 0.18(3) Uiso 0.25 1 d D . P F 1
F110 F 0.2883(3) 0.7150(11) 0.5235(7) 0.31(3) Uiso 0.5 1 d D . P F 1
F112 F 0.3235(2) 0.6707(9) 0.5318(6) 0.192(14) Uiso 0.5 1 d D . P F 1
F113 F 0.3015(3) 0.6771(13) 0.4929(4) 0.181(13) Uiso 0.5 1 d D U P F 1
F114 F 0.3103(4) 0.7094(14) 0.5620(5) 0.37(4) Uiso 0.5 1 d D . P F 1
F115 F 0.3123(4) 0.7413(8) 0.5173(10) 0.276(17) Uiso 0.5 1 d D U P F 1
F213 F 0.3053(5) 0.7103(17) 0.4940(6) 0.213(13) Uiso 0.5 1 d D U P F 2
As20 As 0.44021(9) 0.7126(3) 0.44725(14) 0.145(3) Uani 0.5 1 d D . P . .
F116 F 0.4311(3) 0.7575(7) 0.4546(6) 0.183(12) Uiso 0.5 1 d D U P G 1
F117 F 0.4246(3) 0.6962(10) 0.4228(5) 0.183(11) Uiso 0.5 1 d D U P G 1
F118 F 0.4500(4) 0.6686(9) 0.4384(8) 0.173(14) Uiso 0.25 1 d D U P G 1
F119 F 0.4457(4) 0.7419(11) 0.4202(6) 0.173(17) Uiso 0.25 1 d D U P G 1
F120 F 0.4565(3) 0.7302(12) 0.4695(6) 0.09(2) Uiso 0.15 1 d D . P G 1
F121 F 0.4352(4) 0.6840(10) 0.4728(5) 0.147(17) Uiso 0.25 1 d D U P G 1
F217 F 0.4325(4) 0.6631(8) 0.4308(7) 0.155(9) Uiso 0.5 1 d D U P G 2
F216 F 0.4291(3) 0.7496(8) 0.4257(5) 0.124(8) Uiso 0.5 1 d D U P G 2
F317 F 0.4422(5) 0.6670(13) 0.4626(9) 0.184(11) Uiso 0.5 1 d . U P G 3
S3 S 0.3640(2) 0.8734(5) 0.1707(4) 0.166(5) Uiso 0.5 1 d D U P H 1
S4 S 0.3728(2) 0.9564(6) 0.1979(4) 0.141(6) Uiso 0.5 1 d D U P H 1
N201 N 0.3623(3) 0.9260(6) 0.1737(6) 0.157(8) Uiso 0.5 1 d D U P H 1
O5 O 0.3602(4) 0.8657(11) 0.1406(4) 0.164(12) Uiso 0.5 1 d D U P H 1
O6 O 0.3773(3) 0.8551(11) 0.1883(7) 0.180(13) Uiso 0.5 1 d D U P H 1
O7 O 0.3696(3) 0.9510(8) 0.2250(4) 0.098(8) Uiso 0.5 1 d D U P H 1
O8 O 0.3885(2) 0.9562(9) 0.1972(6) 0.126(10) Uiso 0.5 1 d D U P H 1
C3A C 0.3485(3) 0.8488(9) 0.1839(6) 0.174(9) Uiso 0.5 1 d D U P H 1
C4A C 0.3650(3) 1.0102(7) 0.1851(6) 0.165(9) Uiso 0.5 1 d D U P H 1
F1B F 0.3509(4) 0.8564(11) 0.2114(6) 0.197(12) Uiso 0.5 1 d D U P H 1
F2B F 0.3354(3) 0.8657(10) 0.1708(6) 0.165(11) Uiso 0.5 1 d D U P H 1
F3B F 0.3487(4) 0.8065(8) 0.1798(7) 0.188(12) Uiso 0.5 1 d D U P H 1
F4B F 0.3699(4) 1.0397(10) 0.2041(7) 0.193(11) Uiso 0.5 1 d D U P H 1
F5B F 0.3500(3) 1.0036(12) 0.1813(10) 0.184(11) Uiso 0.5 1 d D U P H 1
F6B F 0.3682(4) 1.0175(11) 0.1605(7) 0.192(11) Uiso 0.5 1 d D U P H 1
S4' S 0.3724(3) 0.9354(9) 0.1976(6) 0.105(10) Uiso 0.25 1 d D . P I 2
S3' S 0.3478(6) 0.8831(19) 0.1661(13) 0.28(3) Uiso 0.25 1 d D . P J 2
F5B' F 0.3537(6) 0.998(2) 0.1813(18) 0.187(14) Uiso 0.25 1 d D U P I 2
F4B' F 0.3771(7) 1.0140(15) 0.1799(14) 0.173(15) Uiso 0.25 1 d D U P I 2
F6B' F 0.3709(9) 1.0108(17) 0.2197(13) 0.203(19) Uiso 0.25 1 d D U P I 2
C4A' C 0.3682(6) 0.9942(10) 0.1939(12) 0.167(15) Uiso 0.25 1 d D U P I 2
S4A S 0.3667(4) 0.9765(12) 0.1860(8) 0.131(11) Uiso 0.25 1 d . . P K 3
S1 S 0.36153(15) 0.7542(5) 0.4877(3) 0.093(4) Uiso 0.482(8) 1 d D U P H 1
S2 S 0.36964(17) 0.7188(5) 0.4440(4) 0.160(5) Uiso 0.482(8) 1 d D U P H 1
F4A F 0.3978(2) 0.7328(7) 0.4724(4) 0.238(9) Uiso 1 1 d D U . H 1
F6A F 0.3908(2) 0.7653(7) 0.4319(4) 0.226(8) Uiso 1 1 d D U . H 1
F5A F 0.3939(3) 0.6967(7) 0.4330(5) 0.251(9) Uiso 1 1 d D U . H 1
N200 N 0.3624(4) 0.7634(7) 0.4553(4) 0.113(6) Uiso 0.482(8) 1 d D U P H 1
O3 O 0.3683(3) 0.6839(7) 0.4631(5) 0.204(8) Uiso 1 1 d D U . H 1
O4 O 0.3642(3) 0.7232(9) 0.4138(4) 0.241(10) Uiso 1 1 d D U . H 1
C2A C 0.38974(18) 0.7291(8) 0.4466(5) 0.198(8) Uiso 1 1 d D U . H 1
F1A F 0.3407(4) 0.6972(9) 0.4857(7) 0.161(10) Uiso 0.482(8) 1 d D U P H 1
F2A F 0.3360(3) 0.7676(8) 0.4883(5) 0.131(8) Uiso 0.482(8) 1 d D U P H 1
F3A F 0.3467(3) 0.7363(10) 0.5260(5) 0.149(9) Uiso 0.482(8) 1 d D U P H 1
C1A C 0.3451(2) 0.7326(8) 0.4987(5) 0.110(6) Uiso 0.482(8) 1 d D U P H 1
O1 O 0.3758(3) 0.7422(11) 0.5045(6) 0.140(8) Uiso 0.482(8) 1 d D U P H 1
O2 O 0.3553(4) 0.7965(7) 0.4948(6) 0.128(7) Uiso 0.482(8) 1 d D U P H 1
S1' S 0.35827(11) 0.7439(3) 0.4761(2) 0.053(3) Uiso 0.518(8) 1 d D U P H 2
F3A' F 0.3757(3) 0.7371(10) 0.5204(6) 0.177(9) Uiso 0.518(8) 1 d D U P H 2
F1A' F 0.3699(3) 0.8078(8) 0.5068(6) 0.158(8) Uiso 0.518(8) 1 d D U P H 2
O2' O 0.3709(3) 0.7327(12) 0.4640(7) 0.159(8) Uiso 0.518(8) 1 d D U P H 2
F2A' F 0.3545(3) 0.7649(10) 0.5213(6) 0.167(8) Uiso 0.518(8) 1 d D U P H 2
O1' O 0.3476(3) 0.7124(9) 0.4831(6) 0.138(8) Uiso 0.518(8) 1 d D U P H 2
C1A' C 0.3658(3) 0.7666(9) 0.5067(6) 0.102(6) Uiso 0.518(8) 1 d D U P H 2
N202 N 0.3473(4) 0.7635(12) 0.4465(5) 0.144(11) Uiso 0.518(8) 1 d D U P H 2

loop_
_atom_site_aniso_label
_atom_site_aniso_U_11
_atom_site_aniso_U_22
_atom_site_aniso_U_33
_atom_site_aniso_U_23
_atom_site_aniso_U_13
_atom_site_aniso_U_12
Cd1 0.0866(13) 0.0901(12) 0.0844(12) 0.0073(9) 0.0100(11) 0.0095(10)
Cd2 0.0737(13) 0.1156(14) 0.0907(13) -0.0425(11) 0.0098(11) -0.0050(10)
Cd3 0.0642(13) 0.1550(17) 0.0829(13) -0.0081(11) 0.0106(11) 0.0119(11)
Cd4 0.0891(15) 0.1260(17) 0.161(2) 0.0407(14) -0.0363(15) -0.0116(13)
Cd5 0.0869(13) 0.1109(14) 0.0693(12) -0.0050(10) 0.0156(11) -0.0107(11)
Cd6 0.0926(13) 0.0762(11) 0.0523(10) -0.0020(8) 0.0144(10) -0.0051(9)
Cd7 0.0722(12) 0.0950(13) 0.0896(13) 0.0096(10) 0.0074(10) 0.0209(10)
Cd8 0.0774(13) 0.1085(13) 0.0666(12) 0.0132(10) -0.0049(10) -0.0018(10)
Cd9 0.0769(13) 0.1033(13) 0.0648(11) -0.0147(9) 0.0089(10) 0.0001(10)
Cd10 0.1254(17) 0.1058(14) 0.0584(11) 0.0155(10) -0.0122(11) -0.0209(12)
Cd11 0.1171(16) 0.1037(13) 0.0685(12) 0.0238(10) 0.0240(11) 0.0315(11)
Cd12 0.1039(15) 0.0985(13) 0.0763(12) -0.0167(10) 0.0213(11) 0.0035(11)
N1 0.155(9) 0.133(9) 0.133(9) 0.008(8) 0.021(8) 0.001(8)
N2 0.100(8) 0.093(8) 0.097(8) 0.000(7) 0.018(7) -0.007(7)
N3 0.080(7) 0.078(7) 0.087(7) -0.006(7) 0.025(7) 0.003(7)
N4 0.102(8) 0.089(7) 0.096(8) -0.012(7) 0.007(7) 0.005(7)
N5 0.135(9) 0.128(9) 0.118(8) -0.018(7) 0.021(8) 0.008(8)
N7 0.086(8) 0.109(8) 0.103(8) -0.004(7) 0.024(7) 0.023(7)
N8 0.101(8) 0.111(8) 0.111(8) -0.001(7) 0.025(7) 0.004(7)
N9 0.105(8) 0.127(8) 0.118(8) -0.010(7) 0.038(8) 0.009(7)
N11 0.113(8) 0.122(8) 0.122(9) -0.001(8) 0.015(7) -0.003(7)
N12 0.144(9) 0.141(9) 0.136(9) -0.010(8) 0.027(8) 0.004(8)
N13 0.167(9) 0.170(10) 0.181(9) 0.011(8) 0.029(8) 0.000(8)
N15 0.081(7) 0.078(7) 0.075(7) 0.002(7) 0.021(7) 0.001(7)
N16 0.091(8) 0.084(7) 0.075(7) 0.000(7) 0.009(7) -0.007(7)
N17 0.114(8) 0.114(8) 0.109(8) 0.012(7) 0.021(7) -0.002(7)
N19 0.069(7) 0.072(7) 0.055(7) 0.003(6) 0.012(6) -0.003(7)
N20 0.071(7) 0.076(7) 0.073(7) -0.001(6) 0.020(7) -0.002(7)
N21 0.079(7) 0.083(7) 0.072(7) -0.004(6) 0.020(7) -0.001(7)
N24 0.082(7) 0.076(8) 0.081(7) -0.007(6) 0.012(7) 0.003(7)
N25 0.082(7) 0.086(8) 0.076(7) 0.021(7) 0.018(7) 0.004(7)
N26 0.070(7) 0.072(7) 0.081(8) 0.010(7) 0.007(7) 0.009(6)
N27 0.083(7) 0.072(7) 0.079(7) 0.004(7) 0.015(7) -0.007(7)
N28 0.088(8) 0.100(8) 0.095(8) 0.012(7) 0.024(7) -0.007(7)
N29 0.092(8) 0.093(8) 0.083(8) -0.005(7) 0.016(7) 0.000(7)
N30 0.090(8) 0.090(8) 0.094(8) -0.012(7) 0.014(7) -0.008(7)
N31 0.070(7) 0.084(7) 0.080(8) 0.001(7) 0.010(7) -0.002(7)
N32 0.105(8) 0.118(8) 0.091(8) -0.007(7) 0.031(7) -0.007(7)
N33 0.077(7) 0.095(7) 0.080(7) -0.011(7) 0.020(7) 0.007(7)
N34 0.090(8) 0.076(7) 0.080(7) -0.002(7) 0.023(7) 0.001(7)
N36 0.122(8) 0.099(8) 0.099(8) 0.008(7) 0.028(7) -0.002(7)
N37 0.110(8) 0.095(8) 0.087(8) -0.001(7) 0.008(7) -0.004(7)
N40 0.098(8) 0.088(8) 0.091(8) -0.005(7) 0.009(7) 0.013(7)
N41 0.092(8) 0.086(7) 0.089(8) 0.000(7) 0.009(7) 0.008(7)
N44 0.109(8) 0.114(8) 0.111(8) 0.000(7) 0.023(7) 0.008(7)
N45 0.078(8) 0.096(8) 0.090(8) -0.009(7) 0.016(7) 0.003(7)
N46 0.077(7) 0.080(7) 0.082(7) -0.007(7) 0.019(7) 0.003(7)
N48 0.107(8) 0.106(8) 0.123(8) -0.005(7) 0.023(7) -0.007(7)
N49 0.096(8) 0.099(8) 0.099(8) 0.000(7) 0.025(7) 0.001(7)
N50 0.081(8) 0.083(7) 0.079(7) 0.003(6) -0.002(7) -0.003(7)
N52 0.133(9) 0.136(8) 0.133(9) 0.002(7) 0.038(8) 0.003(8)
N53 0.160(9) 0.171(10) 0.167(9) -0.001(8) 0.047(8) -0.004(8)
N55 0.071(7) 0.088(7) 0.076(7) 0.011(7) 0.008(7) -0.007(7)
N56 0.131(9) 0.134(9) 0.117(8) 0.001(7) 0.041(7) -0.008(8)
N57 0.171(10) 0.188(10) 0.179(9) 0.012(8) 0.061(8) 0.005(8)
N60 0.158(9) 0.163(9) 0.147(9) 0.011(8) 0.047(8) 0.008(8)
N61 0.181(10) 0.184(10) 0.191(10) -0.008(8) 0.039(8) 0.001(8)
N64 0.124(8) 0.126(8) 0.116(9) -0.003(7) 0.026(7) -0.005(7)
N65 0.137(9) 0.139(9) 0.129(8) -0.001(7) 0.051(7) 0.011(8)
N66 0.072(7) 0.075(7) 0.068(7) 0.007(6) 0.022(6) -0.004(6)
N67 0.084(8) 0.078(7) 0.072(7) 0.002(6) 0.013(7) 0.002(7)
N68 0.133(8) 0.136(8) 0.141(8) 0.003(7) 0.036(7) 0.001(7)
N69 0.079(7) 0.084(7) 0.071(7) -0.002(7) 0.024(6) 0.000(7)
N70 0.078(7) 0.068(7) 0.068(7) -0.005(6) 0.016(7) 0.009(7)
N71 0.078(7) 0.074(7) 0.079(7) 0.004(7) 0.024(7) -0.006(6)
N72 0.126(8) 0.127(8) 0.109(8) -0.009(7) 0.050(7) 0.002(7)
N6 0.130(8) 0.138(9) 0.134(9) -0.017(7) 0.038(8) 0.017(7)
N10 0.092(8) 0.103(8) 0.094(8) 0.007(7) 0.028(7) -0.008(7)
N14 0.127(9) 0.135(9) 0.127(8) 0.001(7) 0.019(8) 0.001(8)
N18 0.094(8) 0.099(8) 0.098(8) -0.003(7) 0.026(7) -0.004(7)
N22 0.076(7) 0.068(7) 0.059(7) -0.002(6) 0.016(6) 0.007(6)
N23 0.079(7) 0.073(7) 0.058(7) 0.005(6) 0.017(6) 0.009(6)
N47 0.088(8) 0.083(7) 0.098(8) 0.008(7) 0.019(7) 0.011(7)
N43 0.091(8) 0.095(8) 0.088(7) -0.001(7) 0.028(7) 0.010(7)
N42 0.074(7) 0.067(7) 0.067(7) -0.003(6) 0.025(6) 0.007(6)
N39 0.086(7) 0.089(8) 0.069(7) 0.007(7) 0.016(7) 0.003(7)
N38 0.097(8) 0.095(8) 0.091(7) 0.006(7) 0.020(7) 0.001(7)
N35 0.118(8) 0.094(8) 0.081(8) 0.003(7) 0.015(7) 0.005(7)
N58 0.093(8) 0.101(8) 0.100(8) -0.002(7) 0.028(7) 0.001(7)
N59 0.102(8) 0.103(8) 0.092(8) 0.007(7) 0.021(7) 0.007(7)
N51 0.095(8) 0.091(7) 0.093(8) -0.005(7) 0.015(7) 0.012(7)
N54 0.120(8) 0.108(8) 0.110(8) -0.013(7) 0.033(7) 0.002(7)
N62 0.121(8) 0.127(8) 0.130(9) 0.017(7) 0.017(8) -0.008(7)
N63 0.114(8) 0.100(8) 0.091(8) 0.012(7) 0.012(7) -0.006(7)
As1 0.078(2) 0.094(2) 0.096(2) 0.0155(18) 0.0189(19) 0.015(2)
F2 0.082(9) 0.103(9) 0.105(9) 0.017(7) 0.012(8) 0.012(8)
F4 0.158(14) 0.113(11) 0.133(12) 0.013(10) -0.018(11) 0.026(11)
F5 0.147(11) 0.163(11) 0.135(10) 0.030(9) 0.052(10) 0.060(9)
F6 0.116(11) 0.116(10) 0.121(11) 0.010(8) 0.022(9) 0.032(9)
As2 0.081(3) 0.096(3) 0.087(2) -0.0201(16) 0.015(2) -0.0012(17)
F7 0.115(12) 0.119(10) 0.100(10) -0.045(8) 0.009(10) 0.003(8)
F8 0.122(12) 0.157(13) 0.109(11) 0.006(9) 0.019(10) 0.014(10)
F9 0.083(10) 0.089(10) 0.176(14) -0.017(9) 0.002(9) -0.009(7)
F10 0.098(11) 0.105(10) 0.151(12) -0.037(9) 0.020(10) -0.015(8)
F11 0.121(12) 0.235(16) 0.082(10) -0.026(10) 0.048(9) -0.026(11)
F12 0.149(13) 0.114(12) 0.123(11) 0.010(9) -0.020(10) -0.036(10)
As3 0.092(2) 0.114(2) 0.076(2) -0.0167(18) 0.004(2) -0.023(2)
F13 0.144(13) 0.137(11) 0.075(9) -0.010(8) -0.009(9) -0.023(10)
F14 0.090(9) 0.106(10) 0.106(10) -0.028(7) 0.000(8) -0.015(8)
F16 0.134(12) 0.120(11) 0.121(11) 0.007(8) 0.033(10) -0.039(10)
F17 0.150(13) 0.140(11) 0.088(9) -0.001(8) 0.039(9) 0.010(10)
F18 0.120(12) 0.106(10) 0.192(16) -0.021(10) -0.010(12) 0.005(9)
As4 0.096(3) 0.139(3) 0.089(2) 0.039(2) 0.024(2) 0.013(2)
F19 0.137(11) 0.183(12) 0.168(12) 0.066(10) 0.071(10) 0.023(10)
F20 0.168(12) 0.136(10) 0.109(9) 0.022(8) 0.047(9) 0.035(10)
F21 0.133(12) 0.124(11) 0.146(12) 0.040(10) 0.055(10) 0.006(9)
F22 0.197(15) 0.175(13) 0.198(14) 0.067(12) -0.002(12) -0.030(12)
F23 0.194(16) 0.135(12) 0.102(11) 0.053(10) 0.047(12) 0.060(12)
F24 0.140(12) 0.133(10) 0.067(8) 0.036(8) 0.015(8) -0.001(9)
As5 0.097(2) 0.082(2) 0.061(2) -0.0029(14) 0.012(2) 0.0029(16)
F25 0.113(10) 0.095(10) 0.093(9) -0.008(7) 0.014(8) 0.018(8)
F26 0.138(12) 0.127(10) 0.072(8) -0.005(7) 0.038(9) -0.030(9)
F27 0.093(9) 0.108(9) 0.054(8) 0.006(6) -0.007(7) 0.007(7)
F28 0.204(17) 0.123(13) 0.084(10) 0.017(8) -0.022(10) -0.009(11)
F29 0.142(12) 0.105(10) 0.089(10) -0.019(7) -0.008(9) 0.005(9)
F30 0.110(11) 0.156(12) 0.122(11) -0.069(9) 0.033(10) 0.007(9)
As6 0.077(2) 0.086(2) 0.073(2) -0.0047(18) 0.0109(19) 0.0020(16)
F31 0.156(13) 0.130(11) 0.146(12) -0.029(9) 0.094(11) -0.032(10)
F32 0.109(10) 0.088(9) 0.103(9) -0.014(7) 0.018(8) 0.002(7)
F33 0.107(10) 0.098(9) 0.090(9) 0.002(7) 0.012(8) -0.010(8)
F34 0.101(10) 0.091(9) 0.092(9) -0.004(7) 0.030(8) 0.018(7)
F35 0.096(10) 0.135(11) 0.117(10) -0.038(8) 0.039(9) -0.022(8)
F36 0.129(10) 0.109(9) 0.120(10) -0.020(8) -0.026(9) -0.008(8)
As7 0.162(4) 0.154(3) 0.123(3) -0.020(2) 0.021(3) -0.066(3)
As8 0.153(3) 0.112(3) 0.135(3) -0.031(2) -0.041(3) -0.007(2)
As9 0.205(6) 0.219(5) 0.232(6) 0.048(5) 0.028(5) 0.007(4)
As10 0.273(10) 0.127(5) 0.205(8) -0.012(5) 0.016(7) -0.029(6)
As11 0.179(4) 0.109(3) 0.157(3) -0.012(2) 0.029(3) 0.021(3)
As12 0.231(5) 0.175(4) 0.225(5) -0.018(3) 0.134(5) -0.035(4)
As13 0.239(8) 0.107(4) 0.123(5) 0.007(4) 0.031(5) 0.020(5)
As14 0.222(6) 0.174(5) 0.208(6) -0.003(4) 0.051(5) -0.019(5)
As15 0.465(12) 0.224(6) 0.161(5) 0.004(4) 0.094(7) -0.039(7)
As16 0.186(5) 0.244(5) 0.199(5) -0.015(4) 0.018(4) 0.034(5)
As17 0.210(5) 0.247(6) 0.195(5) -0.052(4) 0.058(4) -0.055(4)
As19 0.197(9) 0.193(8) 0.199(9) 0.028(7) 0.050(7) 0.060(7)
As20 0.144(6) 0.182(7) 0.102(5) -0.008(5) 0.016(5) -0.004(5)

loop_
_atom_type_symbol
_atom_type_description
_atom_type_scat_dispersion_real
_atom_type_scat_dispersion_imag
_atom_type_scat_source
C C 0.0181 0.0091 'International Tables Vol C Tables 4.2.6.8 and 6.1.1.4'
H H 0.0000 0.0000 'International Tables Vol C Tables 4.2.6.8 and 6.1.1.4'
N N 0.0311 0.0180 'International Tables Vol C Tables 4.2.6.8 and 6.1.1.4'
O O 0.0492 0.0322 'International Tables Vol C Tables 4.2.6.8 and 6.1.1.4'
F F 0.0727 0.0534 'International Tables Vol C Tables 4.2.6.8 and 6.1.1.4'
S S 0.3331 0.5567 'International Tables Vol C Tables 4.2.6.8 and 6.1.1.4'
As As -0.9300 1.0051 'International Tables Vol C Tables 4.2.6.8 and 6.1.1.4'
Cd Cd 0.1185 4.6533 'International Tables Vol C Tables 4.2.6.8 and 6.1.1.4'

loop_
_geom_angle_atom_site_label_1
_geom_angle_atom_site_label_2
_geom_angle_atom_site_label_3
_geom_angle
N49 Cd1 N2 93.0(6)
N49 Cd1 N23 98.9(5)
N2 Cd1 N23 166.7(6)
N49 Cd1 N1 101.9(7)
N2 Cd1 N1 70.5(8)
N23 Cd1 N1 101.1(6)
N49 Cd1 N50 72.4(7)
N2 Cd1 N50 97.6(6)
N23 Cd1 N50 91.6(5)
N1 Cd1 N50 166.9(7)
N49 Cd1 N24 167.1(6)
N2 Cd1 N24 96.9(6)
N23 Cd1 N24 72.2(5)
N1 Cd1 N24 89.3(7)
N50 Cd1 N24 98.0(6)
N54 Cd2 N5 175.7(7)
N54 Cd2 N6 111.0(6)
N5 Cd2 N6 72.0(8)
N54 Cd2 N3 88.7(5)
N5 Cd2 N3 89.5(7)
N6 Cd2 N3 152.4(6)
N54 Cd2 N53 70.0(8)
N5 Cd2 N53 106.6(9)
N6 Cd2 N53 104.6(8)
N3 Cd2 N53 100.2(8)
N54 Cd2 N4 101.5(6)
N5 Cd2 N4 81.5(7)
N6 Cd2 N4 87.5(6)
N3 Cd2 N4 69.3(6)
N53 Cd2 N4 167.0(8)
N57 Cd3 N58 73.5(8)
N57 Cd3 N10 98.4(8)
N58 Cd3 N10 106.8(5)
N57 Cd3 N7 107.6(9)
N58 Cd3 N7 93.6(5)
N10 Cd3 N7 150.7(6)
N57 Cd3 N8 174.1(9)
N58 Cd3 N8 100.6(6)
N10 Cd3 N8 83.6(6)
N7 Cd3 N8 71.8(7)
N57 Cd3 N9 105.4(9)
N58 Cd3 N9 176.7(6)
N10 Cd3 N9 70.2(7)
N7 Cd3 N9 89.7(7)
N8 Cd3 N9 80.5(6)
N14 Cd4 N12 89.3(7)
N14 Cd4 N11 154.3(8)
N12 Cd4 N11 74.2(8)
N14 Cd4 N62 103.1(6)
N12 Cd4 N62 100.4(8)
N11 Cd4 N62 99.2(6)
N14 Cd4 N13 69.1(8)
N12 Cd4 N13 76.5(9)
N11 Cd4 N13 87.7(9)
N62 Cd4 N13 171.4(8)
N14 Cd4 N61 103.5(8)
N12 Cd4 N61 164.9(9)
N11 Cd4 N61 96.0(9)
N62 Cd4 N61 69.4(9)
N13 Cd4 N61 115.2(10)
N66 Cd5 N17 174.3(6)
N66 Cd5 N18 109.2(6)
N17 Cd5 N18 72.0(7)
N66 Cd5 N15 93.0(5)
N17 Cd5 N15 87.7(6)
N18 Cd5 N15 150.9(6)
N66 Cd5 N65 70.4(7)
N17 Cd5 N65 103.9(7)
N18 Cd5 N65 101.8(6)
N15 Cd5 N65 103.2(7)
N66 Cd5 N16 101.0(6)
N17 Cd5 N16 84.6(6)
N18 Cd5 N16 86.0(5)
N15 Cd5 N16 71.1(6)
N65 Cd5 N16 169.9(7)
N70 Cd6 N22 104.1(5)
N70 Cd6 N69 72.5(6)
N22 Cd6 N69 92.7(5)
N70 Cd6 N21 175.5(6)
N22 Cd6 N21 71.9(5)
N69 Cd6 N21 109.4(5)
N70 Cd6 N19 96.1(5)
N22 Cd6 N19 151.6(5)
N69 Cd6 N19 112.5(6)
N21 Cd6 N19 87.1(5)
N70 Cd6 N20 97.1(5)
N22 Cd6 N20 86.1(5)
N69 Cd6 N20 168.9(5)
N21 Cd6 N20 80.8(5)
N19 Cd6 N20 71.6(6)
N51 Cd7 N52 72.0(7)
N51 Cd7 N47 106.7(5)
N52 Cd7 N47 103.5(6)
N51 Cd7 N26 93.9(5)
N52 Cd7 N26 95.0(7)
N47 Cd7 N26 155.6(6)
N51 Cd7 N25 100.0(5)
N52 Cd7 N25 163.1(7)
N47 Cd7 N25 93.0(5)
N26 Cd7 N25 70.3(6)
N51 Cd7 N48 177.6(6)
N52 Cd7 N48 109.5(8)
N47 Cd7 N48 71.2(6)
N26 Cd7 N48 87.8(6)
N25 Cd7 N48 79.0(6)
N55 Cd8 N27 105.8(6)
N55 Cd8 N56 70.8(7)
N27 Cd8 N56 95.0(7)
N55 Cd8 N30 94.4(6)
N27 Cd8 N30 156.1(6)
N56 Cd8 N30 103.8(7)
N55 Cd8 N28 176.1(6)
N27 Cd8 N28 70.4(6)
N56 Cd8 N28 110.2(7)
N30 Cd8 N28 89.0(6)
N55 Cd8 N29 97.8(6)
N27 Cd8 N29 93.7(6)
N56 Cd8 N29 167.3(7)
N30 Cd8 N29 70.6(6)
N28 Cd8 N29 81.5(6)
N59 Cd9 N31 103.9(6)
N59 Cd9 N34 99.3(5)
N31 Cd9 N34 149.3(6)
N59 Cd9 N60 73.5(7)
N31 Cd9 N60 94.2(7)
N34 Cd9 N60 111.6(8)
N59 Cd9 N32 172.7(6)
N31 Cd9 N32 69.1(7)
N34 Cd9 N32 86.7(6)
N60 Cd9 N32 108.2(8)
N59 Cd9 N33 96.5(6)
N31 Cd9 N33 85.2(6)
N34 Cd9 N33 72.3(6)
N60 Cd9 N33 169.6(7)
N32 Cd9 N33 81.4(6)
N64 Cd10 N63 74.2(7)
N64 Cd10 N35 102.9(6)
N63 Cd10 N35 102.7(5)
N64 Cd10 N36 106.3(7)
N63 Cd10 N36 176.8(6)
N35 Cd10 N36 74.1(6)
N64 Cd10 N38 100.9(6)
N63 Cd10 N38 95.8(5)
N35 Cd10 N38 153.1(5)
N36 Cd10 N38 87.3(6)
N64 Cd10 N37 169.6(7)
N63 Cd10 N37 99.3(6)
N35 Cd10 N37 86.3(6)
N36 Cd10 N37 80.7(6)
N38 Cd10 N37 71.3(6)
N39 Cd11 N68 101.1(6)
N39 Cd11 N67 106.6(5)
N68 Cd11 N67 69.3(6)
N39 Cd11 N42 155.6(5)
N68 Cd11 N42 97.7(6)
N67 Cd11 N42 94.4(5)
N39 Cd11 N40 70.9(6)
N68 Cd11 N40 107.6(6)
N67 Cd11 N40 175.9(6)
N42 Cd11 N40 88.7(5)
N39 Cd11 N41 92.0(5)
N68 Cd11 N41 165.5(6)
N67 Cd11 N41 101.2(6)
N42 Cd11 N41 71.5(6)
N40 Cd11 N41 82.3(6)
N71 Cd12 N46 94.5(6)
N71 Cd12 N43 103.1(6)
N46 Cd12 N43 151.8(6)
N71 Cd12 N72 71.2(7)
N46 Cd12 N72 120.8(7)
N43 Cd12 N72 86.1(6)
N71 Cd12 N45 95.8(6)
N46 Cd12 N45 70.0(6)
N43 Cd12 N45 86.2(5)
N72 Cd12 N45 162.9(7)
N71 Cd12 N44 172.6(6)
N46 Cd12 N44 89.5(6)
N43 Cd12 N44 70.9(6)
N72 Cd12 N44 112.0(7)
N45 Cd12 N44 79.6(6)
C8 N1 C1 115(2)
C8 N1 Cd1 116(2)
C1 N1 Cd1 129.3(17)
C13 N2 C9 116(2)
C13 N2 Cd1 126.1(16)
C9 N2 Cd1 117.1(16)
C18 N3 C14 120(2)
C18 N3 Cd2 113.6(15)
C14 N3 Cd2 124.9(15)
C19 N4 C20 122.4(18)
C19 N4 Cd2 112.0(16)
C20 N4 Cd2 123.0(12)
C34 N5 C27 119(2)
C34 N5 Cd2 114.8(19)
C27 N5 Cd2 122.4(14)
C40 N7 C44 123(2)
C40 N7 Cd3 123.2(17)
C44 N7 Cd3 111.1(16)
C45 N8 C46 121(2)
C45 N8 Cd3 109.5(17)
C46 N8 Cd3 127.2(13)
C60 N9 C53 123(2)
C60 N9 Cd3 113.3(18)
C53 N9 Cd3 120.0(14)
C66 N11 C70 125(3)
C66 N11 Cd4 125.3(19)
C70 N11 Cd4 108.5(19)
C72 N12 C71 109(2)
C72 N12 Cd4 136.3(15)
C71 N12 Cd4 113.4(17)
C86 N13 C79 113(3)
C86 N13 Cd4 118(3)
C79 N13 Cd4 125.5(17)
C92 N15 C96 114.5(19)
C92 N15 Cd5 131.2(14)
C96 N15 Cd5 113.1(14)
C97 N16 C98 117.3(16)
C97 N16 Cd5 112.8(15)
C98 N16 Cd5 126.1(11)
C112 N17 C105 121(2)
C112 N17 Cd5 117.4(19)
C105 N17 Cd5 119.1(12)
C118 N19 C122 121.7(18)
C118 N19 Cd6 123.4(13)
C122 N19 Cd6 111.5(14)
C123 N20 C124 125.7(16)
C123 N20 Cd6 106.1(14)
C124 N20 Cd6 125.0(10)
C138 N21 C131 119.7(16)
C138 N21 Cd6 109.5(14)
C131 N21 Cd6 126.9(11)
C149 N24 C150 122.5(17)
C149 N24 Cd1 111.5(14)
C150 N24 Cd1 124.6(11)
C175 N25 C176 120.2(17)
C175 N25 Cd7 115.0(13)
C176 N25 Cd7 121.7(11)
C170 N26 C174 115.9(18)
C170 N26 Cd7 128.5(14)
C174 N26 Cd7 114.9(13)
C165 N27 C169 117(2)
C165 N27 Cd8 114.4(15)
C169 N27 Cd8 126.6(15)
C164 N28 C157 122.0(18)
C164 N28 Cd8 113.8(16)
C157 N28 Cd8 122.0(12)
C305 N29 C306 122.5(19)
C305 N29 Cd8 112.6(16)
C306 N29 Cd8 117.9(11)
C304 N30 C300 121(2)
C304 N30 Cd8 111.5(15)
C300 N30 Cd8 125.9(15)
C299 N31 C295 115.5(19)
C299 N31 Cd9 128.5(15)
C295 N31 Cd9 112.6(15)
C294 N32 C287 126(2)
C294 N32 Cd9 114.5(17)
C287 N32 Cd9 117.6(12)
C279 N33 C280 120.7(16)
C279 N33 Cd9 110.5(13)
C280 N33 Cd9 125.3(11)
C278 N34 C274 118(2)
C278 N34 Cd9 111.6(15)
C274 N34 Cd9 128.6(16)
C268 N36 C261 117(2)
C268 N36 Cd10 112.4(17)
C261 N36 Cd10 126.1(12)
C253 N37 C254 118.9(18)
C253 N37 Cd10 115.4(15)
C254 N37 Cd10 123.6(12)
C242 N40 C235 121.1(18)
C242 N40 Cd11 109.9(15)
C235 N40 Cd11 123.4(12)
C227 N41 C228 118.3(17)
C227 N41 Cd11 112.7(15)
C228 N41 Cd11 124.1(11)
C216 N44 C209 121(2)
C216 N44 Cd12 113.4(18)
C209 N44 Cd12 120.7(12)
C201 N45 C202 122.8(17)
C201 N45 Cd12 108.0(14)
C202 N45 Cd12 125.7(11)
C196 N46 C200 118(2)
C196 N46 Cd12 127.2(15)
C200 N46 Cd12 112.7(14)
C190 N48 C183 120(2)
C190 N48 Cd7 113.9(18)
C183 N48 Cd7 120.9(12)
C346 N49 C339 118.3(18)
C346 N49 Cd1 115.9(15)
C339 N49 Cd1 125.8(12)
C347 N50 C351 118.5(18)
C347 N50 Cd1 110.6(14)
C351 N50 Cd1 128.9(14)
C357 N52 C358 123(2)
C357 N52 Cd7 113.3(19)
C358 N52 Cd7 122.2(16)
C398 N53 C391 120(3)
C398 N53 Cd2 116(2)
C391 N53 Cd2 123.9(17)
C404 N55 C408 118.4(18)
C404 N55 Cd8 126.6(14)
C408 N55 Cd8 114.5(13)
C409 N56 C410 117(2)
C409 N56 Cd8 117.7(18)
C410 N56 Cd8 122.5(14)
C320 N57 C313 109(3)
C320 N57 Cd3 114(2)
C313 N57 Cd3 132(2)
C331 N60 C332 126(3)
C331 N60 Cd9 114(2)
C332 N60 Cd9 119.5(16)
C424 N61 C417 126(3)
C424 N61 Cd4 121(3)
C417 N61 Cd4 113.1(19)
C435 N64 C436 117(2)
C435 N64 Cd10 111.6(19)
C436 N64 Cd10 131.4(16)
C450 N65 C443 125(2)
C450 N65 Cd5 114.7(18)
C443 N65 Cd5 120.1(15)
C455 N66 C451 113.4(17)
C455 N66 Cd5 126.3(13)
C451 N66 Cd5 119.2(13)
C460 N67 C456 115.9(19)
C460 N67 Cd11 115.1(15)
C456 N67 Cd11 126.2(14)
C461 N68 C462 114(2)
C461 N68 C562 119.9(18)
C461 N68 Cd11 119.4(18)
C462 N68 Cd11 120.8(9)
C562 N68 Cd11 113.6(8)
C372 N69 C365 122.9(17)
C372 N69 Cd6 112.8(14)
C365 N69 Cd6 123.7(11)
C377 N70 C373 121.2(17)
C377 N70 Cd6 126.0(13)
C373 N70 Cd6 112.2(12)
C378 N71 C382 114.5(18)
C378 N71 Cd12 127.9(14)
C382 N71 Cd12 117.4(14)
C383 N72 C384 121(2)
C383 N72 Cd12 115.7(18)
C384 N72 Cd12 122.8(15)
C2 C1 C6 119.4
C2 C1 N1 118.3(17)
C6 C1 N1 122.0(17)
C1 C2 C3 120.1
C1 C2 H2 119.9
C3 C2 H2 119.9
C2 C3 C4 121.1
C2 C3 H3 119.5
C4 C3 H3 119.5
C3 C4 C5 118.1
C3 C4 C7 120.9
C5 C4 C7 120.9
C6 C5 C4 121.1
C6 C5 H5 119.5
C4 C5 H5 119.5
C5 C6 C1 120.1
C5 C6 H6 119.9
C1 C6 H6 119.9
C4 C7 H7A 109.5
C4 C7 H7B 109.5
H7A C7 H7B 109.5
C4 C7 H7C 109.5
H7A C7 H7C 109.5
H7B C7 H7C 109.5
N1 C8 C9 122(3)
N1 C8 H8 118.9
C9 C8 H8 118.9
C10 C9 N2 120(2)
C10 C9 C8 127(3)
N2 C9 C8 113(2)
C11 C10 C9 126(3)
C11 C10 H10 117.2
C9 C10 H10 117.2
C10 C11 C12 115(2)
C10 C11 H11 122.6
C12 C11 H11 122.6
C13 C12 C15 128(2)
C13 C12 C11 117(2)
C15 C12 C11 115(2)
N2 C13 C12 127(2)
N2 C13 H13 116.7
C12 C13 H13 116.7
N3 C14 C15 122(2)
N3 C14 H14 119.2
C15 C14 H14 119.2
C16 C15 C14 116(2)
C16 C15 C12 124(2)
C14 C15 C12 119(2)
C17 C16 C15 122(2)
C17 C16 H16 119.2
C15 C16 H16 119.2
C16 C17 C18 120(2)
C16 C17 H17 120.2
C18 C17 H17 120.2
N3 C18 C17 121(2)
N3 C18 C19 119(2)
C17 C18 C19 120(2)
N4 C19 C18 124(2)
N4 C19 H19 118.0
C18 C19 H19 118.0
C21 C20 C25 119.4
C21 C20 N4 117.9(8)
C25 C20 N4 122.6(8)
C22 C21 C20 120.1
C22 C21 H21 119.9
C20 C21 H21 119.9
C21 C22 C23 121.1
C21 C22 H22 119.5
C23 C22 H22 119.5
C24 C23 C22 118.1
C24 C23 C26 120.9
C22 C23 C26 120.9
C25 C24 C23 121.1
C25 C24 H24 119.5
C23 C24 H24 119.5
C24 C25 C20 120.1
C24 C25 H25 119.9
C20 C25 H25 119.9
C23 C26 H26A 109.5
C23 C26 H26B 109.5
H26A C26 H26B 109.5
C23 C26 H26C 109.5
H26A C26 H26C 109.5
H26B C26 H26C 109.5
C28 C27 C32 119.4
C28 C27 N5 117.4(10)
C32 C27 N5 123.1(10)
C27 C28 C29 120.1
C27 C28 H28 119.9
C29 C28 H28 119.9
C28 C29 C30 121.1
C28 C29 H29 119.5
C30 C29 H29 119.5
C31 C30 C29 118.1
C31 C30 C33 121.0
C29 C30 C33 120.9
C32 C31 C30 121.1
C32 C31 H31 119.5
C30 C31 H31 119.5
C27 C32 C31 120.1
C27 C32 H32 119.9
C31 C32 H32 119.9
C30 C33 H33A 109.5
C30 C33 H33B 109.5
H33A C33 H33B 109.5
C30 C33 H33C 109.5
H33A C33 H33C 109.5
H33B C33 H33C 109.5
N5 C34 C35 118(3)
N5 C34 H34 121.1
C35 C34 H34 121.1
C35 N6 C39 120.0
C35 N6 Cd2 112.2(12)
C39 N6 Cd2 124.6(11)
N6 C35 C36 120.0
N6 C35 C34 118(2)
C36 C35 C34 121(2)
C37 C36 C35 120.0
C37 C36 H36 120.0
C35 C36 H36 120.0
C36 C37 C38 120.0
C36 C37 H37 120.0
C38 C37 H37 120.0
C37 C38 C39 120.0
C37 C38 C41 116.8(19)
C39 C38 C41 123.1(19)
C38 C39 N6 120.0
C38 C39 H39 120.0
N6 C39 H39 120.0
N7 C40 C41 117(2)
N7 C40 H40 121.6
C41 C40 H40 121.6
C40 C41 C42 121(3)
C40 C41 C38 116(2)
C42 C41 C38 123(3)
C43 C42 C41 122(3)
C43 C42 H42 119.0
C41 C42 H42 119.0
C42 C43 C44 117(3)
C42 C43 H43 121.7
C44 C43 H43 121.7
N7 C44 C43 120(2)
N7 C44 C45 118(2)
C43 C44 C45 122(3)
N8 C45 C44 126(3)
N8 C45 H45 117.2
C44 C45 H45 117.2
C51 C46 C47 119.4
C51 C46 N8 115.8(9)
C47 C46 N8 124.7(9)
C48 C47 C46 120.1
C48 C47 H47 119.9
C46 C47 H47 119.9
C47 C48 C49 121.1
C47 C48 H48 119.5
C49 C48 H48 119.5
C50 C49 C48 118.1
C50 C49 C52 121.0
C48 C49 C52 120.9
C51 C50 C49 121.1
C51 C50 H50 119.4
C49 C50 H50 119.4
C46 C51 C50 120.1
C46 C51 H51 119.9
C50 C51 H51 119.9
C49 C52 H52A 109.5
C49 C52 H52B 109.5
H52A C52 H52B 109.5
C49 C52 H52C 109.5
H52A C52 H52C 109.5
H52B C52 H52C 109.5
C58 C53 C54 119.4
C58 C53 N9 128.3(10)
C54 C53 N9 112.2(10)
C55 C54 C53 120.1
C55 C54 H54 119.9
C53 C54 H54 119.9
C54 C55 C56 121.1
C54 C55 H55 119.4
C56 C55 H55 119.4
C55 C56 C57 118.1
C55 C56 C59 121.0
C57 C56 C59 120.9
C58 C57 C56 121.1
C58 C57 H57 119.5
C56 C57 H57 119.5
C53 C58 C57 120.1
C53 C58 H58 119.9
C57 C58 H58 119.9
C56 C59 H59A 109.5
C56 C59 H59B 109.5
H59A C59 H59B 109.5
C56 C59 H59C 109.5
H59A C59 H59C 109.5
H59B C59 H59C 109.5
N9 C60 C61 121(2)
N9 C60 H60 119.4
C61 C60 H60 119.4
C61 N10 C65 120.0
C61 N10 Cd3 113.2(9)
C65 N10 Cd3 125.7(9)
C62 C61 N10 120.0
C62 C61 C60 121.1(15)
N10 C61 C60 118.8(15)
C61 C62 C63 120.0
C61 C62 H62 120.0
C63 C62 H62 120.0
C64 C63 C62 120.0
C64 C63 H63 120.0
C62 C63 H63 120.0
C65 C64 C63 120.0
C65 C64 C67 114.2(16)
C63 C64 C67 125.8(16)
C64 C65 N10 120.0
C64 C65 H65 120.0
N10 C65 H65 120.0
N11 C66 C67 128(3)
N11 C66 H66 116.1
C67 C66 H66 116.1
C68 C67 C66 111(2)
C68 C67 C64 123(2)
C66 C67 C64 126(2)
C67 C68 C69 126(3)
C67 C68 H68 116.8
C69 C68 H68 116.8
C68 C69 C70 118(3)
C68 C69 H69 121.2
C70 C69 H69 121.2
N11 C70 C71 131(3)
N11 C70 C69 113(3)
C71 C70 C69 116(3)
C70 C71 N12 112(3)
C70 C71 H71 124.2
N12 C71 H71 124.2
C77 C72 C73 119.4
C77 C72 N12 130.4(11)
C73 C72 N12 107.6(11)
C74 C73 C72 120.1
C74 C73 H73 119.9
C72 C73 H73 119.9
C73 C74 C75 121.1
C73 C74 H74 119.5
C75 C74 H74 119.5
C74 C75 C76 118.1
C74 C75 C78 121.0
C76 C75 C78 120.9
C77 C76 C75 121.1
C77 C76 H76 119.5
C75 C76 H76 119.5
C76 C77 C72 120.1
C76 C77 H77 119.9
C72 C77 H77 119.9
C75 C78 H78A 109.5
C75 C78 H78B 109.5
H78A C78 H78B 109.5
C75 C78 H78C 109.5
H78A C78 H78C 109.5
H78B C78 H78C 109.5
C80 C79 C84 119.4
C80 C79 N13 116.5(13)
C84 C79 N13 122.8(12)
C81 C80 C79 120.1
C81 C80 H80 119.9
C79 C80 H80 119.9
C80 C81 C82 121.1
C80 C81 H81 119.5
C82 C81 H81 119.5
C83 C82 C81 118.1
C83 C82 C85 121.0
C81 C82 C85 120.9
C84 C83 C82 121.1
C84 C83 H83 119.4
C82 C83 H83 119.4
C83 C84 C79 120.1
C83 C84 H84 119.9
C79 C84 H84 119.9
C82 C85 H85A 109.5
C82 C85 H85B 109.5
H85A C85 H85B 109.5
C82 C85 H85C 109.5
H85A C85 H85C 109.5
H85B C85 H85C 109.5
N13 C86 C87 114(3)
N13 C86 H86 123.0
C87 C86 H86 123.0
C87 N14 C91 120.0
C87 N14 Cd4 115.3(11)
C91 N14 Cd4 122.8(11)
C88 C87 N14 120.0
C88 C87 C86 120(2)
N14 C87 C86 120(2)
C87 C88 C89 120.0
C87 C88 H88 120.0
C89 C88 H88 120.0
C88 C89 C90 120.0
C88 C89 H89 120.0
C90 C89 H89 120.0
C91 C90 C89 120.0
C91 C90 C93 120.0(16)
C89 C90 C93 119.8(16)
C90 C91 N14 120.0
C90 C91 H91 120.0
N14 C91 H91 120.0
N15 C92 C93 127(2)
N15 C92 H92 116.4
C93 C92 H92 116.4
C94 C93 C92 118(2)
C94 C93 C90 123(2)
C92 C93 C90 119(2)
C93 C94 C95 120(2)
C93 C94 H94 120.1
C95 C94 H94 120.1
C96 C95 C94 119(2)
C96 C95 H95 120.4
C94 C95 H95 120.4
C95 C96 N15 121(2)
C95 C96 C97 121(2)
N15 C96 C97 118(2)
N16 C97 C96 122(2)
N16 C97 H97 119.1
C96 C97 H97 119.1
C99 C98 C103 119.4
C99 C98 N16 124.0(8)
C103 C98 N16 116.6(8)
C100 C99 C98 120.2
C100 C99 H99 119.9
C98 C99 H99 119.9
C99 C100 C101 121.1
C99 C100 H100 119.5
C101 C100 H100 119.5
C102 C101 C100 118.1
C102 C101 C104 120.9
C100 C101 C104 120.9
C103 C102 C101 121.1
C103 C102 H102 119.5
C101 C102 H102 119.5
C102 C103 C98 120.1
C102 C103 H103 119.9
C98 C103 H103 119.9
C101 C104 H10A 109.5
C101 C104 H10B 109.5
H10A C104 H10B 109.5
C101 C104 H10C 109.5
H10A C104 H10C 109.5
H10B C104 H10C 109.5
C110 C105 C106 119.4
C110 C105 N17 121.1(9)
C106 C105 N17 118.7(8)
C107 C106 C105 120.2
C107 C106 H106 119.9
C105 C106 H106 119.9
C106 C107 C108 121.1
C106 C107 H107 119.4
C108 C107 H107 119.4
C109 C108 C107 118.1
C109 C108 C111 121.0
C107 C108 C111 120.9
C110 C109 C108 121.1
C110 C109 H109 119.5
C108 C109 H109 119.5
C105 C110 C109 120.1
C105 C110 H110 119.9
C109 C110 H110 119.9
C108 C111 H11A 109.5
C108 C111 H11B 109.5
H11A C111 H11B 109.5
C108 C111 H11C 109.5
H11A C111 H11C 109.5
H11B C111 H11C 109.5
N17 C112 C113 118(2)
N17 C112 H112 121.1
C113 C112 H112 121.1
C113 N18 C117 120.0
C113 N18 Cd5 111.3(9)
C117 N18 Cd5 126.7(8)
N18 C113 C114 120.0
N18 C113 C112 118.3(16)
C114 C113 C112 121.7(16)
C113 C114 C115 120.0
C113 C114 H114 120.0
C115 C114 H114 120.0
C116 C115 C114 120.0
C116 C115 H115 120.0
C114 C115 H115 120.0
C117 C116 C115 120.0
C117 C116 C119 118.6(14)
C115 C116 C119 121.4(14)
C116 C117 N18 120.0
C116 C117 H117 120.0
N18 C117 H117 120.0
N19 C118 C119 123(2)
N19 C118 H118 118.5
C119 C118 H118 118.5
C118 C119 C120 116(2)
C118 C119 C116 123.2(19)
C120 C119 C116 120.8(19)
C121 C120 C119 120(2)
C121 C120 H120 120.1
C119 C120 H120 120.1
C120 C121 C122 121(2)
C120 C121 H121 119.4
C122 C121 H121 119.4
N19 C122 C121 118(2)
N19 C122 C123 119(2)
C121 C122 C123 123(2)
N20 C123 C122 127(2)
N20 C123 H123 116.6
C122 C123 H123 116.6
N20 C124 C125 118.6(8)
N20 C124 C129 121.7(8)
C125 C124 C129 119.4
C124 C125 C126 120.1
C124 C125 H125 119.9
C126 C125 H125 119.9
C125 C126 C127 121.1
C125 C126 H126 119.5
C127 C126 H126 119.5
C126 C127 C128 118.1
C126 C127 C130 120.9
C128 C127 C130 121.0
C129 C128 C127 121.1
C129 C128 H128 119.4
C127 C128 H128 119.4
C128 C129 C124 120.1
C128 C129 H129 119.9
C124 C129 H129 119.9
C127 C130 H13D 109.5
C127 C130 H13E 109.5
H13D C130 H13E 109.5
C127 C130 H13F 109.5
H13D C130 H13F 109.5
H13E C130 H13F 109.5
N21 C131 C132 114.8(8)
N21 C131 C136 125.6(8)
C132 C131 C136 119.4
C131 C132 C133 120.1
C131 C132 H132 119.9
C133 C132 H132 119.9
C132 C133 C134 121.1
C132 C133 H133 119.5
C134 C133 H133 119.5
C135 C134 C133 118.1
C135 C134 C137 120.9
C133 C134 C137 120.9
C136 C135 C134 121.1
C136 C135 H135 119.4
C134 C135 H135 119.4
C135 C136 C131 120.1
C135 C136 H136 119.9
C131 C136 H136 119.9
C134 C137 H13A 109.5
C134 C137 H13B 109.5
H13A C137 H13B 109.5
C134 C137 H13C 109.5
H13A C137 H13C 109.5
H13B C137 H13C 109.5
N21 C138 C139 126.7(19)
N21 C138 H138 116.7
C139 C138 H138 116.7
C139 N22 C143 120.0
C139 N22 Cd6 114.0(7)
C143 N22 Cd6 124.0(7)
C140 C139 N22 120.0
C140 C139 C138 127.1(13)
N22 C139 C138 112.9(13)
C139 C140 C141 120.0
C139 C140 H140 120.0
C141 C140 H140 120.0
C140 C141 C142 120.0
C140 C141 H141 120.0
C142 C141 H141 120.0
C141 C142 C143 120.0
C141 C142 C145 120.3(10)
C143 C142 C145 119.7(10)
C142 C143 N22 120.0
C142 C143 H143 120.0
N22 C143 H143 120.0
C144 N23 C148 120.0
C144 N23 Cd1 126.1(7)
C148 N23 Cd1 112.8(7)
C145 C144 N23 120.0
C145 C144 H144 120.0
N23 C144 H144 120.0
C146 C145 C144 120.0
C146 C145 C142 119.2(10)
C144 C145 C142 120.4(10)
C145 C146 C147 120.0
C145 C146 H146 120.0
C147 C146 H146 120.0
C148 C147 C146 120.0
C148 C147 H147 120.0
C146 C147 H147 120.0
C147 C148 N23 120.0
C147 C148 C149 123.7(13)
N23 C148 C149 116.3(13)
N24 C149 C148 125(2)
N24 C149 H149 117.5
C148 C149 H149 117.5
C151 C150 C155 119.5
C151 C150 N24 118.8(9)
C155 C150 N24 121.5(9)
C150 C151 C152 120.1
C150 C151 H151 119.9
C152 C151 H151 119.9
C151 C152 C153 121.1
C151 C152 H152 119.4
C153 C152 H152 119.4
C152 C153 C154 118.1
C152 C153 C156 121.0
C154 C153 C156 120.9
C155 C154 C153 121.1
C155 C154 H154 119.5
C153 C154 H154 119.5
C150 C155 C154 120.1
C150 C155 H155 119.9
C154 C155 H155 119.9
C153 C156 H15A 109.5
C153 C156 H15B 109.5
H15A C156 H15B 109.5
C153 C156 H15C 109.5
H15A C156 H15C 109.5
H15B C156 H15C 109.5
C158 C157 C162 119.4
C158 C157 N28 121.5(9)
C162 C157 N28 119.0(9)
C157 C158 C159 120.2
C157 C158 H158 119.9
C159 C158 H158 119.9
C158 C159 C160 121.1
C158 C159 H159 119.5
C160 C159 H159 119.5
C161 C160 C159 118.1
C161 C160 C163 121.0
C159 C160 C163 120.9
C162 C161 C160 121.1
C162 C161 H161 119.5
C160 C161 H161 119.5
C157 C162 C161 120.1
C157 C162 H162 119.9
C161 C162 H162 119.9
C160 C163 H16A 109.5
C160 C163 H16B 109.5
H16A C163 H16B 109.5
C160 C163 H16C 109.5
H16A C163 H16C 109.5
H16B C163 H16C 109.5
N28 C164 C165 119(2)
N28 C164 H164 120.3
C165 C164 H164 120.3
N27 C165 C166 124(2)
N27 C165 C164 120(2)
C166 C165 C164 116(2)
C165 C166 C167 115(2)
C165 C166 H166 122.3
C167 C166 H166 122.3
C168 C167 C166 122(2)
C168 C167 H167 118.8
C166 C167 H167 118.8
C167 C168 C169 114(2)
C167 C168 C171 124(2)
C169 C168 C171 122(2)
N27 C169 C168 127(2)
N27 C169 H169 116.6
C168 C169 H169 116.6
N26 C170 C171 129(2)
N26 C170 H170 115.7
C171 C170 H170 115.7
C170 C171 C172 113.9(19)
C170 C171 C168 127(2)
C172 C171 C168 119.4(19)
C173 C172 C171 116(2)
C173 C172 H172 121.8
C171 C172 H172 121.8
C174 C173 C172 123(2)
C174 C173 H173 118.5
C172 C173 H173 118.5
C173 C174 N26 122(2)
C173 C174 C175 122(2)
N26 C174 C175 115.8(18)
N25 C175 C174 121(2)
N25 C175 H175 119.6
C174 C175 H175 119.6
C181 C176 C177 119.4
C181 C176 N25 120.2(9)
C177 C176 N25 120.4(8)
C178 C177 C176 120.1
C178 C177 H177 119.9
C176 C177 H177 119.9
C177 C178 C179 121.1
C177 C178 H178 119.5
C179 C178 H178 119.5
C178 C179 C180 118.1
C178 C179 C182 120.9
C180 C179 C182 120.9
C181 C180 C179 121.1
C181 C180 H180 119.5
C179 C180 H180 119.5
C180 C181 C176 120.1
C180 C181 H181 119.9
C176 C181 H181 119.9
C179 C182 H18A 109.5
C179 C182 H18B 109.5
H18A C182 H18B 109.5
C179 C182 H18C 109.5
H18A C182 H18C 109.5
H18B C182 H18C 109.5
C184 C183 C188 119.4
C184 C183 N48 114.2(9)
C188 C183 N48 125.8(9)
C185 C184 C183 120.1
C185 C184 H184 119.9
C183 C184 H184 119.9
C184 C185 C186 121.1
C184 C185 H185 119.5
C186 C185 H185 119.5
C187 C186 C185 118.1
C187 C186 C189 120.9
C185 C186 C189 121.0
C188 C187 C186 121.1
C188 C187 H187 119.5
C186 C187 H187 119.5
C187 C188 C183 120.1
C187 C188 H188 119.9
C183 C188 H188 119.9
C186 C189 H18D 109.5
C186 C189 H18E 109.5
H18D C189 H18E 109.5
C186 C189 H18F 109.5
H18D C189 H18F 109.5
H18E C189 H18F 109.5
N48 C190 C191 122(2)
N48 C190 H190 119.1
C191 C190 H190 119.1
C191 N47 C195 120.0
C191 N47 Cd7 112.3(8)
C195 N47 Cd7 125.6(8)
N47 C191 C192 120.0
N47 C191 C190 118.4(14)
C192 C191 C190 121.4(14)
C191 C192 C193 120.0
C191 C192 H192 120.0
C193 C192 H192 120.0
C192 C193 C194 120.0
C192 C193 H193 120.0
C194 C193 H193 120.0
C193 C194 C195 120.0
C193 C194 C197 119.4(13)
C195 C194 C197 120.2(13)
C194 C195 N47 120.0
C194 C195 H195 120.0
N47 C195 H195 120.0
N46 C196 C197 128(2)
N46 C196 H196 116.2
C197 C196 H196 116.2
C198 C197 C194 123.3(19)
C198 C197 C196 112.3(19)
C194 C197 C196 124.4(18)
C199 C198 C197 120(2)
C199 C198 H198 120.2
C197 C198 H198 120.2
C200 C199 C198 120(2)
C200 C199 H199 120.1
C198 C199 H199 120.1
C199 C200 N46 122(2)
C199 C200 C201 121(2)
N46 C200 C201 116(2)
N45 C201 C200 127(2)
N45 C201 H201 116.3
C200 C201 H201 116.3
C207 C202 C203 119.4
C207 C202 N45 115.6(9)
C203 C202 N45 124.2(8)
C204 C203 C202 120.1
C204 C203 H203 119.9
C202 C203 H203 119.9
C203 C204 C205 121.1
C203 C204 H204 119.5
C205 C204 H204 119.5
C206 C205 C204 118.1
C206 C205 C208 121.0
C204 C205 C208 120.9
C207 C206 C205 121.1
C207 C206 H206 119.4
C205 C206 H206 119.4
C206 C207 C202 120.1
C206 C207 H207 119.9
C202 C207 H207 119.9
C205 C208 H20A 109.5
C205 C208 H20B 109.5
H20A C208 H20B 109.5
C205 C208 H20C 109.5
H20A C208 H20C 109.5
H20B C208 H20C 109.5
C210 C209 C214 119.5
C210 C209 N44 120.0(9)
C214 C209 N44 119.9(9)
C209 C210 C211 120.1
C209 C210 H210 119.9
C211 C210 H210 119.9
C210 C211 C212 121.1
C210 C211 H211 119.5
C212 C211 H211 119.5
C213 C212 C211 118.1
C213 C212 C215 120.9
C211 C212 C215 120.9
C214 C213 C212 121.1
C214 C213 H213 119.5
C212 C213 H213 119.5
C213 C214 C209 120.1
C213 C214 H214 119.9
C209 C214 H214 119.9
C212 C215 H21A 109.5
C212 C215 H21B 109.5
H21A C215 H21B 109.5
C212 C215 H21C 109.5
H21A C215 H21C 109.5
H21B C215 H21C 109.5
N44 C216 C217 121(2)
N44 C216 H216 119.7
C217 C216 H216 119.7
C217 N43 C221 120.0
C217 N43 Cd12 114.2(8)
C221 N43 Cd12 124.4(8)
N43 C217 C218 120.0
N43 C217 C216 118.0(15)
C218 C217 C216 121.7(15)
C219 C218 C217 120.0
C219 C218 H218 120.0
C217 C218 H218 120.0
C218 C219 C220 120.0
C218 C219 H219 120.0
C220 C219 H219 120.0
C221 C220 C219 120.0
C221 C220 C223 124.9(12)
C219 C220 C223 115.1(12)
C220 C221 N43 120.0
C220 C221 H221 120.0
N43 C221 H221 120.0
C222 N42 C226 120.0
C222 N42 Cd11 126.7(7)
C226 N42 Cd11 110.6(7)
C223 C222 N42 120.0
C223 C222 H222 120.0
N42 C222 H222 120.0
C222 C223 C224 120.0
C222 C223 C220 115.1(11)
C224 C223 C220 124.4(11)
C225 C224 C223 120.0
C225 C224 H224 120.0
C223 C224 H224 120.0
C224 C225 C226 120.0
C224 C225 H225 120.0
C226 C225 H225 120.0
C225 C226 N42 120.0
C225 C226 C227 120.1(13)
N42 C226 C227 119.9(13)
N41 C227 C226 121(2)
N41 C227 H227 119.5
C226 C227 H227 119.5
C229 C228 C233 119.4
C229 C228 N41 124.6(8)
C233 C228 N41 115.8(8)
C228 C229 C230 120.1
C228 C229 H229 119.9
C230 C229 H229 119.9
C229 C230 C231 121.1
C229 C230 H230 119.5
C231 C230 H230 119.5
C230 C231 C232 118.1
C230 C231 C234 120.9
C232 C231 C234 121.0
C233 C232 C231 121.1
C233 C232 H232 119.4
C231 C232 H232 119.4
C232 C233 C228 120.1
C232 C233 H233 119.9
C228 C233 H233 119.9
C231 C234 H23A 109.5
C231 C234 H23B 109.5
H23A C234 H23B 109.5
C231 C234 H23C 109.5
H23A C234 H23C 109.5
H23B C234 H23C 109.5
N40 C235 C240 117.7(9)
N40 C235 C236 122.8(9)
C240 C235 C236 119.4
C237 C236 C235 120.1
C237 C236 H236 119.9
C235 C236 H236 119.9
C236 C237 C238 121.1
C236 C237 H237 119.4
C238 C237 H237 119.4
C237 C238 C239 118.1
C237 C238 C241 121.0
C239 C238 C241 120.9
C240 C239 C238 121.1
C240 C239 H239 119.5
C238 C239 H239 119.5
C235 C240 C239 120.2
C235 C240 H240 119.9
C239 C240 H240 119.9
C238 C241 H24A 109.5
C238 C241 H24B 109.5
H24A C241 H24B 109.5
C238 C241 H24C 109.5
H24A C241 H24C 109.5
H24B C241 H24C 109.5
N40 C242 C243 127(2)
N40 C242 H242 116.4
C243 C242 H242 116.4
C243 N39 C247 120.0
C243 N39 Cd11 114.5(8)
C247 N39 Cd11 123.1(8)
C244 C243 N39 120.0
C244 C243 C242 127.5(15)
N39 C243 C242 112.5(15)
C243 C244 C245 120.0
C243 C244 H244 120.0
C245 C244 H244 120.0
C244 C245 C246 120.0
C244 C245 H245 120.0
C246 C245 H245 120.0
C247 C246 C245 120.0
C247 C246 C249 118.0(12)
C245 C246 C249 121.8(12)
C246 C247 N39 120.0
C246 C247 H247 120.0
N39 C247 H247 120.0
C248 N38 C252 120.0
C248 N38 Cd10 126.0(8)
C252 N38 Cd10 113.2(8)
N38 C248 C249 120.0
N38 C248 H248 120.0
C249 C248 H248 120.0
C250 C249 C248 120.0
C250 C249 C246 120.3(12)
C248 C249 C246 119.6(12)
C249 C250 C251 120.0
C249 C250 H250 120.0
C251 C250 H250 120.0
C252 C251 C250 120.0
C252 C251 H251 120.0
C250 C251 H251 120.0
C251 C252 N38 120.0
C251 C252 C253 119.1(14)
N38 C252 C253 120.6(15)
N37 C253 C252 116(2)
N37 C253 H253 121.8
C252 C253 H253 121.8
C259 C254 C255 119.4
C259 C254 N37 122.5(8)
C255 C254 N37 117.8(8)
C256 C255 C254 120.1
C256 C255 H255 119.9
C254 C255 H255 119.9
C255 C256 C257 121.1
C255 C256 H256 119.5
C257 C256 H256 119.5
C258 C257 C256 118.1
C258 C257 C260 120.9
C256 C257 C260 121.0
C259 C258 C257 121.1
C259 C258 H258 119.5
C257 C258 H258 119.5
C254 C259 C258 120.1
C254 C259 H259 119.9
C258 C259 H259 119.9
C257 C260 H26D 109.5
C257 C260 H26E 109.5
H26D C260 H26E 109.5
C257 C260 H26F 109.5
H26D C260 H26F 109.5
H26E C260 H26F 109.5
C266 C261 C262 119.4
C266 C261 N36 116.9(10)
C262 C261 N36 123.6(9)
C263 C262 C261 120.1
C263 C262 H262 119.9
C261 C262 H262 119.9
C262 C263 C264 121.1
C262 C263 H263 119.4
C264 C263 H263 119.4
C263 C264 C265 118.1
C263 C264 C267 121.0
C265 C264 C267 120.9
C266 C265 C264 121.1
C266 C265 H265 119.5
C264 C265 H265 119.5
C261 C266 C265 120.1
C261 C266 H266 119.9
C265 C266 H266 119.9
C264 C267 H26G 109.5
C264 C267 H26H 109.5
H26G C267 H26H 109.5
C264 C267 H26I 109.5
H26G C267 H26I 109.5
H26H C267 H26I 109.5
N36 C268 C269 124(2)
N36 C268 H268 118.0
C269 C268 H268 118.0
C269 N35 C273 120.0
C269 N35 Cd10 111.2(8)
C273 N35 Cd10 127.2(8)
N35 C269 C270 120.0
N35 C269 C268 115.8(15)
C270 C269 C268 124.0(15)
C271 C270 C269 120.0
C271 C270 H270 120.0
C269 C270 H270 120.0
C270 C271 C272 120.0
C270 C271 H271 120.0
C272 C271 H271 120.0
C273 C272 C271 120.0
C273 C272 C275 119.0(15)
C271 C272 C275 120.7(15)
C272 C273 N35 120.0
C272 C273 H273 120.0
N35 C273 H273 120.0
N34 C274 C275 124(2)
N34 C274 H274 117.9
C275 C274 H274 117.9
C274 C275 C276 115(2)
C274 C275 C272 122(2)
C276 C275 C272 123(2)
C277 C276 C275 126(3)
C277 C276 H276 117.2
C275 C276 H276 117.2
C276 C277 C278 113(2)
C276 C277 H277 123.7
C278 C277 H277 123.7
N34 C278 C277 124(2)
N34 C278 C279 122(2)
C277 C278 C279 113(2)
N33 C279 C278 119(2)
N33 C279 H279 120.4
C278 C279 H279 120.4
C285 C280 C281 119.4
C285 C280 N33 119.0(9)
C281 C280 N33 121.5(8)
C282 C281 C280 120.1
C282 C281 H281 119.9
C280 C281 H281 119.9
C281 C282 C283 121.1
C281 C282 H282 119.4
C283 C282 H282 119.4
C282 C283 C284 118.1
C282 C283 C286 121.0
C284 C283 C286 120.9
C285 C284 C283 121.1
C285 C284 H284 119.5
C283 C284 H284 119.5
C284 C285 C280 120.1
C284 C285 H285 119.9
C280 C285 H285 119.9
C283 C286 H28A 109.5
C283 C286 H28B 109.5
H28A C286 H28B 109.5
C283 C286 H28C 109.5
H28A C286 H28C 109.5
H28B C286 H28C 109.5
C292 C287 C288 119.4
C292 C287 N32 106.0(9)
C288 C287 N32 134.0(9)
C287 C288 C289 120.1
C287 C288 H288 119.9
C289 C288 H288 119.9
C288 C289 C290 121.1
C288 C289 H289 119.5
C290 C289 H289 119.5
C289 C290 C291 118.1
C289 C290 C293 120.9
C291 C290 C293 121.0
C292 C291 C290 121.1
C292 C291 H291 119.4
C290 C291 H291 119.4
C287 C292 C291 120.1
C287 C292 H292 119.9
C291 C292 H292 119.9
C290 C293 H29A 109.5
C290 C293 H29B 109.5
H29A C293 H29B 109.5
C290 C293 H29C 109.5
H29A C293 H29C 109.5
H29B C293 H29C 109.5
N32 C294 C295 120(2)
N32 C294 H294 119.9
C295 C294 H294 119.9
C296 C295 N31 122(2)
C296 C295 C294 121(2)
N31 C295 C294 117(2)
C295 C296 C297 120(2)
C295 C296 H296 120.1
C297 C296 H296 120.1
C298 C297 C296 120(2)
C298 C297 H297 120.2
C296 C297 H297 120.2
C299 C298 C301 125(2)
C299 C298 C297 112(2)
C301 C298 C297 123(2)
N31 C299 C298 131(2)
N31 C299 H299 114.5
C298 C299 H299 114.5
N30 C300 C301 123(2)
N30 C300 H300 118.6
C301 C300 H300 118.6
C300 C301 C298 119(2)
C300 C301 C302 115(2)
C298 C301 C302 125(2)
C303 C302 C301 123(2)
C303 C302 H302 118.5
C301 C302 H302 118.5
C302 C303 C304 118(2)
C302 C303 H303 121.2
C304 C303 H303 121.2
N30 C304 C303 121(2)
N30 C304 C305 121(2)
C303 C304 C305 118(2)
N29 C305 C304 121(2)
N29 C305 H305 119.6
C304 C305 H305 119.6
C307 C306 C311 119.4
C307 C306 N29 120.9(10)
C311 C306 N29 119.7(10)
C306 C307 C308 120.1
C306 C307 H307 119.9
C308 C307 H307 119.9
C307 C308 C309 121.1
C307 C308 H308 119.5
C309 C308 H308 119.5
C308 C309 C310 118.1
C308 C309 C312 121.0
C310 C309 C312 120.9
C311 C310 C309 121.1
C311 C310 H310 119.5
C309 C310 H310 119.5
C310 C311 C306 120.1
C310 C311 H311 119.9
C306 C311 H311 119.9
C309 C312 H31A 109.5
C309 C312 H31B 109.5
H31A C312 H31B 109.5
C309 C312 H31C 109.5
H31A C312 H31C 109.5
H31B C312 H31C 109.5
C314 C313 C318 119.4
C314 C313 N57 121.1(14)
C318 C313 N57 119.2(14)
C313 C314 C315 120.1
C313 C314 H314 119.9
C315 C314 H314 119.9
C314 C315 C316 121.1
C314 C315 H315 119.4
C316 C315 H315 119.4
C317 C316 C315 118.1
C317 C316 C319 121.0
C315 C316 C319 120.9
C318 C317 C316 121.1
C318 C317 H317 119.4
C316 C317 H317 119.4
C317 C318 C313 120.1
C317 C318 H318 119.9
C313 C318 H318 119.9
C316 C319 H31D 109.5
C316 C319 H31E 109.5
H31D C319 H31E 109.5
C316 C319 H31F 109.5
H31D C319 H31F 109.5
H31E C319 H31F 109.5
N57 C320 C321 123(3)
N57 C320 H320 118.6
C321 C320 H320 118.6
C321 N58 C325 120.0
C321 N58 Cd3 114.0(8)
C325 N58 Cd3 125.4(8)
N58 C321 C322 120.0
N58 C321 C320 114.3(19)
C322 C321 C320 125.7(19)
C323 C322 C321 120.0
C323 C322 H322 120.0
C321 C322 H322 120.0
C322 C323 C324 120.0
C322 C323 H323 120.0
C324 C323 H323 120.0
C323 C324 C325 120.0
C323 C324 C327 120.6(13)
C325 C324 C327 119.3(13)
C324 C325 N58 120.0
C324 C325 H325 120.0
N58 C325 H325 120.0
C326 N59 C330 120.0
C326 N59 Cd9 126.8(9)
C330 N59 Cd9 113.0(9)
C327 C326 N59 120.0
C327 C326 H326 120.0
N59 C326 H326 120.0
C326 C327 C328 120.0
C326 C327 C324 117.6(14)
C328 C327 C324 122.4(14)
C329 C328 C327 120.0
C329 C328 H328 120.0
C327 C328 H328 120.0
C328 C329 C330 120.0
C328 C329 H329 120.0
C330 C329 H329 120.0
C329 C330 N59 120.0
C329 C330 C331 123.2(19)
N59 C330 C331 116.6(19)
N60 C331 C330 123(3)
N60 C331 H331 118.7
C330 C331 H331 118.7
N60 C332 C337 121.3(13)
N60 C332 C333 117.8(13)
C337 C332 C333 119.5
C334 C333 C332 120.1
C334 C333 H333 119.9
C332 C333 H333 119.9
C333 C334 C335 121.1
C333 C334 H334 119.5
C335 C334 H334 119.5
C334 C335 C336 118.1
C334 C335 C338 121.0
C336 C335 C338 120.9
C337 C336 C335 121.1
C337 C336 H336 119.5
C335 C336 H336 119.5
C332 C337 C336 120.1
C332 C337 H337 119.9
C336 C337 H337 119.9
C335 C338 H33D 109.5
C335 C338 H33E 109.5
H33D C338 H33E 109.5
C335 C338 H33F 109.5
H33D C338 H33F 109.5
H33E C338 H33F 109.5
C344 C339 C340 119.4
C344 C339 N49 118.8(9)
C340 C339 N49 120.8(9)
C341 C340 C339 120.1
C341 C340 H340 119.9
C339 C340 H340 119.9
C340 C341 C342 121.1
C340 C341 H341 119.5
C342 C341 H341 119.5
C343 C342 C341 118.1
C343 C342 C345 120.9
C341 C342 C345 120.9
C344 C343 C342 121.1
C344 C343 H343 119.5
C342 C343 H343 119.5
C339 C344 C343 120.1
C339 C344 H344 119.9
C343 C344 H344 119.9
C342 C345 H34A 109.5
C342 C345 H34B 109.5
H34A C345 H34B 109.5
C342 C345 H34C 109.5
H34A C345 H34C 109.5
H34B C345 H34C 109.5
N49 C346 C347 119(2)
N49 C346 H346 120.7
C347 C346 H346 120.7
N50 C347 C348 117(2)
N50 C347 C346 121(2)
C348 C347 C346 122(2)
C347 C348 C349 123(2)
C347 C348 H348 118.4
C349 C348 H348 118.4
C350 C349 C348 119(2)
C350 C349 H349 120.7
C348 C349 H349 120.7
C351 C350 C349 117(2)
C351 C350 C353 119(2)
C349 C350 C353 123.8(19)
C350 C351 N50 126(2)
C350 C351 H351 117.2
N50 C351 H351 117.2
C352 N51 C356 120.0
C352 N51 Cd7 124.7(8)
C356 N51 Cd7 114.5(8)
N51 C352 C353 120.0
N51 C352 H352 120.0
C353 C352 H352 120.0
C352 C353 C354 120.0
C352 C353 C350 120.5(14)
C354 C353 C350 119.2(14)
C355 C354 C353 120.0
C355 C354 H354 120.0
C353 C354 H354 120.0
C354 C355 C356 120.0
C354 C355 H355 120.0
C356 C355 H355 120.0
C355 C356 N51 120.0
C355 C356 C357 127.3(16)
N51 C356 C357 112.7(16)
N52 C357 C356 127(3)
N52 C357 H357 116.6
C356 C357 H357 116.6
C359 C358 C363 119.4
C359 C358 N52 114.5(11)
C363 C358 N52 126.0(11)
C358 C359 C360 120.1
C358 C359 H359 119.9
C360 C359 H359 119.9
C359 C360 C361 121.1
C359 C360 H360 119.5
C361 C360 H360 119.5
C360 C361 C362 118.1
C360 C361 C364 120.9
C362 C361 C364 121.0
C363 C362 C361 121.1
C363 C362 H362 119.5
C361 C362 H362 119.5
C362 C363 C358 120.1
C362 C363 H363 119.9
C358 C363 H363 119.9
C361 C364 H36A 109.5
C361 C364 H36B 109.5
H36A C364 H36B 109.5
C361 C364 H36C 109.5
H36A C364 H36C 109.5
H36B C364 H36C 109.5
N69 C365 C370 122.0(9)
N69 C365 C366 118.4(9)
C370 C365 C366 119.4
C367 C366 C365 120.1
C367 C366 H366 119.9
C365 C366 H366 119.9
C366 C367 C368 121.1
C366 C367 H367 119.5
C368 C367 H367 119.5
C369 C368 C367 118.1
C369 C368 C371 120.9
C367 C368 C371 121.0
C370 C369 C368 121.1
C370 C369 H369 119.5
C368 C369 H369 119.5
C365 C370 C369 120.2
C365 C370 H370 119.9
C369 C370 H370 119.9
C368 C371 H37A 109.5
C368 C371 H37B 109.5
H37A C371 H37B 109.5
C368 C371 H37C 109.5
H37A C371 H37C 109.5
H37B C371 H37C 109.5
N69 C372 C373 122(2)
N69 C372 H372 118.8
C373 C372 H372 118.8
N70 C373 C374 116.9(18)
N70 C373 C372 119.6(19)
C374 C373 C372 123(2)
C375 C374 C373 121(2)
C375 C374 H374 119.7
C373 C374 H374 119.7
C374 C375 C376 122.4(19)
C374 C375 H375 118.8
C376 C375 H375 118.8
C375 C376 C377 113.5(18)
C375 C376 C379 125.1(18)
C377 C376 C379 121.4(18)
N70 C377 C376 125.3(19)
N70 C377 H377 117.3
C376 C377 H377 117.3
N71 C378 C379 128(2)
N71 C378 H378 116.2
C379 C378 H378 116.2
C378 C379 C380 113.4(19)
C378 C379 C376 123.9(19)
C380 C379 C376 122.6(19)
C381 C380 C379 120(2)
C381 C380 H380 119.8
C379 C380 H380 119.8
C382 C381 C380 119(2)
C382 C381 H381 120.5
C380 C381 H381 120.5
C381 C382 N71 125(2)
C381 C382 C383 119(2)
N71 C382 C383 116(2)
N72 C383 C382 120(2)
N72 C383 H383 120.1
C382 C383 H383 120.1
C389 C384 C385 119.4
C389 C384 N72 118.9(11)
C385 C384 N72 121.6(11)
C386 C385 C384 120.1
C386 C385 H385 119.9
C384 C385 H385 119.9
C385 C386 C387 121.1
C385 C386 H386 119.5
C387 C386 H386 119.5
C386 C387 C388 118.1
C386 C387 C390 120.9
C388 C387 C390 121.0
C389 C388 C387 121.1
C389 C388 H388 119.5
C387 C388 H388 119.5
C388 C389 C384 120.1
C388 C389 H389 119.9
C384 C389 H389 119.9
C387 C390 H39A 109.5
C387 C390 H39B 109.5
H39A C390 H39B 109.5
C387 C390 H39C 109.5
H39A C390 H39C 109.5
H39B C390 H39C 109.5
C392 C391 C396 119.5
C392 C391 N53 124.3(12)
C396 C391 N53 115.4(12)
C393 C392 C391 120.1
C393 C392 H392 119.9
C391 C392 H392 119.9
C392 C393 C394 121.1
C392 C393 H393 119.5
C394 C393 H393 119.5
C395 C394 C393 118.1
C395 C394 C397 120.9
C393 C394 C397 120.9
C396 C395 C394 121.1
C396 C395 H395 119.5
C394 C395 H395 119.5
C395 C396 C391 120.1
C395 C396 H396 119.9
C391 C396 H396 119.9
C394 C397 H39D 109.5
C394 C397 H39E 109.5
H39D C397 H39E 109.5
C394 C397 H39F 109.5
H39D C397 H39F 109.5
H39E C397 H39F 109.5
N53 C398 C399 116(3)
N53 C398 H398 121.9
C399 C398 H398 121.9
C399 N54 C403 120.0
C399 N54 Cd2 114.9(9)
C403 N54 Cd2 123.6(9)
N54 C399 C400 120.0
N54 C399 C398 120.6(19)
C400 C399 C398 119.2(19)
C401 C400 C399 120.0
C401 C400 H400 120.0
C399 C400 H400 120.0
C400 C401 C402 120.0
C400 C401 H401 120.0
C402 C401 H401 120.0
C401 C402 C403 120.0
C401 C402 C405 121.2(15)
C403 C402 C405 118.8(15)
N54 C403 C402 120.0
N54 C403 H403 120.0
C402 C403 H403 120.0
N55 C404 C405 120.5(19)
N55 C404 H404 119.7
C405 C404 H404 119.7
C406 C405 C404 117(2)
C406 C405 C402 123(2)
C404 C405 C402 117.6(19)
C405 C406 C407 122(2)
C405 C406 H406 118.9
C407 C406 H406 118.9
C406 C407 C408 119(2)
C406 C407 H407 120.7
C408 C407 H407 120.7
C407 C408 N55 121(2)
C407 C408 C409 121(2)
N55 C408 C409 118(2)
N56 C409 C408 119(2)
N56 C409 H409 120.4
C408 C409 H409 120.4
C411 C410 C415 119.4
C411 C410 N56 127.5(12)
C415 C410 N56 110.4(12)
C412 C411 C410 120.2
C412 C411 H411 119.9
C410 C411 H411 119.9
C411 C412 C413 121.1
C411 C412 H412 119.5
C413 C412 H412 119.5
C412 C413 C414 118.1
C412 C413 C416 120.9
C414 C413 C416 120.9
C415 C414 C413 121.1
C415 C414 H414 119.5
C413 C414 H414 119.5
C414 C415 C410 120.1
C414 C415 H415 119.9
C410 C415 H415 119.9
C413 C416 H41A 109.5
C413 C416 H41B 109.5
H41A C416 H41B 109.5
C413 C416 H41C 109.5
H41A C416 H41C 109.5
H41B C416 H41C 109.5
C422 C417 C418 119.4
C422 C417 N61 118.9(14)
C418 C417 N61 120.0(13)
C419 C418 C417 120.1
C419 C418 H418 119.9
C417 C418 H418 119.9
C418 C419 C420 121.1
C418 C419 H419 119.4
C420 C419 H419 119.4
C419 C420 C421 118.1
C419 C420 C423 121.0
C421 C420 C423 120.9
C422 C421 C420 121.1
C422 C421 H421 119.4
C420 C421 H421 119.5
C421 C422 C417 120.1
C421 C422 H422 119.9
C417 C422 H422 119.9
C420 C423 H42A 109.5
C420 C423 H42B 109.5
H42A C423 H42B 109.5
C420 C423 H42C 109.5
H42A C423 H42C 109.5
H42B C423 H42C 109.5
N61 C424 C425 114(3)
N61 C424 H424 122.9
C425 C424 H424 122.9
C425 N62 C429 120.0
C425 N62 Cd4 111.5(10)
C429 N62 Cd4 126.9(10)
C426 C425 N62 120.0
C426 C425 C424 116.0(19)
N62 C425 C424 123.8(19)
C425 C426 C427 120.0
C425 C426 H426 120.0
C427 C426 H426 120.0
C428 C427 C426 120.0
C428 C427 H427 120.0
C426 C427 H427 120.0
C427 C428 C429 120.0
C427 C428 C431 121.8(15)
C429 C428 C431 118.0(15)
C428 C429 N62 120.0
C428 C429 H429 120.0
N62 C429 H429 120.0
C430 N63 C434 120.0
C430 N63 Cd10 126.1(10)
C434 N63 Cd10 112.9(10)
N63 C430 C431 120.0
N63 C430 H430 120.0
C431 C430 H430 120.0
C432 C431 C430 120.0
C432 C431 C428 121.6(15)
C430 C431 C428 118.0(15)
C431 C432 C433 120.0
C431 C432 H432 120.0
C433 C432 H432 120.0
C432 C433 C434 120.0
C432 C433 H433 120.0
C434 C433 H433 120.0
C433 C434 N63 120.0
C433 C434 C435 127.4(17)
N63 C434 C435 112.5(17)
N64 C435 C434 127(3)
N64 C435 H435 116.6
C434 C435 H435 116.6
N64 C436 C441 124.9(12)
N64 C436 C437 115.3(12)
C441 C436 C437 119.4
C438 C437 C436 120.1
C438 C437 H437 119.9
C436 C437 H437 119.9
C437 C438 C439 121.1
C437 C438 H438 119.4
C439 C438 H438 119.4
C438 C439 C440 118.1
C438 C439 C442 121.0
C440 C439 C442 120.9
C441 C440 C439 121.1
C441 C440 H440 119.5
C439 C440 H440 119.5
C440 C441 C436 120.1
C440 C441 H441 119.9
C436 C441 H441 119.9
C439 C442 H44A 109.5
C439 C442 H44B 109.5
H44A C442 H44B 109.5
C439 C442 H44C 109.5
H44A C442 H44C 109.5
H44B C442 H44C 109.5
C448 C443 C444 119.4
C448 C443 N65 112.1(11)
C444 C443 N65 126.5(11)
C445 C444 C443 120.1
C445 C444 H444 119.9
C443 C444 H444 119.9
C444 C445 C446 121.1
C444 C445 H445 119.4
C446 C445 H445 119.4
C445 C446 C447 118.1
C445 C446 C449 121.0
C447 C446 C449 121.0
C448 C447 C446 121.1
C448 C447 H447 119.4
C446 C447 H447 119.4
C447 C448 C443 120.1
C447 C448 H448 119.9
C443 C448 H448 119.9
C446 C449 H44D 109.5
C446 C449 H44E 109.5
H44D C449 H44E 109.5
C446 C449 H44F 109.5
H44D C449 H44F 109.5
H44E C449 H44F 109.5
N65 C450 C451 121(3)
N65 C450 H450 119.5
C451 C450 H450 119.5
C452 C451 N66 127(2)
C452 C451 C450 119(2)
N66 C451 C450 114(2)
C454 C453 C452 119(2)
C454 C453 H453 120.3
C452 C453 H453 120.3
C451 C452 C453 117(2)
C451 C452 H452 121.6
C453 C452 H452 121.6
C455 C454 C453 115(2)
C455 C454 C457 124.7(19)
C453 C454 C457 120(2)
N66 C455 C454 128.3(19)
N66 C455 H455 115.9
C454 C455 H455 115.9
N67 C456 C457 123(2)
N67 C456 H456 118.3
C457 C456 H456 118.3
C458 C457 C456 119(2)
C458 C457 C454 123(2)
C456 C457 C454 118(2)
C459 C458 C457 119(2)
C459 C458 H458 120.3
C457 C458 H458 120.3
C458 C459 C460 116(2)
C458 C459 H459 121.8
C460 C459 H459 121.8
N67 C460 C459 126(2)
N67 C460 C461 116(2)
C459 C460 C461 118(2)
N68 C461 C460 118(3)
N68 C461 H461 121.0
C460 C461 H461 121.0
C467 C462 C463 119.4
C467 C462 N68 128.0(5)
C463 C462 N68 112.3(5)
C464 C463 C462 120.1
C464 C463 H463 119.9
C462 C463 H463 119.9
C463 C464 C465 121.1
C463 C464 H464 119.5
C465 C464 H464 119.5
C466 C465 C464 118.1
C466 C465 C468 120.9
C464 C465 C468 120.9
C467 C466 C465 121.1
C467 C466 H466 119.5
C465 C466 H466 119.5
C466 C467 C462 120.2
C466 C467 H467 119.9
C462 C467 H467 119.9
C465 C468 H46A 109.5
C465 C468 H46B 109.5
H46A C468 H46B 109.5
C465 C468 H46C 109.5
H46A C468 H46C 109.5
H46B C468 H46C 109.5
C563 C562 C567 119.4
C563 C562 N68 113.0(4)
C567 C562 N68 121.7(4)
C564 C563 C562 120.2
C564 C563 H563 119.9
C562 C563 H563 119.9
C563 C564 C565 121.1
C563 C564 H564 119.5
C565 C564 H564 119.5
C566 C565 C564 118.1
C566 C565 C568 121.0
C564 C565 C568 120.9
C567 C566 C565 121.1
C567 C566 H566 119.4
C565 C566 H566 119.4
C566 C567 C562 120.1
C566 C567 H567 119.9
C562 C567 H567 119.9
C565 C568 H56A 109.5
C565 C568 H56B 109.5
H56A C568 H56B 109.5
C565 C568 H56C 109.5
H56A C568 H56C 109.5
H56B C568 H56C 109.5
F4 As1 F5 91.2(8)
F4 As1 F3' 111.1(18)
F5 As1 F3' 157.6(18)
F4 As1 F1 158.3(14)
F5 As1 F1 110.5(14)
F4 As1 F1' 167.9(17)
F5 As1 F1' 77.8(17)
F3' As1 F1' 79.8(17)
F4 As1 F3 78.4(12)
F5 As1 F3 169.6(12)
F1 As1 F3 79.9(12)
F4 As1 F2 90.2(6)
F5 As1 F2 90.8(6)
F3' As1 F2 86.7(11)
F1 As1 F2 88.7(9)
F1' As1 F2 85.0(13)
F3 As1 F2 89.7(8)
F4 As1 F6 91.3(7)
F5 As1 F6 88.6(6)
F3' As1 F6 93.3(11)
F1 As1 F6 90.1(10)
F1' As1 F6 93.5(13)
F3 As1 F6 91.1(8)
F2 As1 F6 178.4(7)
F9 As2 F12 178.2(7)
F9 As2 F7 90.1(6)
F12 As2 F7 88.9(7)
F9 As2 F8 89.6(7)
F12 As2 F8 88.9(7)
F7 As2 F8 89.7(6)
F9 As2 F11 91.7(8)
F12 As2 F11 89.9(8)
F7 As2 F11 91.2(6)
F8 As2 F11 178.5(8)
F9 As2 F10 91.3(6)
F12 As2 F10 89.7(6)
F7 As2 F10 178.1(7)
F8 As2 F10 91.6(7)
F11 As2 F10 87.5(7)
F14 As3 F18 90.9(7)
F14 As3 F15 96.8(12)
F18 As3 F15 100.7(15)
F14 As3 F13 90.6(6)
F18 As3 F13 178.5(7)
F15 As3 F13 79.3(15)
F14 As3 F16 179.0(8)
F18 As3 F16 88.1(7)
F15 As3 F16 83.4(12)
F13 As3 F16 90.4(7)
F14 As3 F17 90.2(6)
F18 As3 F17 91.7(7)
F15 As3 F17 165.6(16)
F13 As3 F17 88.1(6)
F16 As3 F17 89.8(7)
F20 As4 F21 89.0(6)
F20 As4 F23 93.0(7)
F21 As4 F23 90.3(7)
F20 As4 F19 178.1(9)
F21 As4 F19 91.1(7)
F23 As4 F19 88.9(8)
F20 As4 F22 87.2(9)
F21 As4 F22 89.3(8)
F23 As4 F22 179.6(9)
F19 As4 F22 90.9(10)
F20 As4 F24 91.4(6)
F21 As4 F24 179.2(8)
F23 As4 F24 90.3(6)
F19 As4 F24 88.4(7)
F22 As4 F24 90.0(7)
F26 As5 F28 91.2(7)
F26 As5 F25 90.2(6)
F28 As5 F25 178.5(7)
F26 As5 F29 91.6(6)
F28 As5 F29 88.4(6)
F25 As5 F29 91.1(6)
F26 As5 F30 178.9(7)
F28 As5 F30 88.3(8)
F25 As5 F30 90.3(6)
F29 As5 F30 87.3(7)
F26 As5 F27 90.4(6)
F28 As5 F27 89.8(6)
F25 As5 F27 90.6(5)
F29 As5 F27 177.3(6)
F30 As5 F27 90.6(6)
F34 As6 F36 89.7(6)
F34 As6 F33 91.1(6)
F36 As6 F33 178.9(7)
F34 As6 F35 90.1(6)
F36 As6 F35 91.1(7)
F33 As6 F35 89.6(6)
F34 As6 F31 90.7(6)
F36 As6 F31 89.3(7)
F33 As6 F31 90.0(7)
F35 As6 F31 179.1(7)
F34 As6 F32 178.9(7)
F36 As6 F32 89.2(6)
F33 As6 F32 90.0(6)
F35 As6 F32 89.9(6)
F31 As6 F32 89.3(6)
F38 As7 F37 98.3(14)
F38 As7 F40 97.4(14)
F37 As7 F40 95.5(12)
F38 As7 F41 151.6(17)
F37 As7 F41 97.0(15)
F40 As7 F41 104.8(13)
F38' As7 F37' 96.2(11)
F38 As7 F39 63.9(16)
F37 As7 F39 99.8(14)
F40 As7 F39 157.3(14)
F41 As7 F39 90.0(11)
F38' As7 F40' 95.1(11)
F37' As7 F40' 94.0(11)
F38 As7 F42 82.1(14)
F37 As7 F42 173.3(14)
F40 As7 F42 77.8(12)
F41 As7 F42 85.5(9)
F39 As7 F42 86.4(10)
As7 F39 F38 56.6(12)
As7 F38 F39 59.5(16)
F43 As8 F44 100.9(12)
F43 As8 F48 100.8(11)
F44 As8 F48 106.4(11)
F43' As8 F48' 152(3)
F43 As8 F46 168.0(12)
F44 As8 F46 82.0(11)
F48 As8 F46 89.5(10)
F43 As8 F47 85.3(11)
F44 As8 F47 161.6(11)
F48 As8 F47 89.1(10)
F46 As8 F47 88.6(10)
F43' As8 F46' 123(3)
F48' As8 F46' 81(2)
F43' As8 F47' 67(2)
F48' As8 F47' 102(2)
F46' As8 F47' 88(2)
F43 As8 F45 79.7(11)
F44 As8 F45 72.9(11)
F48 As8 F45 179.2(11)
F46 As8 F45 90.0(11)
F47 As8 F45 91.5(10)
F43' As8 F44' 64(2)
F48' As8 F44' 143(2)
F46' As8 F44' 74(2)
F47' As8 F44' 103(2)
F51 As9 F54 94.0(11)
F51 As9 F53 94.8(11)
F54 As9 F53 92.9(13)
F51 As9 F49 84.4(19)
F54 As9 F49 169(2)
F53 As9 F49 98(2)
F51 As9 F52 175.4(11)
F54 As9 F52 89.8(13)
F53 As9 F52 87.3(12)
F49 As9 F52 91(2)
F51 As9 F50 93.0(12)
F54 As9 F50 92.2(13)
F53 As9 F50 170.3(13)
F49 As9 F50 77(2)
F52 As9 F50 84.4(13)
F57 As10 F60 92.6(9)
F57 As10 F56 91.8(9)
F60 As10 F56 91.4(9)
F57 As10 F55 91.6(9)
F60 As10 F55 175.6(13)
F56 As10 F55 89.7(9)
F57 As10 F58 91.1(9)
F60 As10 F58 89.8(9)
F56 As10 F58 176.8(11)
F55 As10 F58 88.9(9)
F57 As10 F59 173.8(18)
F60 As10 F59 93.5(19)
F56 As10 F59 89.3(9)
F55 As10 F59 82.3(19)
F58 As10 F59 87.7(9)
F61 As11 F63 94.7(8)
F61 As11 F62 90.8(8)
F63 As11 F62 87.6(8)
F61 As11 F66 177.9(9)
F63 As11 F66 87.4(8)
F62 As11 F66 89.2(9)
F61 As11 F65 88.6(10)
F63 As11 F65 174.9(9)
F62 As11 F65 88.5(10)
F66 As11 F65 89.3(10)
F61 As11 F64 91.0(8)
F63 As11 F64 93.1(8)
F62 As11 F64 178.0(10)
F66 As11 F64 89.0(9)
F65 As11 F64 90.7(10)
F72 As12 F71 91.6(7)
F72 As12 F70 89.5(8)
F71 As12 F70 92.8(8)
F72 As12 F69 178.2(9)
F71 As12 F69 89.4(8)
F70 As12 F69 89.1(8)
F72 As12 F67 89.3(7)
F71 As12 F67 176.7(9)
F70 As12 F67 90.3(8)
F69 As12 F67 89.8(7)
F72 As12 F68 90.4(8)
F71 As12 F68 88.4(8)
F70 As12 F68 178.8(11)
F69 As12 F68 91.0(8)
F67 As12 F68 88.4(7)
F68' As12 F70' 150(3)
F68' As12 F69' 76(3)
F70' As12 F69' 81(3)
F68' As12 F67' 128(2)
F70' As12 F67' 59(3)
F69' As12 F67' 71(2)
F77 As13 F79 95.0(17)
F77 As13 F78 96.2(16)
F79 As13 F78 97.3(17)
F77 As13 F75 84.2(15)
F79 As13 F75 88.0(16)
F78 As13 F75 174.7(17)
F74' As13 F78' 119(3)
F77 As13 F74 171.9(15)
F79 As13 F74 92.9(15)
F78 As13 F74 84.5(16)
F75 As13 F74 94.3(14)
F77 As13 F76 81.2(17)
F79 As13 F76 172.2(18)
F78 As13 F76 90.0(19)
F75 As13 F76 84.8(17)
F74 As13 F76 90.8(17)
F82 As14 F83 93.0(10)
F82 As14 F81 92.2(10)
F83 As14 F81 91.0(10)
F85' As14 F83' 78(3)
F82 As14 F84 90.9(9)
F83 As14 F84 90.4(10)
F81 As14 F84 176.5(11)
F82 As14 F85 90.4(10)
F83 As14 F85 176.6(13)
F81 As14 F85 89.5(10)
F84 As14 F85 88.9(9)
F82 As14 F80 177.3(12)
F83 As14 F80 89.6(10)
F81 As14 F80 88.2(8)
F84 As14 F80 88.6(9)
F85 As14 F80 87.0(9)
F87 As15 F91 88.4(14)
F87 As15 F88 96.0(15)
F91 As15 F88 174.1(15)
F87 As15 F90 176.2(16)
F91 As15 F90 89.0(14)
F88 As15 F90 86.8(13)
F87 As15 F86 88.3(16)
F91 As15 F86 94.8(14)
F88 As15 F86 89.3(13)
F90 As15 F86 89.4(13)
F87 As15 F89 98.2(17)
F91 As15 F89 82.7(15)
F88 As15 F89 92.8(16)
F90 As15 F89 84.1(17)
F86 As15 F89 173.0(16)
F94 As16 F92 111(2)
F94 As16 F96 164(2)
F92 As16 F96 79.0(15)
F94 As16 F95 91(2)
F92 As16 F95 90.7(15)
F96 As16 F95 101.8(14)
F94 As16 F93 87(2)
F92 As16 F93 100.7(17)
F96 As16 F93 79.1(14)
F95 As16 F93 168.5(14)
F94 As16 F97 81.3(18)
F92 As16 F97 167.7(15)
F96 As16 F97 89.2(13)
F95 As16 F97 88.1(11)
F93 As16 F97 80.4(13)
F103 As17 F101 92.4(10)
F103 As17 F100 92.9(10)
F101 As17 F100 90.4(9)
F103 As17 F98 91.1(10)
F101 As17 F98 90.2(9)
F100 As17 F98 175.9(12)
F199 As17 F200 119(3)
F103 As17 F99 91.6(10)
F101 As17 F99 176.0(13)
F100 As17 F99 89.7(9)
F98 As17 F99 89.4(9)
F199 As17 F202 110(3)
F200 As17 F202 96(2)
F199 As17 F201 158(2)
F200 As17 F201 70(2)
F202 As17 F201 87(2)
F103 As17 F102 178.9(14)
F101 As17 F102 88.1(10)
F100 As17 F102 88.1(10)
F98 As17 F102 87.9(9)
F99 As17 F102 88.0(10)
F199 As17 F203 78(2)
F200 As17 F203 76(2)
F202 As17 F203 171(2)
F201 As17 F203 85.1(11)
F112 As19 F111 90.7(9)
F112 As19 F114 90.4(10)
F111 As19 F114 89.4(12)
F112 As19 F113 91.3(9)
F111 As19 F113 92(2)
F114 As19 F113 177.6(17)
F112 As19 F115 90.7(8)
F111 As19 F115 178.5(12)
F114 As19 F115 90.3(12)
F113 As19 F115 88(2)
F112 As19 F110 179.2(13)
F111 As19 F110 90.0(10)
F114 As19 F110 89.3(10)
F113 As19 F110 89.0(10)
F115 As19 F110 88.6(9)
F121 As20 F116 91.9(10)
F121 As20 F117 92.4(10)
F116 As20 F117 90.8(9)
F121 As20 F120 92.1(10)
F116 As20 F120 90.5(10)
F117 As20 F120 175.3(12)
F121 As20 F118 91.4(10)
F116 As20 F118 176.6(12)
F117 As20 F118 89.6(10)
F120 As20 F118 88.9(10)
F121 As20 F119 179.0(13)
F116 As20 F119 89.1(10)
F117 As20 F119 87.7(10)
F120 As20 F119 87.8(10)
F118 As20 F119 87.6(10)
F216 As20 F217 99.6(15)
O6 S3 O5 121(2)
O6 S3 N201 114.9(18)
O5 S3 N201 104.1(17)
O6 S3 C3A 104.0(16)
O5 S3 C3A 105.1(16)
N201 S3 C3A 105.9(15)
O7 S4 O8 115.8(18)
O7 S4 N201 113.1(17)
O8 S4 N201 113.9(17)
O7 S4 C4A 105.7(15)
O8 S4 C4A 108.0(16)
N201 S4 C4A 98.3(13)
S3 N201 S4 125.0(16)
F3B C3A F2B 111(2)
F3B C3A F1B 109(2)
F2B C3A F1B 110(2)
F3B C3A S3 107.9(19)
F2B C3A S3 110.6(19)
F1B C3A S3 108.5(19)
F4B C4A F6B 115(2)
F4B C4A F5B 112(3)
F6B C4A F5B 109(2)
F4B C4A S4 109(2)
F6B C4A S4 107.9(19)
F5B C4A S4 102.4(19)
F4B' C4A' F5B' 113(3)
F4B' C4A' F6B' 108(3)
F5B' C4A' F6B' 111(3)
F4B' C4A' S4' 111(2)
F5B' C4A' S4' 107(2)
F6B' C4A' S4' 107(2)
O1 S1 O2 116(2)
O1 S1 N200 111.3(16)
O2 S1 N200 100.4(14)
O1 S1 C1A 116.3(16)
O2 S1 C1A 82.0(13)
N200 S1 C1A 125.2(15)
O3 S2 O4 131.9(18)
O3 S2 N200 107.3(14)
O4 S2 N200 100.9(14)
O3 S2 C2A 108.3(14)
O4 S2 C2A 99.0(14)
N200 S2 C2A 107.5(14)
S1 N200 S2 106.8(12)
F5A C2A F4A 113(2)
F5A C2A F6A 107(2)
F4A C2A F6A 111(2)
F5A C2A S2 103.9(16)
F4A C2A S2 114.1(17)
F6A C2A S2 107.6(15)
F1A C1A F3A 122(2)
F1A C1A F2A 113(2)
F3A C1A F2A 103(2)
F1A C1A S1 110.1(17)
F3A C1A S1 111.0(18)
F2A C1A S1 94.3(14)
O2' S1' O1' 125.0(19)
O2' S1' C1A' 105.3(16)
O1' S1' C1A' 102.9(15)
O2' S1' N202 96.1(16)
O1' S1' N202 98.3(16)
C1A' S1' N202 132.4(16)
F1A' C1A' F3A' 119(3)
F1A' C1A' F2A' 106(2)
F3A' C1A' F2A' 102(2)
F1A' C1A' S1' 118(2)
F3A' C1A' S1' 105(2)
F2A' C1A' S1' 104.3(19)

loop_
_geom_bond_atom_site_label_1
_geom_bond_atom_site_label_2
_geom_bond_distance
Cd1 N49 2.292(19)
Cd1 N2 2.317(18)
Cd1 N23 2.341(9)
Cd1 N1 2.35(2)
Cd1 N50 2.361(16)
Cd1 N24 2.380(16)
Cd2 N54 2.299(12)
Cd2 N5 2.34(2)
Cd2 N6 2.355(14)
Cd2 N3 2.414(18)
Cd2 N53 2.43(3)
Cd2 N4 2.441(19)
Cd3 N57 2.27(3)
Cd3 N58 2.318(11)
Cd3 N10 2.328(11)
Cd3 N7 2.373(19)
Cd3 N8 2.445(19)
Cd3 N9 2.46(2)
Cd4 N14 2.258(13)
Cd4 N12 2.30(2)
Cd4 N11 2.35(2)
Cd4 N62 2.355(13)
Cd4 N13 2.40(3)
Cd4 N61 2.43(3)
Cd5 N66 2.241(15)
Cd5 N17 2.32(2)
Cd5 N18 2.333(11)
Cd5 N15 2.349(17)
Cd5 N65 2.36(2)
Cd5 N16 2.399(16)
Cd6 N70 2.343(15)
Cd6 N22 2.356(9)
Cd6 N69 2.367(16)
Cd6 N21 2.382(15)
Cd6 N19 2.388(15)
Cd6 N20 2.473(15)
Cd7 N51 2.316(11)
Cd7 N52 2.32(2)
Cd7 N47 2.339(10)
Cd7 N26 2.378(16)
Cd7 N25 2.393(16)
Cd7 N48 2.42(2)
Cd8 N55 2.315(16)
Cd8 N27 2.332(17)
Cd8 N56 2.37(2)
Cd8 N30 2.368(19)
Cd8 N28 2.415(17)
Cd8 N29 2.445(16)
Cd9 N59 2.304(11)
Cd9 N31 2.317(17)
Cd9 N34 2.351(18)
Cd9 N60 2.38(3)
Cd9 N32 2.394(18)
Cd9 N33 2.463(16)
Cd10 N64 2.31(2)
Cd10 N63 2.334(12)
Cd10 N35 2.339(11)
Cd10 N36 2.349(19)
Cd10 N38 2.351(10)
Cd10 N37 2.433(19)
Cd11 N39 2.311(10)
Cd11 N68 2.33(2)
Cd11 N67 2.341(16)
Cd11 N42 2.341(9)
Cd11 N40 2.364(17)
Cd11 N41 2.379(18)
Cd12 N71 2.272(16)
Cd12 N46 2.376(17)
Cd12 N43 2.386(10)
Cd12 N72 2.43(2)
Cd12 N45 2.444(17)
Cd12 N44 2.447(19)
N1 C8 1.29(3)
N1 C1 1.51(3)
N2 C13 1.32(2)
N2 C9 1.41(3)
N3 C18 1.31(2)
N3 C14 1.33(2)
N4 C19 1.27(2)
N4 C20 1.46(2)
N5 C34 1.30(3)
N5 C27 1.40(2)
N7 C40 1.33(3)
N7 C44 1.35(3)
N8 C45 1.22(3)
N8 C46 1.45(2)
N9 C60 1.209(17)
N9 C53 1.41(2)
N11 C66 1.26(3)
N11 C70 1.33(3)
N12 C72 1.45(2)
N12 C71 1.50(3)
N13 C86 1.223(18)
N13 C79 1.47(3)
N15 C92 1.31(2)
N15 C96 1.38(2)
N16 C97 1.28(2)
N16 C98 1.458(18)
N17 C112 1.23(3)
N17 C105 1.53(2)
N19 C118 1.30(2)
N19 C122 1.33(2)
N20 C123 1.30(2)
N20 C124 1.353(17)
N21 C138 1.29(2)
N21 C131 1.379(17)
N24 C149 1.27(2)
N24 C150 1.398(18)
N25 C175 1.23(2)
N25 C176 1.431(17)
N26 C170 1.26(2)
N26 C174 1.34(2)
N27 C165 1.30(2)
N27 C169 1.31(2)
N28 C164 1.238(16)
N28 C157 1.414(19)
N29 C305 1.22(2)
N29 C306 1.429(19)
N30 C304 1.33(2)
N30 C300 1.37(2)
N31 C299 1.28(2)
N31 C295 1.37(2)
N32 C294 1.20(2)
N32 C287 1.45(2)
N33 C279 1.32(2)
N33 C280 1.408(17)
N34 C278 1.32(2)
N34 C274 1.33(2)
N36 C268 1.21(2)
N36 C261 1.42(2)
N37 C253 1.33(2)
N37 C254 1.43(2)
N40 C242 1.26(2)
N40 C235 1.394(19)
N41 C227 1.29(2)
N41 C228 1.415(19)
N44 C216 1.30(3)
N44 C209 1.46(2)
N45 C201 1.30(2)
N45 C202 1.438(19)
N46 C196 1.24(2)
N46 C200 1.36(2)
N48 C190 1.214(16)
N48 C183 1.45(2)
N49 C346 1.30(2)
N49 C339 1.470(19)
N50 C347 1.33(2)
N50 C351 1.39(2)
N52 C357 1.22(3)
N52 C358 1.44(2)
N53 C398 1.28(3)
N53 C391 1.53(3)
N55 C404 1.34(2)
N55 C408 1.36(2)
N56 C409 1.20(3)
N56 C410 1.52(2)
N57 C320 1.31(4)
N57 C313 1.47(3)
N60 C331 1.20(3)
N60 C332 1.38(2)
N61 C424 1.212(18)
N61 C417 1.44(3)
N64 C435 1.25(3)
N64 C436 1.34(2)
N65 C450 1.28(3)
N65 C443 1.47(2)
N66 C455 1.33(2)
N66 C451 1.37(2)
N67 C460 1.30(2)
N67 C456 1.33(2)
N68 C461 1.18(3)
N68 C462 1.398(8)
N68 C562 1.915(11)
N69 C372 1.23(2)
N69 C365 1.393(16)
N70 C377 1.30(2)
N70 C373 1.32(2)
N71 C378 1.32(2)
N71 C382 1.35(2)
N72 C383 1.19(3)
N72 C384 1.40(2)
C1 C2 1.3964
C1 C6 1.3965
C2 C3 1.3965
C2 H2 0.9500
C3 C4 1.4019
C3 H3 0.9500
C4 C5 1.4022
C4 C7 1.5073
C5 C6 1.3964
C5 H5 0.9500
C6 H6 0.9500
C7 H7A 0.9800
C7 H7B 0.9800
C7 H7C 0.9800
C8 C9 1.45(3)
C8 H8 0.9500
C9 C10 1.37(3)
C10 C11 1.34(3)
C10 H10 0.9500
C11 C12 1.49(3)
C11 H11 0.9500
C12 C13 1.39(3)
C12 C15 1.45(3)
C13 H13 0.9500
C14 C15 1.39(3)
C14 H14 0.9500
C15 C16 1.36(2)
C16 C17 1.33(2)
C16 H16 0.9500
C17 C18 1.37(3)
C17 H17 0.9500
C18 C19 1.40(3)
C19 H19 0.9500
C20 C21 1.3966
C20 C25 1.3967
C21 C22 1.3963
C21 H21 0.9500
C22 C23 1.4023
C22 H22 0.9500
C23 C24 1.4021
C23 C26 1.5072
C24 C25 1.3963
C24 H24 0.9500
C25 H25 0.9500
C26 H26A 0.9800
C26 H26B 0.9800
C26 H26C 0.9800
C27 C28 1.3965
C27 C32 1.3965
C28 C29 1.3965
C28 H28 0.9500
C29 C30 1.4021
C29 H29 0.9500
C30 C31 1.4020
C30 C33 1.5071
C31 C32 1.3965
C31 H31 0.9500
C32 H32 0.9500
C33 H33A 0.9800
C33 H33B 0.9800
C33 H33C 0.9800
C34 C35 1.50(3)
C34 H34 0.9500
N6 C35 1.3900
N6 C39 1.3900
C35 C36 1.3900
C36 C37 1.3900
C36 H36 0.9500
C37 C38 1.3900
C37 H37 0.9500
C38 C39 1.3900
C38 C41 1.50(3)
C39 H39 0.9500
C40 C41 1.36(3)
C40 H40 0.9500
C41 C42 1.37(3)
C42 C43 1.33(3)
C42 H42 0.9500
C43 C44 1.40(3)
C43 H43 0.9500
C44 C45 1.47(3)
C45 H45 0.9500
C46 C51 1.3963
C46 C47 1.3967
C47 C48 1.3962
C47 H47 0.9500
C48 C49 1.4024
C48 H48 0.9500
C49 C50 1.4023
C49 C52 1.5070
C50 C51 1.3963
C50 H50 0.9500
C51 H51 0.9500
C52 H52A 0.9800
C52 H52B 0.9800
C52 H52C 0.9800
C53 C58 1.3963
C53 C54 1.3967
C54 C55 1.3960
C54 H54 0.9500
C55 C56 1.4020
C55 H55 0.9500
C56 C57 1.4021
C56 C59 1.5071
C57 C58 1.3964
C57 H57 0.9500
C58 H58 0.9500
C59 H59A 0.9800
C59 H59B 0.9800
C59 H59C 0.9800
C60 C61 1.44(3)
C60 H60 0.9500
N10 C61 1.3900
N10 C65 1.3900
C61 C62 1.3900
C62 C63 1.3900
C62 H62 0.9500
C63 C64 1.3900
C63 H63 0.9500
C64 C65 1.3900
C64 C67 1.41(2)
C65 H65 0.9500
C66 C67 1.39(3)
C66 H66 0.9500
C67 C68 1.33(3)
C68 C69 1.38(3)
C68 H68 0.9500
C69 C70 1.49(3)
C69 H69 0.9500
C70 C71 1.36(3)
C71 H71 0.9500
C72 C77 1.3965
C72 C73 1.3966
C73 C74 1.3964
C73 H73 0.9500
C74 C75 1.4021
C74 H74 0.9500
C75 C76 1.4023
C75 C78 1.5073
C76 C77 1.3962
C76 H76 0.9500
C77 H77 0.9500
C78 H78A 0.9800
C78 H78B 0.9800
C78 H78C 0.9800
C79 C80 1.3963
C79 C84 1.3970
C80 C81 1.3963
C80 H80 0.9500
C81 C82 1.4025
C81 H81 0.9500
C82 C83 1.4021
C82 C85 1.5070
C83 C84 1.3962
C83 H83 0.9500
C84 H84 0.9500
C85 H85A 0.9800
C85 H85B 0.9800
C85 H85C 0.9800
C86 C87 1.45(3)
C86 H86 0.9500
N14 C87 1.3900
N14 C91 1.3900
C87 C88 1.3900
C88 C89 1.3900
C88 H88 0.9500
C89 C90 1.3900
C89 H89 0.9500
C90 C91 1.3900
C90 C93 1.54(2)
C91 H91 0.9500
C92 C93 1.34(3)
C92 H92 0.9500
C93 C94 1.30(2)
C94 C95 1.39(3)
C94 H94 0.9500
C95 C96 1.35(3)
C95 H95 0.9500
C96 C97 1.45(3)
C97 H97 0.9500
C98 C99 1.3963
C98 C103 1.3967
C99 C100 1.3960
C99 H99 0.9500
C100 C101 1.4024
C100 H100 0.9500
C101 C102 1.4023
C101 C104 1.5074
C102 C103 1.3967
C102 H102 0.9500
C103 H103 0.9500
C104 H10A 0.9800
C104 H10B 0.9800
C104 H10C 0.9800
C105 C110 1.3964
C105 C106 1.3965
C106 C107 1.3961
C106 H106 0.9500
C107 C108 1.4023
C107 H107 0.9500
C108 C109 1.4020
C108 C111 1.5069
C109 C110 1.3966
C109 H109 0.9500
C110 H110 0.9500
C111 H11A 0.9800
C111 H11B 0.9800
C111 H11C 0.9800
C112 C113 1.50(3)
C112 H112 0.9500
N18 C113 1.3900
N18 C117 1.3900
C113 C114 1.3900
C114 C115 1.3900
C114 H114 0.9500
C115 C116 1.3900
C115 H115 0.9500
C116 C117 1.3900
C116 C119 1.46(2)
C117 H117 0.9500
C118 C119 1.39(2)
C118 H118 0.9500
C119 C120 1.41(3)
C120 C121 1.33(3)
C120 H120 0.9500
C121 C122 1.39(3)
C121 H121 0.9500
C122 C123 1.42(3)
C123 H123 0.9500
C124 C125 1.3961
C124 C129 1.3963
C125 C126 1.3964
C125 H125 0.9500
C126 C127 1.4020
C126 H126 0.9500
C127 C128 1.4022
C127 C130 1.5075
C128 C129 1.3962
C128 H128 0.9500
C129 H129 0.9500
C130 H13D 0.9800
C130 H13E 0.9800
C130 H13F 0.9800
C131 C132 1.3963
C131 C136 1.3968
C132 C133 1.3965
C132 H132 0.9500
C133 C134 1.4023
C133 H133 0.9500
C134 C135 1.4019
C134 C137 1.5072
C135 C136 1.3963
C135 H135 0.9500
C136 H136 0.9500
C137 H13A 0.9800
C137 H13B 0.9800
C137 H13C 0.9800
C138 C139 1.46(2)
C138 H138 0.9500
N22 C139 1.3900
N22 C143 1.3900
C139 C140 1.3900
C140 C141 1.3900
C140 H140 0.9500
C141 C142 1.3900
C141 H141 0.9500
C142 C143 1.3900
C142 C145 1.452(12)
C143 H143 0.9500
N23 C144 1.3900
N23 C148 1.3900
C144 C145 1.3900
C144 H144 0.9500
C145 C146 1.3900
C146 C147 1.3900
C146 H146 0.9500
C147 C148 1.3900
C147 H147 0.9500
C148 C149 1.43(2)
C149 H149 0.9500
C150 C151 1.3963
C150 C155 1.3965
C151 C152 1.3965
C151 H151 0.9500
C152 C153 1.4022
C152 H152 0.9500
C153 C154 1.4025
C153 C156 1.5069
C154 C155 1.3965
C154 H154 0.9500
C155 H155 0.9500
C156 H15A 0.9800
C156 H15B 0.9800
C156 H15C 0.9800
C157 C158 1.3963
C157 C162 1.3965
C158 C159 1.3964
C158 H158 0.9500
C159 C160 1.4025
C159 H159 0.9500
C160 C161 1.4019
C160 C163 1.5073
C161 C162 1.3966
C161 H161 0.9500
C162 H162 0.9500
C163 H16A 0.9800
C163 H16B 0.9800
C163 H16C 0.9800
C164 C165 1.486(17)
C164 H164 0.9500
C165 C166 1.39(3)
C166 C167 1.42(3)
C166 H166 0.9500
C167 C168 1.35(2)
C167 H167 0.9500
C168 C169 1.38(3)
C168 C171 1.47(3)
C169 H169 0.9500
C170 C171 1.36(2)
C170 H170 0.9500
C171 C172 1.44(3)
C172 C173 1.34(2)
C172 H172 0.9500
C173 C174 1.31(2)
C173 H173 0.9500
C174 C175 1.52(3)
C175 H175 0.9500
C176 C181 1.3963
C176 C177 1.3966
C177 C178 1.3964
C177 H177 0.9500
C178 C179 1.4021
C178 H178 0.9500
C179 C180 1.4023
C179 C182 1.5073
C180 C181 1.3963
C180 H180 0.9500
C181 H181 0.9500
C182 H18A 0.9800
C182 H18B 0.9800
C182 H18C 0.9800
C183 C184 1.3964
C183 C188 1.3968
C184 C185 1.3961
C184 H184 0.9500
C185 C186 1.4022
C185 H185 0.9500
C186 C187 1.4018
C186 C189 1.5073
C187 C188 1.3963
C187 H187 0.9500
C188 H188 0.9500
C189 H18D 0.9800
C189 H18E 0.9800
C189 H18F 0.9800
C190 C191 1.47(2)
C190 H190 0.9500
N47 C191 1.3900
N47 C195 1.3900
C191 C192 1.3900
C192 C193 1.3900
C192 H192 0.9500
C193 C194 1.3900
C193 H193 0.9500
C194 C195 1.3900
C194 C197 1.45(2)
C195 H195 0.9500
C196 C197 1.46(3)
C196 H196 0.9500
C197 C198 1.41(2)
C198 C199 1.40(2)
C198 H198 0.9500
C199 C200 1.36(3)
C199 H199 0.9500
C200 C201 1.36(3)
C201 H201 0.9500
C202 C207 1.3964
C202 C203 1.3968
C203 C204 1.3963
C203 H203 0.9500
C204 C205 1.4023
C204 H204 0.9500
C205 C206 1.4021
C205 C208 1.5071
C206 C207 1.3962
C206 H206 0.9500
C207 H207 0.9500
C208 H20A 0.9800
C208 H20B 0.9800
C208 H20C 0.9800
C209 C210 1.3957
C209 C214 1.3966
C210 C211 1.3965
C210 H210 0.9500
C211 C212 1.4023
C211 H211 0.9500
C212 C213 1.4019
C212 C215 1.5073
C213 C214 1.3964
C213 H213 0.9500
C214 H214 0.9500
C215 H21A 0.9800
C215 H21B 0.9800
C215 H21C 0.9800
C216 C217 1.49(3)
C216 H216 0.9500
N43 C217 1.3900
N43 C221 1.3900
C217 C218 1.3900
C218 C219 1.3900
C218 H218 0.9500
C219 C220 1.3900
C219 H219 0.9500
C220 C221 1.3900
C220 C223 1.418(14)
C221 H221 0.9500
N42 C222 1.3900
N42 C226 1.3900
C222 C223 1.3900
C222 H222 0.9500
C223 C224 1.3900
C224 C225 1.3900
C224 H224 0.9500
C225 C226 1.3900
C225 H225 0.9500
C226 C227 1.40(2)
C227 H227 0.9500
C228 C229 1.3964
C228 C233 1.3967
C229 C230 1.3969
C229 H229 0.9500
C230 C231 1.4022
C230 H230 0.9500
C231 C232 1.4023
C231 C234 1.5068
C232 C233 1.3963
C232 H232 0.9500
C233 H233 0.9500
C234 H23A 0.9800
C234 H23B 0.9800
C234 H23C 0.9800
C235 C240 1.3962
C235 C236 1.3969
C236 C237 1.3963
C236 H236 0.9500
C237 C238 1.4018
C237 H237 0.9500
C238 C239 1.4026
C238 C241 1.5070
C239 C240 1.3965
C239 H239 0.9500
C240 H240 0.9500
C241 H24A 0.9800
C241 H24B 0.9800
C241 H24C 0.9800
C242 C243 1.40(2)
C242 H242 0.9500
N39 C243 1.3900
N39 C247 1.3900
C243 C244 1.3900
C244 C245 1.3900
C244 H244 0.9500
C245 C246 1.3900
C245 H245 0.9500
C246 C247 1.3900
C246 C249 1.466(14)
C247 H247 0.9500
N38 C248 1.3900
N38 C252 1.3900
C248 C249 1.3900
C248 H248 0.9500
C249 C250 1.3900
C250 C251 1.3900
C250 H250 0.9500
C251 C252 1.3900
C251 H251 0.9500
C252 C253 1.49(2)
C253 H253 0.9500
C254 C259 1.3962
C254 C255 1.3964
C255 C256 1.3964
C255 H255 0.9500
C256 C257 1.4022
C256 H256 0.9500
C257 C258 1.4022
C257 C260 1.5071
C258 C259 1.3964
C258 H258 0.9500
C259 H259 0.9500
C260 H26D 0.9800
C260 H26E 0.9800
C260 H26F 0.9800
C261 C266 1.3963
C261 C262 1.3969
C262 C263 1.3964
C262 H262 0.9500
C263 C264 1.4020
C263 H263 0.9500
C264 C265 1.4023
C264 C267 1.5067
C265 C266 1.3964
C265 H265 0.9500
C266 H266 0.9500
C267 H26G 0.9800
C267 H26H 0.9800
C267 H26I 0.9800
C268 C269 1.53(3)
C268 H268 0.9500
N35 C269 1.3900
N35 C273 1.3900
C269 C270 1.3900
C270 C271 1.3900
C270 H270 0.9500
C271 C272 1.3900
C271 H271 0.9500
C272 C273 1.3900
C272 C275 1.44(2)
C273 H273 0.9500
C274 C275 1.37(3)
C274 H274 0.9500
C275 C276 1.38(3)
C276 C277 1.37(3)
C276 H276 0.9500
C277 C278 1.44(3)
C277 H277 0.9500
C278 C279 1.49(3)
C279 H279 0.9500
C280 C285 1.3967
C280 C281 1.3967
C281 C282 1.3962
C281 H281 0.9500
C282 C283 1.4022
C282 H282 0.9500
C283 C284 1.4024
C283 C286 1.5070
C284 C285 1.3962
C284 H284 0.9500
C285 H285 0.9500
C286 H28A 0.9800
C286 H28B 0.9800
C286 H28C 0.9800
C287 C292 1.3962
C287 C288 1.3966
C288 C289 1.3966
C288 H288 0.9500
C289 C290 1.4019
C289 H289 0.9500
C290 C291 1.4022
C290 C293 1.5072
C291 C292 1.3963
C291 H291 0.9500
C292 H292 0.9500
C293 H29A 0.9800
C293 H29B 0.9800
C293 H29C 0.9800
C294 C295 1.44(3)
C294 H294 0.9500
C295 C296 1.34(3)
C296 C297 1.43(3)
C296 H296 0.9500
C297 C298 1.41(3)
C297 H297 0.9500
C298 C299 1.38(3)
C298 C301 1.40(3)
C299 H299 0.9500
C300 C301 1.38(3)
C300 H300 0.9500
C301 C302 1.40(3)
C302 C303 1.38(3)
C302 H302 0.9500
C303 C304 1.39(3)
C303 H303 0.9500
C304 C305 1.48(3)
C305 H305 0.9500
C306 C307 1.3965
C306 C311 1.3966
C307 C308 1.3964
C307 H307 0.9500
C308 C309 1.4021
C308 H308 0.9500
C309 C310 1.4024
C309 C312 1.5072
C310 C311 1.3961
C310 H310 0.9500
C311 H311 0.9500
C312 H31A 0.9800
C312 H31B 0.9800
C312 H31C 0.9800
C313 C314 1.3965
C313 C318 1.3967
C314 C315 1.3968
C314 H314 0.9500
C315 C316 1.4028
C315 H315 0.9500
C316 C317 1.4023
C316 C319 1.5064
C317 C318 1.3957
C317 H317 0.9500
C318 H318 0.9500
C319 H31D 0.9800
C319 H31E 0.9800
C319 H31F 0.9800
C320 C321 1.45(3)
C320 H320 0.9500
N58 C321 1.3900
N58 C325 1.3900
C321 C322 1.3900
C322 C323 1.3900
C322 H322 0.9500
C323 C324 1.3900
C323 H323 0.9500
C324 C325 1.3900
C324 C327 1.437(15)
C325 H325 0.9500
N59 C326 1.3900
N59 C330 1.3900
C326 C327 1.3900
C326 H326 0.9500
C327 C328 1.3900
C328 C329 1.3900
C328 H328 0.9500
C329 C330 1.3900
C329 H329 0.9500
C330 C331 1.53(3)
C331 H331 0.9500
C332 C337 1.3964
C332 C333 1.3964
C333 C334 1.3964
C333 H333 0.9500
C334 C335 1.4022
C334 H334 0.9500
C335 C336 1.4022
C335 C338 1.5070
C336 C337 1.3969
C336 H336 0.9500
C337 H337 0.9500
C338 H33D 0.9800
C338 H33E 0.9800
C338 H33F 0.9800
C339 C344 1.3962
C339 C340 1.3965
C340 C341 1.3964
C340 H340 0.9500
C341 C342 1.4021
C341 H341 0.9500
C342 C343 1.4021
C342 C345 1.5070
C343 C344 1.3971
C343 H343 0.9500
C344 H344 0.9500
C345 H34A 0.9800
C345 H34B 0.9800
C345 H34C 0.9800
C346 C347 1.43(3)
C346 H346 0.9500
C347 C348 1.37(3)
C348 C349 1.38(2)
C348 H348 0.9500
C349 C350 1.37(3)
C349 H349 0.9500
C350 C351 1.32(2)
C350 C353 1.43(2)
C351 H351 0.9500
N51 C352 1.3900
N51 C356 1.3900
C352 C353 1.3900
C352 H352 0.9500
C353 C354 1.3900
C354 C355 1.3900
C354 H354 0.9500
C355 C356 1.3900
C355 H355 0.9500
C356 C357 1.44(3)
C357 H357 0.9500
C358 C359 1.3961
C358 C363 1.3966
C359 C360 1.3968
C359 H359 0.9500
C360 C361 1.4022
C360 H360 0.9500
C361 C362 1.4023
C361 C364 1.5070
C362 C363 1.3960
C362 H362 0.9500
C363 H363 0.9500
C364 H36A 0.9800
C364 H36B 0.9800
C364 H36C 0.9800
C365 C370 1.3962
C365 C366 1.3965
C366 C367 1.3961
C366 H366 0.9500
C367 C368 1.4025
C367 H367 0.9500
C368 C369 1.4021
C368 C371 1.5073
C369 C370 1.3963
C369 H369 0.9500
C370 H370 0.9500
C371 H37A 0.9800
C371 H37B 0.9800
C371 H37C 0.9800
C372 C373 1.47(3)
C372 H372 0.9500
C373 C374 1.42(2)
C374 C375 1.34(2)
C374 H374 0.9500
C375 C376 1.35(2)
C375 H375 0.9500
C376 C377 1.40(2)
C376 C379 1.47(2)
C377 H377 0.9500
C378 C379 1.34(2)
C378 H378 0.9500
C379 C380 1.40(2)
C380 C381 1.38(2)
C380 H380 0.9500
C381 C382 1.27(3)
C381 H381 0.9500
C382 C383 1.55(3)
C383 H383 0.9500
C384 C389 1.3963
C384 C385 1.3964
C385 C386 1.3962
C385 H385 0.9500
C386 C387 1.4022
C386 H386 0.9500
C387 C388 1.4024
C387 C390 1.5069
C388 C389 1.3961
C388 H388 0.9500
C389 H389 0.9500
C390 H39A 0.9800
C390 H39B 0.9800
C390 H39C 0.9800
C391 C392 1.3964
C391 C396 1.3964
C392 C393 1.3963
C392 H392 0.9500
C393 C394 1.4020
C393 H393 0.9500
C394 C395 1.4020
C394 C397 1.5077
C395 C396 1.3961
C395 H395 0.9500
C396 H396 0.9500
C397 H39D 0.9800
C397 H39E 0.9800
C397 H39F 0.9800
C398 C399 1.44(3)
C398 H398 0.9500
N54 C399 1.3900
N54 C403 1.3900
C399 C400 1.3900
C400 C401 1.3900
C400 H400 0.9500
C401 C402 1.3900
C401 H401 0.9500
C402 C403 1.3900
C402 C405 1.49(2)
C403 H403 0.9500
C404 C405 1.40(3)
C404 H404 0.9500
C405 C406 1.32(2)
C406 C407 1.33(2)
C406 H406 0.9500
C407 C408 1.35(3)
C407 H407 0.9500
C408 C409 1.49(3)
C409 H409 0.9500
C410 C411 1.3966
C410 C415 1.3967
C411 C412 1.3966
C411 H411 0.9500
C412 C413 1.4020
C412 H412 0.9500
C413 C414 1.4021
C413 C416 1.5074
C414 C415 1.3966
C414 H414 0.9500
C415 H415 0.9500
C416 H41A 0.9800
C416 H41B 0.9800
C416 H41C 0.9800
C417 C422 1.3965
C417 C418 1.3968
C418 C419 1.3961
C418 H418 0.9500
C419 C420 1.4021
C419 H419 0.9500
C420 C421 1.4022
C420 C423 1.5068
C421 C422 1.3963
C421 H421 0.9500
C422 H422 0.9500
C423 H42A 0.9800
C423 H42B 0.9800
C423 H42C 0.9800
C424 C425 1.45(3)
C424 H424 0.9500
N62 C425 1.3900
N62 C429 1.3900
C425 C426 1.3900
C426 C427 1.3900
C426 H426 0.9500
C427 C428 1.3900
C427 H427 0.9500
C428 C429 1.3900
C428 C431 1.477(16)
C429 H429 0.9500
N63 C430 1.3900
N63 C434 1.3900
C430 C431 1.3900
C430 H430 0.9500
C431 C432 1.3900
C432 C433 1.3900
C432 H432 0.9500
C433 C434 1.3900
C433 H433 0.9500
C434 C435 1.49(3)
C435 H435 0.9500
C436 C441 1.3964
C436 C437 1.3965
C437 C438 1.3962
C437 H437 0.9500
C438 C439 1.4021
C438 H438 0.9500
C439 C440 1.4021
C439 C442 1.5069
C440 C441 1.3963
C440 H440 0.9500
C441 H441 0.9500
C442 H44A 0.9800
C442 H44B 0.9800
C442 H44C 0.9800
C443 C448 1.3963
C443 C444 1.3964
C444 C445 1.3960
C444 H444 0.9500
C445 C446 1.4023
C445 H445 0.9500
C446 C447 1.4023
C446 C449 1.5067
C447 C448 1.3962
C447 H447 0.9500
C448 H448 0.9500
C449 H44D 0.9800
C449 H44E 0.9800
C449 H44F 0.9800
C450 C451 1.44(3)
C450 H450 0.9500
C451 C452 1.32(2)
C453 C454 1.41(3)
C453 C452 1.46(3)
C453 H453 0.9500
C452 H452 0.9500
C454 C455 1.39(2)
C454 C457 1.49(3)
C455 H455 0.9500
C456 C457 1.38(3)
C456 H456 0.9500
C457 C458 1.37(3)
C458 C459 1.36(3)
C458 H458 0.9500
C459 C460 1.41(3)
C459 H459 0.9500
C460 C461 1.52(3)
C461 H461 0.9500
C462 C467 1.3963
C462 C463 1.3965
C463 C464 1.3962
C463 H463 0.9500
C464 C465 1.4024
C464 H464 0.9500
C465 C466 1.4023
C465 C468 1.5072
C466 C467 1.3963
C466 H466 0.9500
C467 H467 0.9500
C468 H46A 0.9800
C468 H46B 0.9800
C468 H46C 0.9800
C562 C563 1.3963
C562 C567 1.3967
C563 C564 1.3961
C563 H563 0.9500
C564 C565 1.4024
C564 H564 0.9500
C565 C566 1.4021
C565 C568 1.5074
C566 C567 1.3959
C566 H566 0.9500
C567 H567 0.9500
C568 H56A 0.9800
C568 H56B 0.9800
C568 H56C 0.9800
As1 F4 1.638(16)
As1 F5 1.672(14)
As1 F3' 1.678(16)
As1 F1 1.681(16)
As1 F1' 1.686(18)
As1 F3 1.696(14)
As1 F2 1.702(12)
As1 F6 1.724(13)
As2 F9 1.666(13)
As2 F12 1.682(14)
As2 F7 1.691(14)
As2 F8 1.701(14)
As2 F11 1.703(12)
As2 F10 1.746(14)
As3 F14 1.684(12)
As3 F18 1.699(16)
As3 F15 1.707(16)
As3 F15' 1.714(17)
As3 F13 1.728(14)
As3 F16 1.728(13)
As3 F17 1.744(12)
As4 F20 1.665(14)
As4 F21 1.688(13)
As4 F23 1.693(19)
As4 F19 1.702(16)
As4 F22 1.72(2)
As4 F24 1.740(11)
As5 F26 1.687(13)
As5 F28 1.697(14)
As5 F25 1.701(12)
As5 F29 1.702(13)
As5 F30 1.708(13)
As5 F27 1.717(11)
As6 F34 1.668(11)
As6 F36 1.694(14)
As6 F33 1.704(13)
As6 F35 1.707(12)
As6 F31 1.717(12)
As6 F32 1.736(11)
As7 F38 1.60(3)
As7 F37 1.626(17)
As7 F38' 1.631(16)
As7 F40 1.635(16)
As7 F41 1.643(14)
As7 F37' 1.644(16)
As7 F39 1.65(2)
As7 F40' 1.658(16)
As7 F42 1.787(19)
F39 F38 1.72(4)
As8 F43 1.639(19)
As8 F43' 1.64(2)
As8 F44 1.65(2)
As8 F48 1.677(13)
As8 F48' 1.695(18)
As8 F46 1.710(15)
As8 F47 1.710(14)
As8 F46' 1.711(18)
As8 F47' 1.711(17)
As8 F45 1.80(2)
As8 F44' 1.84(4)
As9 F51 1.654(19)
As9 F54 1.67(3)
As9 F53 1.75(3)
As9 F49 1.79(3)
As9 F49' 1.80(3)
As9 F52 1.80(3)
As9 F50 1.88(3)
As10 F57 1.652(14)
As10 F60 1.679(15)
As10 F56 1.699(15)
As10 F55 1.702(15)
As10 F58 1.709(15)
As10 F59 1.731(17)
As11 F61 1.644(17)
As11 F63 1.649(16)
As11 F62 1.689(18)
As11 F66 1.72(2)
As11 F65 1.72(2)
As11 F64 1.770(18)
As12 F72 1.687(12)
As12 F71 1.692(13)
As12 F70 1.701(11)
As12 F69 1.702(10)
As12 F67 1.709(10)
As12 F68' 1.712(16)
As12 F68 1.713(10)
As12 F70' 1.715(17)
As12 F69' 1.715(16)
As12 F67' 2.33(7)
As13 F77 1.61(3)
As13 F79 1.64(4)
As13 F74' 1.67(2)
As13 F78 1.68(2)
As13 F75 1.68(3)
As13 F78' 1.69(2)
As13 F74 1.69(2)
As13 F76 1.73(4)
As14 F85' 1.65(6)
As14 F82 1.659(16)
As14 F83 1.678(16)
As14 F81 1.696(16)
As14 F83' 1.70(2)
As14 F84 1.704(15)
As14 F85 1.732(15)
As14 F80 1.733(15)
As15 F87 1.63(3)
As15 F91 1.66(3)
As15 F88 1.70(3)
As15 F90 1.82(3)
As15 F86 1.82(3)
As15 F89 1.84(4)
As16 F94 1.69(3)
As16 F94' 1.69(3)
As16 F92 1.69(4)
As16 F96 1.71(3)
As16 F95 1.75(3)
As16 F93 1.86(3)
As16 F97 1.89(2)
As17 F103 1.65(2)
As17 F101 1.691(15)
As17 F100 1.694(15)
As17 F98 1.694(13)
As17 F199 1.704(19)
As17 F200 1.709(19)
As17 F99 1.709(15)
As17 F202 1.713(14)
As17 F201 1.747(19)
As17 F102 1.758(16)
As17 F203 1.760(18)
As19 F112 1.676(15)
As19 F111 1.698(17)
As19 F114 1.703(17)
As19 F113 1.705(16)
As19 F213 1.708(19)
As19 F115 1.709(17)
As19 F110 1.713(16)
As20 F317 1.56(4)
As20 F121 1.656(16)
As20 F116 1.674(15)
As20 F117 1.698(15)
As20 F216 1.697(17)
As20 F120 1.702(16)
As20 F118 1.708(16)
As20 F119 1.745(16)
As20 F217 1.767(18)
S3 O6 1.417(12)
S3 O5 1.437(12)
S3 N201 1.615(12)
S3 C3A 1.831(10)
S4 O7 1.419(12)
S4 O8 1.423(12)
S4 N201 1.621(12)
S4 C4A 1.831(10)
C3A F3B 1.299(18)
C3A F2B 1.313(18)
C3A F1B 1.322(18)
C4A F4B 1.288(18)
C4A F6B 1.312(18)
C4A F5B 1.337(19)
S4' C4A' 1.825(10)
F5B' C4A' 1.312(19)
F4B' C4A' 1.309(19)
F6B' C4A' 1.318(19)
S1 O1 1.406(12)
S1 O2 1.474(12)
S1 N200 1.616(12)
S1 C1A 1.814(9)
S2 O3 1.426(12)
S2 O4 1.440(12)
S2 N200 1.650(12)
S2 C2A 1.822(10)
F4A C2A 1.301(17)
F6A C2A 1.324(17)
F5A C2A 1.286(17)
F1A C1A 1.262(18)
F2A C1A 1.365(18)
F3A C1A 1.302(17)
S1' O2' 1.439(12)
S1' O1' 1.453(12)
S1' C1A' 1.64(3)
S1' N202 1.656(12)
F3A' C1A' 1.333(18)
F1A' C1A' 1.303(18)
F2A' C1A' 1.369(18)

loop_
_geom_torsion_atom_site_label_1
_geom_torsion_atom_site_label_2
_geom_torsion_atom_site_label_3
_geom_torsion_atom_site_label_4
_geom_torsion
C8 N1 C1 C2 143(2)
Cd1 N1 C1 C2 -35(2)
C8 N1 C1 C6 -43(3)
Cd1 N1 C1 C6 139.6(15)
C6 C1 C2 C3 -0.1
N1 C1 C2 C3 174.2(17)
C1 C2 C3 C4 -0.1
C2 C3 C4 C5 0.3
C2 C3 C4 C7 -178.5
C3 C4 C5 C6 -0.3
C7 C4 C5 C6 178.5
C4 C5 C6 C1 0.1
C2 C1 C6 C5 0.1
N1 C1 C6 C5 -174.0(18)
C1 N1 C8 C9 175(2)
Cd1 N1 C8 C9 -7(4)
C13 N2 C9 C10 -2(3)
Cd1 N2 C9 C10 -171.0(18)
C13 N2 C9 C8 -178(2)
Cd1 N2 C9 C8 13(3)
N1 C8 C9 C10 -180(100)
N1 C8 C9 N2 -4(4)
N2 C9 C10 C11 2(4)
C8 C9 C10 C11 177(3)
C9 C10 C11 C12 -2(4)
C10 C11 C12 C13 3(3)
C10 C11 C12 C15 176(2)
C9 N2 C13 C12 2(3)
Cd1 N2 C13 C12 170.7(17)
C15 C12 C13 N2 -175(2)
C11 C12 C13 N2 -3(4)
C18 N3 C14 C15 0(3)
Cd2 N3 C14 C15 165.2(14)
N3 C14 C15 C16 0(3)
N3 C14 C15 C12 -179.1(18)
C13 C12 C15 C16 129(3)
C11 C12 C15 C16 -44(3)
C13 C12 C15 C14 -53(3)
C11 C12 C15 C14 135(2)
C14 C15 C16 C17 1(3)
C12 C15 C16 C17 180(2)
C15 C16 C17 C18 -1(3)
C14 N3 C18 C17 1(3)
Cd2 N3 C18 C17 -166.5(15)
C14 N3 C18 C19 178.6(18)
Cd2 N3 C18 C19 11(2)
C16 C17 C18 N3 0(3)
C16 C17 C18 C19 -177.8(19)
C20 N4 C19 C18 -171.1(16)
Cd2 N4 C19 C18 -9(3)
N3 C18 C19 N4 -2(3)
C17 C18 C19 N4 176(2)
C19 N4 C20 C21 48(2)
Cd2 N4 C20 C21 -112.3(10)
C19 N4 C20 C25 -132.9(16)
Cd2 N4 C20 C25 66.9(12)
C25 C20 C21 C22 -0.1
N4 C20 C21 C22 179.1(12)
C20 C21 C22 C23 -0.1
C21 C22 C23 C24 0.3
C21 C22 C23 C26 -178.5
C22 C23 C24 C25 -0.2
C26 C23 C24 C25 178.5
C23 C24 C25 C20 0.0
C21 C20 C25 C24 0.1
N4 C20 C25 C24 -178.9(13)
C34 N5 C27 C28 -148.1(19)
Cd2 N5 C27 C28 56.2(15)
C34 N5 C27 C32 35(3)
Cd2 N5 C27 C32 -120.8(12)
C32 C27 C28 C29 -0.1
N5 C27 C28 C29 -177.2(11)
C27 C28 C29 C30 -0.1
C28 C29 C30 C31 0.3
C28 C29 C30 C33 -178.5
C29 C30 C31 C32 -0.3
C33 C30 C31 C32 178.5
C28 C27 C32 C31 0.1
N5 C27 C32 C31 177.1(12)
C30 C31 C32 C27 0.1
C27 N5 C34 C35 -179.9(16)
Cd2 N5 C34 C35 -22(3)
C39 N6 C35 C36 0.0
Cd2 N6 C35 C36 -160.7(10)
C39 N6 C35 C34 171.7(18)
Cd2 N6 C35 C34 10.9(17)
N5 C34 C35 N6 8(3)
N5 C34 C35 C36 179(2)
N6 C35 C36 C37 0.0
C34 C35 C36 C37 -171.4(19)
C35 C36 C37 C38 0.0
C36 C37 C38 C39 0.0
C36 C37 C38 C41 176.8(18)
C37 C38 C39 N6 0.0
C41 C38 C39 N6 -177(2)
C35 N6 C39 C38 0.0
Cd2 N6 C39 C38 158.2(11)
C44 N7 C40 C41 -2(3)
Cd3 N7 C40 C41 158.9(17)
N7 C40 C41 C42 2(4)
N7 C40 C41 C38 173.8(19)
C37 C38 C41 C40 145.7(19)
C39 C38 C41 C40 -38(3)
C37 C38 C41 C42 -43(3)
C39 C38 C41 C42 134(2)
C40 C41 C42 C43 1(4)
C38 C41 C42 C43 -170(2)
C41 C42 C43 C44 -5(4)
C40 N7 C44 C43 -2(3)
Cd3 N7 C44 C43 -165.0(18)
C40 N7 C44 C45 179(2)
Cd3 N7 C44 C45 16(3)
C42 C43 C44 N7 6(4)
C42 C43 C44 C45 -176(2)
C46 N8 C45 C44 -176.9(18)
Cd3 N8 C45 C44 -13(3)
N7 C44 C45 N8 -2(4)
C43 C44 C45 N8 179(3)
C45 N8 C46 C51 -144.9(18)
Cd3 N8 C46 C51 54.3(14)
C45 N8 C46 C47 37(2)
Cd3 N8 C46 C47 -123.5(12)
C51 C46 C47 C48 -0.1
N8 C46 C47 C48 177.6(11)
C46 C47 C48 C49 -0.1
C47 C48 C49 C50 0.3
C47 C48 C49 C52 -178.5
C48 C49 C50 C51 -0.3
C52 C49 C50 C51 178.5
C47 C46 C51 C50 0.1
N8 C46 C51 C50 -177.8(10)
C49 C50 C51 C46 0.1
C60 N9 C53 C58 30(3)
Cd3 N9 C53 C58 -125.7(11)
C60 N9 C53 C54 -147(2)
Cd3 N9 C53 C54 56.9(12)
C58 C53 C54 C55 0.0
N9 C53 C54 C55 177.6(10)
C53 C54 C55 C56 -0.2
C54 C55 C56 C57 0.3
C54 C55 C56 C59 -178.5
C55 C56 C57 C58 -0.3
C59 C56 C57 C58 178.5
C54 C53 C58 C57 0.1
N9 C53 C58 C57 -177.1(12)
C56 C57 C58 C53 0.1
C53 N9 C60 C61 -176.2(15)
Cd3 N9 C60 C61 -19(3)
C65 N10 C61 C62 0.0
Cd3 N10 C61 C62 -168.7(8)
C65 N10 C61 C60 175.9(15)
Cd3 N10 C61 C60 7.3(14)
N9 C60 C61 C62 -175.4(18)
N9 C60 C61 N10 9(3)
N10 C61 C62 C63 0.0
C60 C61 C62 C63 -175.8(16)
C61 C62 C63 C64 0.0
C62 C63 C64 C65 0.0
C62 C63 C64 C67 178.3(18)
C63 C64 C65 N10 0.0
C67 C64 C65 N10 -178.5(16)
C61 N10 C65 C64 0.0
Cd3 N10 C65 C64 167.1(9)
C70 N11 C66 C67 1(5)
Cd4 N11 C66 C67 165(2)
N11 C66 C67 C68 -4(4)
N11 C66 C67 C64 177(2)
C65 C64 C67 C68 141(2)
C63 C64 C67 C68 -38(3)
C65 C64 C67 C66 -41(3)
C63 C64 C67 C66 141(2)
C66 C67 C68 C69 4(4)
C64 C67 C68 C69 -177(2)
C67 C68 C69 C70 -1(4)
C66 N11 C70 C71 178(3)
Cd4 N11 C70 C71 12(4)
C66 N11 C70 C69 2(4)
Cd4 N11 C70 C69 -163.8(18)
C68 C69 C70 N11 -2(4)
C68 C69 C70 C71 -179(3)
N11 C70 C71 N12 -3(5)
C69 C70 C71 N12 172(2)
C72 N12 C71 C70 -176(2)
Cd4 N12 C71 C70 -7(3)
C71 N12 C72 C77 44(2)
Cd4 N12 C72 C77 -120.6(19)
C71 N12 C72 C73 -155.2(16)
Cd4 N12 C72 C73 40(2)
C77 C72 C73 C74 -0.1
N12 C72 C73 C74 -163.6(11)
C72 C73 C74 C75 -0.1
C73 C74 C75 C76 0.3
C73 C74 C75 C78 -178.5
C74 C75 C76 C77 -0.3
C78 C75 C76 C77 178.5
C75 C76 C77 C72 0.1
C73 C72 C77 C76 0.1
N12 C72 C77 C76 159.2(14)
C86 N13 C79 C80 -144(2)
Cd4 N13 C79 C80 54(2)
C86 N13 C79 C84 49(3)
Cd4 N13 C79 C84 -112.8(17)
C84 C79 C80 C81 -0.1
N13 C79 C80 C81 -167.6(14)
C79 C80 C81 C82 -0.1
C80 C81 C82 C83 0.3
C80 C81 C82 C85 -178.6
C81 C82 C83 C84 -0.3
C85 C82 C83 C84 178.6
C82 C83 C84 C79 0.1
C80 C79 C84 C83 0.1
N13 C79 C84 C83 166.8(15)
C79 N13 C86 C87 176.9(18)
Cd4 N13 C86 C87 -20(4)
C91 N14 C87 C88 0.0
Cd4 N14 C87 C88 -164.8(10)
C91 N14 C87 C86 170(2)
Cd4 N14 C87 C86 5.4(18)
N13 C86 C87 C88 -180(2)
N13 C86 C87 N14 10(4)
N14 C87 C88 C89 0.0
C86 C87 C88 C89 -170(2)
C87 C88 C89 C90 0.0
C88 C89 C90 C91 0.0
C88 C89 C90 C93 175.2(15)
C89 C90 C91 N14 0.0
C93 C90 C91 N14 -175.2(15)
C87 N14 C91 C90 0.0
Cd4 N14 C91 C90 163.6(10)
C96 N15 C92 C93 -3(3)
Cd5 N15 C92 C93 163.2(16)
N15 C92 C93 C94 2(3)
N15 C92 C93 C90 -176.3(18)
C91 C90 C93 C94 143.4(17)
C89 C90 C93 C94 -32(2)
C91 C90 C93 C92 -38(2)
C89 C90 C93 C92 146.8(16)
C92 C93 C94 C95 0(3)
C90 C93 C94 C95 178.5(17)
C93 C94 C95 C96 -1(3)
C94 C95 C96 N15 1(3)
C94 C95 C96 C97 178.8(18)
C92 N15 C96 C95 1(3)
Cd5 N15 C96 C95 -167.4(16)
C92 N15 C96 C97 -177.0(18)
Cd5 N15 C96 C97 14(2)
C98 N16 C97 C96 -174.4(15)
Cd5 N16 C97 C96 -15(2)
C95 C96 C97 N16 -178(2)
N15 C96 C97 N16 1(3)
C97 N16 C98 C99 37.7(19)
Cd5 N16 C98 C99 -118.7(11)
C97 N16 C98 C103 -143.8(14)
Cd5 N16 C98 C103 59.8(12)
C103 C98 C99 C100 -0.1
N16 C98 C99 C100 178.4(9)
C98 C99 C100 C101 0.0
C99 C100 C101 C102 0.3
C99 C100 C101 C104 -178.5
C100 C101 C102 C103 -0.3
C104 C101 C102 C103 178.5
C101 C102 C103 C98 0.1
C99 C98 C103 C102 0.1
N16 C98 C103 C102 -178.5(8)
C112 N17 C105 C110 -141.7(18)
Cd5 N17 C105 C110 55.7(13)
C112 N17 C105 C106 48(2)
Cd5 N17 C105 C106 -114.3(11)
C110 C105 C106 C107 -0.1
N17 C105 C106 C107 170.0(10)
C105 C106 C107 C108 -0.1
C106 C107 C108 C109 0.2
C106 C107 C108 C111 -178.5
C107 C108 C109 C110 -0.2
C111 C108 C109 C110 178.5
C106 C105 C110 C109 0.1
N17 C105 C110 C109 -169.7(10)
C108 C109 C110 C105 0.1
C105 N17 C112 C113 -178.2(14)
Cd5 N17 C112 C113 -15(3)
C117 N18 C113 C114 0.0
Cd5 N18 C113 C114 -164.9(8)
C117 N18 C113 C112 176.7(15)
Cd5 N18 C113 C112 11.7(13)
N17 C112 C113 N18 2(3)
N17 C112 C113 C114 178.5(17)
N18 C113 C114 C115 0.0
C112 C113 C114 C115 -176.5(15)
C113 C114 C115 C116 0.0
C114 C115 C116 C117 0.0
C114 C115 C116 C119 177.7(15)
C115 C116 C117 N18 0.0
C119 C116 C117 N18 -177.8(14)
C113 N18 C117 C116 0.0
Cd5 N18 C117 C116 162.4(9)
C122 N19 C118 C119 2(3)
Cd6 N19 C118 C119 159.7(14)
N19 C118 C119 C120 -2(3)
N19 C118 C119 C116 173.9(16)
C117 C116 C119 C118 -43(2)
C115 C116 C119 C118 138.9(16)
C117 C116 C119 C120 131.9(16)
C115 C116 C119 C120 -46(2)
C118 C119 C120 C121 1(3)
C116 C119 C120 C121 -175.1(18)
C119 C120 C121 C122 0(3)
C118 N19 C122 C121 -2(3)
Cd6 N19 C122 C121 -161.7(14)
C118 N19 C122 C123 178.3(17)
Cd6 N19 C122 C123 19(2)
C120 C121 C122 N19 1(3)
C120 C121 C122 C123 -179.3(18)
C124 N20 C123 C122 -176.4(15)
Cd6 N20 C123 C122 -16(2)
N19 C122 C123 N20 -1(3)
C121 C122 C123 N20 179.4(18)
C123 N20 C124 C125 34.6(19)
Cd6 N20 C124 C125 -122.0(9)
C123 N20 C124 C129 -151.5(14)
Cd6 N20 C124 C129 51.8(11)
N20 C124 C125 C126 173.8(8)
C129 C124 C125 C126 -0.1
C124 C125 C126 C127 -0.1
C125 C126 C127 C128 0.3
C125 C126 C127 C130 -178.5
C126 C127 C128 C129 -0.3
C130 C127 C128 C129 178.5
C127 C128 C129 C124 0.1
N20 C124 C129 C128 -173.7(8)
C125 C124 C129 C128 0.1
C138 N21 C131 C132 -145.9(14)
Cd6 N21 C131 C132 58.9(11)
C138 N21 C131 C136 39.8(19)
Cd6 N21 C131 C136 -115.4(11)
N21 C131 C132 C133 -174.8(8)
C136 C131 C132 C133 -0.2
C131 C132 C133 C134 0.0
C132 C133 C134 C135 0.2
C132 C133 C134 C137 -178.5
C133 C134 C135 C136 -0.2
C137 C134 C135 C136 178.5
C134 C135 C136 C131 0.0
N21 C131 C136 C135 174.2(9)
C132 C131 C136 C135 0.2
C131 N21 C138 C139 -177.8(13)
Cd6 N21 C138 C139 -19(2)
C143 N22 C139 C140 0.0
Cd6 N22 C139 C140 -164.5(7)
C143 N22 C139 C138 179.9(12)
Cd6 N22 C139 C138 15.4(11)
N21 C138 C139 C140 -177.3(15)
N21 C138 C139 N22 3(2)
N22 C139 C140 C141 0.0
C138 C139 C140 C141 -179.9(14)
C139 C140 C141 C142 0.0
C140 C141 C142 C143 0.0
C140 C141 C142 C145 -179.7(11)
C141 C142 C143 N22 0.0
C145 C142 C143 N22 179.7(11)
C139 N22 C143 C142 0.0
Cd6 N22 C143 C142 162.8(7)
C148 N23 C144 C145 0.0
Cd1 N23 C144 C145 167.1(7)
N23 C144 C145 C146 0.0
N23 C144 C145 C142 172.6(11)
C141 C142 C145 C146 -48.6(11)
C143 C142 C145 C146 131.8(8)
C141 C142 C145 C144 138.8(7)
C143 C142 C145 C144 -40.9(12)
C144 C145 C146 C147 0.0
C142 C145 C146 C147 -172.7(11)
C145 C146 C147 C148 0.0
C146 C147 C148 N23 0.0
C146 C147 C148 C149 179.1(13)
C144 N23 C148 C147 0.0
Cd1 N23 C148 C147 -168.7(6)
C144 N23 C148 C149 -179.1(12)
Cd1 N23 C148 C149 12.1(11)
C150 N24 C149 C148 -176.7(13)
Cd1 N24 C149 C148 -10(2)
C147 C148 C149 N24 179.4(15)
N23 C148 C149 N24 -1(2)
C149 N24 C150 C151 31(2)
Cd1 N24 C150 C151 -133.8(8)
C149 N24 C150 C155 -153.5(14)
Cd1 N24 C150 C155 41.3(13)
C155 C150 C151 C152 -0.1
N24 C150 C151 C152 175.1(10)
C150 C151 C152 C153 -0.1
C151 C152 C153 C154 0.3
C151 C152 C153 C156 -178.5
C152 C153 C154 C155 -0.3
C156 C153 C154 C155 178.5
C151 C150 C155 C154 0.1
N24 C150 C155 C154 -175.0(10)
C153 C154 C155 C150 0.1
C164 N28 C157 C158 -136.8(17)
Cd8 N28 C157 C158 61.3(12)
C164 N28 C157 C162 44(2)
Cd8 N28 C157 C162 -118.1(10)
C162 C157 C158 C159 -0.1
N28 C157 C158 C159 -179.4(12)
C157 C158 C159 C160 -0.1
C158 C159 C160 C161 0.3
C158 C159 C160 C163 -178.5
C159 C160 C161 C162 -0.3
C163 C160 C161 C162 178.5
C158 C157 C162 C161 0.1
N28 C157 C162 C161 179.4(12)
C160 C161 C162 C157 0.1
C157 N28 C164 C165 -176.1(15)
Cd8 N28 C164 C165 -13(3)
C169 N27 C165 C166 -2(3)
Cd8 N27 C165 C166 -168.2(17)
C169 N27 C165 C164 176.5(18)
Cd8 N27 C165 C164 10(2)
N28 C164 C165 N27 2(3)
N28 C164 C165 C166 -179(2)
N27 C165 C166 C167 2(3)
C164 C165 C166 C167 -176.3(18)
C165 C166 C167 C168 0(3)
C166 C167 C168 C169 -1(3)
C166 C167 C168 C171 177.5(19)
C165 N27 C169 C168 0(3)
Cd8 N27 C169 C168 164.2(15)
C167 C168 C169 N27 2(3)
C171 C168 C169 N27 -177.1(18)
C174 N26 C170 C171 -3(3)
Cd7 N26 C170 C171 167.0(16)
N26 C170 C171 C172 1(3)
N26 C170 C171 C168 178(2)
C167 C168 C171 C170 143(2)
C169 C168 C171 C170 -38(3)
C167 C168 C171 C172 -40(3)
C169 C168 C171 C172 139(2)
C170 C171 C172 C173 0(3)
C168 C171 C172 C173 -177.5(19)
C171 C172 C173 C174 1(3)
C172 C173 C174 N26 -3(3)
C172 C173 C174 C175 179.2(18)
C170 N26 C174 C173 4(3)
Cd7 N26 C174 C173 -167.2(16)
C170 N26 C174 C175 -178.4(17)
Cd7 N26 C174 C175 11(2)
C176 N25 C175 C174 -177.1(14)
Cd7 N25 C175 C174 -17(2)
C173 C174 C175 N25 -178(2)
N26 C174 C175 N25 4(3)
C175 N25 C176 C181 -154.3(14)
Cd7 N25 C176 C181 46.6(12)
C175 N25 C176 C177 28(2)
Cd7 N25 C176 C177 -130.8(9)
C181 C176 C177 C178 -0.1
N25 C176 C177 C178 177.3(9)
C176 C177 C178 C179 -0.1
C177 C178 C179 C180 0.3
C177 C178 C179 C182 -178.5
C178 C179 C180 C181 -0.3
C182 C179 C180 C181 178.5
C179 C180 C181 C176 0.1
C177 C176 C181 C180 0.1
N25 C176 C181 C180 -177.4(9)
C190 N48 C183 C184 -139.5(19)
Cd7 N48 C183 C184 68.0(12)
C190 N48 C183 C188 32(2)
Cd7 N48 C183 C188 -120.7(11)
C188 C183 C184 C185 -0.1
N48 C183 C184 C185 171.7(10)
C183 C184 C185 C186 -0.1
C184 C185 C186 C187 0.3
C184 C185 C186 C189 -178.5
C185 C186 C187 C188 -0.3
C189 C186 C187 C188 178.5
C186 C187 C188 C183 0.1
C184 C183 C188 C187 0.1
N48 C183 C188 C187 -170.7(11)
C183 N48 C190 C191 -167.5(15)
Cd7 N48 C190 C191 -13(3)
C195 N47 C191 C192 0.0
Cd7 N47 C191 C192 -164.3(7)
C195 N47 C191 C190 175.1(14)
Cd7 N47 C191 C190 10.8(13)
N48 C190 C191 N47 2(3)
N48 C190 C191 C192 177.0(18)
N47 C191 C192 C193 0.0
C190 C191 C192 C193 -175.0(15)
C191 C192 C193 C194 0.0
C192 C193 C194 C195 0.0
C192 C193 C194 C197 172.4(14)
C193 C194 C195 N47 0.0
C197 C194 C195 N47 -172.4(14)
C191 N47 C195 C194 0.0
Cd7 N47 C195 C194 162.1(8)
C200 N46 C196 C197 -3(3)
Cd12 N46 C196 C197 160.5(15)
C193 C194 C197 C198 -38(2)
C195 C194 C197 C198 133.9(16)
C193 C194 C197 C196 141.7(16)
C195 C194 C197 C196 -46(2)
N46 C196 C197 C198 1(3)
N46 C196 C197 C194 -179(2)
C194 C197 C198 C199 -174.9(17)
C196 C197 C198 C199 5(3)
C197 C198 C199 C200 -8(3)
C198 C199 C200 N46 6(3)
C198 C199 C200 C201 177.5(19)
C196 N46 C200 C199 0(3)
Cd12 N46 C200 C199 -166.0(15)
C196 N46 C200 C201 -172.3(19)
Cd12 N46 C200 C201 22(2)
C202 N45 C201 C200 -172.8(17)
Cd12 N45 C201 C200 -13(3)
C199 C200 C201 N45 -178(2)
N46 C200 C201 N45 -6(3)
C201 N45 C202 C207 -147.7(15)
Cd12 N45 C202 C207 56.2(12)
C201 N45 C202 C203 42(2)
Cd12 N45 C202 C203 -114.1(11)
C207 C202 C203 C204 -0.1
N45 C202 C203 C204 169.8(10)
C202 C203 C204 C205 -0.1
C203 C204 C205 C206 0.3
C203 C204 C205 C208 -178.5
C204 C205 C206 C207 -0.2
C208 C205 C206 C207 178.5
C205 C206 C207 C202 0.0
C203 C202 C207 C206 0.1
N45 C202 C207 C206 -170.6(8)
C216 N44 C209 C210 -150.2(16)
Cd12 N44 C209 C210 55.3(12)
C216 N44 C209 C214 21(2)
Cd12 N44 C209 C214 -133.8(9)
C214 C209 C210 C211 -0.1
N44 C209 C210 C211 170.8(10)
C209 C210 C211 C212 -0.1
C210 C211 C212 C213 0.3
C210 C211 C212 C215 -178.5
C211 C212 C213 C214 -0.3
C215 C212 C213 C214 178.5
C212 C213 C214 C209 0.1
C210 C209 C214 C213 0.1
N44 C209 C214 C213 -170.8(9)
C209 N44 C216 C217 -174.2(14)
Cd12 N44 C216 C217 -18(3)
C221 N43 C217 C218 0.0
Cd12 N43 C217 C218 -167.1(7)
C221 N43 C217 C216 173.5(14)
Cd12 N43 C217 C216 6.4(13)
N44 C216 C217 N43 8(3)
N44 C216 C217 C218 -178.3(16)
N43 C217 C218 C219 0.0
C216 C217 C218 C219 -173.3(15)
C217 C218 C219 C220 0.0
C218 C219 C220 C221 0.0
C218 C219 C220 C223 -179.7(12)
C219 C220 C221 N43 0.0
C223 C220 C221 N43 179.6(13)
C217 N43 C221 C220 0.0
Cd12 N43 C221 C220 165.7(8)
C226 N42 C222 C223 0.0
Cd11 N42 C222 C223 159.6(7)
N42 C222 C223 C224 0.0
N42 C222 C223 C220 172.3(12)
C221 C220 C223 C222 -36.1(13)
C219 C220 C223 C222 143.5(7)
C221 C220 C223 C224 135.8(9)
C219 C220 C223 C224 -44.6(12)
C222 C223 C224 C225 0.0
C220 C223 C224 C225 -171.5(13)
C223 C224 C225 C226 0.0
C224 C225 C226 N42 0.0
C224 C225 C226 C227 179.3(14)
C222 N42 C226 C225 0.0
Cd11 N42 C226 C225 -162.7(6)
C222 N42 C226 C227 -179.3(14)
Cd11 N42 C226 C227 18.0(12)
C228 N41 C227 C226 -169.2(14)
Cd11 N41 C227 C226 -13(2)
C225 C226 C227 N41 177.3(14)
N42 C226 C227 N41 -3(2)
C227 N41 C228 C229 32(2)
Cd11 N41 C228 C229 -120.8(10)
C227 N41 C228 C233 -151.9(14)
Cd11 N41 C228 C233 54.9(12)
C233 C228 C229 C230 -0.1
N41 C228 C229 C230 175.4(10)
C228 C229 C230 C231 -0.1
C229 C230 C231 C232 0.3
C229 C230 C231 C234 -178.5
C230 C231 C232 C233 -0.3
C234 C231 C232 C233 178.5
C231 C232 C233 C228 0.1
C229 C228 C233 C232 0.1
N41 C228 C233 C232 -175.8(9)
C242 N40 C235 C240 -137.6(16)
Cd11 N40 C235 C240 71.5(12)
C242 N40 C235 C236 39(2)
Cd11 N40 C235 C236 -112.1(12)
N40 C235 C236 C237 -176.5(10)
C240 C235 C236 C237 -0.1
C235 C236 C237 C238 -0.1
C236 C237 C238 C239 0.3
C236 C237 C238 C241 -178.5
C237 C238 C239 C240 -0.3
C241 C238 C239 C240 178.5
N40 C235 C240 C239 176.6(10)
C236 C235 C240 C239 0.1
C238 C239 C240 C235 0.1
C235 N40 C242 C243 -171.8(15)
Cd11 N40 C242 C243 -17(3)
C247 N39 C243 C244 0.0
Cd11 N39 C243 C244 -163.0(7)
C247 N39 C243 C242 179.5(16)
Cd11 N39 C243 C242 16.4(12)
N40 C242 C243 C244 -179(2)
N40 C242 C243 N39 1(3)
N39 C243 C244 C245 0.0
C242 C243 C244 C245 -179.4(18)
C243 C244 C245 C246 0.0
C244 C245 C246 C247 0.0
C244 C245 C246 C249 175.6(12)
C245 C246 C247 N39 0.0
C249 C246 C247 N39 -175.7(12)
C243 N39 C247 C246 0.0
Cd11 N39 C247 C246 161.5(8)
C252 N38 C248 C249 0.0
Cd10 N38 C248 C249 169.0(8)
N38 C248 C249 C250 0.0
N38 C248 C249 C246 177.8(12)
C247 C246 C249 C250 141.0(8)
C245 C246 C249 C250 -34.7(13)
C247 C246 C249 C248 -36.8(12)
C245 C246 C249 C248 147.5(8)
C248 C249 C250 C251 0.0
C246 C249 C250 C251 -177.8(12)
C249 C250 C251 C252 0.0
C250 C251 C252 N38 0.0
C250 C251 C252 C253 173.5(14)
C248 N38 C252 C251 0.0
Cd10 N38 C252 C251 -170.4(7)
C248 N38 C252 C253 -173.4(14)
Cd10 N38 C252 C253 16.2(13)
C254 N37 C253 C252 -173.7(13)
Cd10 N37 C253 C252 -10(2)
C251 C252 C253 N37 -177.7(14)
N38 C252 C253 N37 -4(2)
C253 N37 C254 C259 -141.5(14)
Cd10 N37 C254 C259 56.0(13)
C253 N37 C254 C255 45(2)
Cd10 N37 C254 C255 -117.8(10)
C259 C254 C255 C256 -0.1
N37 C254 C255 C256 173.9(10)
C254 C255 C256 C257 0.0
C255 C256 C257 C258 0.2
C255 C256 C257 C260 -178.5
C256 C257 C258 C259 -0.2
C260 C257 C258 C259 178.5
C255 C254 C259 C258 0.1
N37 C254 C259 C258 -173.6(10)
C257 C258 C259 C254 0.0
C268 N36 C261 C266 -146.1(18)
Cd10 N36 C261 C266 59.2(14)
C268 N36 C261 C262 37(2)
Cd10 N36 C261 C262 -117.9(13)
C266 C261 C262 C263 -0.1
N36 C261 C262 C263 177.0(10)
C261 C262 C263 C264 -0.1
C262 C263 C264 C265 0.3
C262 C263 C264 C267 -178.5
C263 C264 C265 C266 -0.3
C267 C264 C265 C266 178.5
C262 C261 C266 C265 0.1
N36 C261 C266 C265 -177.1(10)
C264 C265 C266 C261 0.1
C261 N36 C268 C269 -173.0(16)
Cd10 N36 C268 C269 -15(3)
C273 N35 C269 C270 0.0
Cd10 N35 C269 C270 -166.6(8)
C273 N35 C269 C268 175.4(15)
Cd10 N35 C269 C268 8.7(13)
N36 C268 C269 N35 4(3)
N36 C268 C269 C270 179(2)
N35 C269 C270 C271 0.0
C268 C269 C270 C271 -175.0(16)
C269 C270 C271 C272 0.0
C270 C271 C272 C273 0.0
C270 C271 C272 C275 173.0(17)
C271 C272 C273 N35 0.0
C275 C272 C273 N35 -173.1(17)
C269 N35 C273 C272 0.0
Cd10 N35 C273 C272 164.3(10)
C278 N34 C274 C275 -5(3)
Cd9 N34 C274 C275 160.1(16)
N34 C274 C275 C276 6(3)
N34 C274 C275 C272 -178.5(18)
C273 C272 C275 C274 -38(3)
C271 C272 C275 C274 148.4(17)
C273 C272 C275 C276 136.9(19)
C271 C272 C275 C276 -36(3)
C274 C275 C276 C277 -1(4)
C272 C275 C276 C277 -176(2)
C275 C276 C277 C278 -4(3)
C274 N34 C278 C277 0(3)
Cd9 N34 C278 C277 -168.1(17)
C274 N34 C278 C279 -172.0(18)
Cd9 N34 C278 C279 20(2)
C276 C277 C278 N34 5(3)
C276 C277 C278 C279 176.9(19)
C280 N33 C279 C278 -169.3(15)
Cd9 N33 C279 C278 -9(2)
N34 C278 C279 N33 -7(3)
C277 C278 C279 N33 -179.7(19)
C279 N33 C280 C285 -147.9(14)
Cd9 N33 C280 C285 55.3(12)
C279 N33 C280 C281 36.2(19)
Cd9 N33 C280 C281 -120.6(10)
C285 C280 C281 C282 -0.1
N33 C280 C281 C282 175.8(9)
C280 C281 C282 C283 -0.1
C281 C282 C283 C284 0.4
C281 C282 C283 C286 -178.5
C282 C283 C284 C285 -0.4
C286 C283 C284 C285 178.5
C283 C284 C285 C280 0.1
C281 C280 C285 C284 0.1
N33 C280 C285 C284 -175.9(9)
C294 N32 C287 C292 43(2)
Cd9 N32 C287 C292 -121.1(10)
C294 N32 C287 C288 -145.4(19)
Cd9 N32 C287 C288 50.1(15)
C292 C287 C288 C289 -0.1
N32 C287 C288 C289 -170.5(12)
C287 C288 C289 C290 -0.1
C288 C289 C290 C291 0.3
C288 C289 C290 C293 -178.5
C289 C290 C291 C292 -0.3
C293 C290 C291 C292 178.5
C288 C287 C292 C291 0.2
N32 C287 C292 C291 172.9(9)
C290 C291 C292 C287 0.1
C287 N32 C294 C295 175.2(17)
Cd9 N32 C294 C295 -20(3)
C299 N31 C295 C296 0(3)
Cd9 N31 C295 C296 -160.7(18)
C299 N31 C295 C294 -179(100)
Cd9 N31 C295 C294 19(2)
N32 C294 C295 C296 -179(100)
N32 C294 C295 N31 1(3)
N31 C295 C296 C297 -1(4)
C294 C295 C296 C297 179(3)
C295 C296 C297 C298 -1(4)
C296 C297 C298 C299 2(3)
C296 C297 C298 C301 176(2)
C295 N31 C299 C298 1(3)
Cd9 N31 C299 C298 158.7(18)
C301 C298 C299 N31 -177(2)
C297 C298 C299 N31 -2(3)
C304 N30 C300 C301 6(3)
Cd8 N30 C300 C301 168.1(15)
N30 C300 C301 C298 179(2)
N30 C300 C301 C302 -8(3)
C299 C298 C301 C300 -45(3)
C297 C298 C301 C300 142(2)
C299 C298 C301 C302 143(2)
C297 C298 C301 C302 -30(4)
C300 C301 C302 C303 8(3)
C298 C301 C302 C303 180(100)
C301 C302 C303 C304 -4(3)
C300 N30 C304 C303 -2(3)
Cd8 N30 C304 C303 -166.3(16)
C300 N30 C304 C305 179.4(19)
Cd8 N30 C304 C305 15(2)
C302 C303 C304 N30 1(3)
C302 C303 C304 C305 180(2)
C306 N29 C305 C304 -164.9(16)
Cd8 N29 C305 C304 -15(3)
N30 C304 C305 N29 0(3)
C303 C304 C305 N29 -179(2)
C305 N29 C306 C307 31(2)
Cd8 N29 C306 C307 -117.4(8)
C305 N29 C306 C311 -150.6(17)
Cd8 N29 C306 C311 60.8(11)
C311 C306 C307 C308 -0.1
N29 C306 C307 C308 178.2(9)
C306 C307 C308 C309 -0.1
C307 C308 C309 C310 0.4
C307 C308 C309 C312 -178.5
C308 C309 C310 C311 -0.4
C312 C309 C310 C311 178.5
C309 C310 C311 C306 0.1
C307 C306 C311 C310 0.1
N29 C306 C311 C310 -178.2(9)
C320 N57 C313 C314 -48(3)
Cd3 N57 C313 C314 159.0(15)
C320 N57 C313 C318 139(2)
Cd3 N57 C313 C318 -14(3)
C318 C313 C314 C315 -0.1
N57 C313 C314 C315 -173.4(15)
C313 C314 C315 C316 -0.1
C314 C315 C316 C317 0.3
C314 C315 C316 C319 -178.5
C315 C316 C317 C318 -0.3
C319 C316 C317 C318 178.5
C316 C317 C318 C313 0.1
C314 C313 C318 C317 0.1
N57 C313 C318 C317 173.5(15)
C313 N57 C320 C321 -169(2)
Cd3 N57 C320 C321 -10(4)
C325 N58 C321 C322 0.0
Cd3 N58 C321 C322 171.9(9)
C325 N58 C321 C320 179.7(19)
Cd3 N58 C321 C320 -8.4(18)
N57 C320 C321 N58 13(4)
N57 C320 C321 C322 -167(3)
N58 C321 C322 C323 0.0
C320 C321 C322 C323 -180(2)
C321 C322 C323 C324 0.0
C322 C323 C324 C325 0.0
C322 C323 C324 C327 -176.6(15)
C323 C324 C325 N58 0.0
C327 C324 C325 N58 176.7(15)
C321 N58 C325 C324 0.0
Cd3 N58 C325 C324 -170.9(10)
C330 N59 C326 C327 0.0
Cd9 N59 C326 C327 -174.5(10)
N59 C326 C327 C328 0.0
N59 C326 C327 C324 179.6(15)
C323 C324 C327 C326 -174.8(9)
C325 C324 C327 C326 8.6(16)
C323 C324 C327 C328 4.8(16)
C325 C324 C327 C328 -171.9(9)
C326 C327 C328 C329 0.0
C324 C327 C328 C329 -179.6(15)
C327 C328 C329 C330 0.0
C328 C329 C330 N59 0.0
C328 C329 C330 C331 174(2)
C326 N59 C330 C329 0.0
Cd9 N59 C330 C329 175.2(9)
C326 N59 C330 C331 -174.8(18)
Cd9 N59 C330 C331 0.4(17)
C332 N60 C331 C330 177(2)
Cd9 N60 C331 C330 -8(4)
C329 C330 C331 N60 -169(3)
N59 C330 C331 N60 5(4)
C331 N60 C332 C337 134(3)
Cd9 N60 C332 C337 -41.0(19)
C331 N60 C332 C333 -32(4)
Cd9 N60 C332 C333 153.0(9)
N60 C332 C333 C334 166.1(14)
C337 C332 C333 C334 -0.1
C332 C333 C334 C335 -0.1
C333 C334 C335 C336 0.2
C333 C334 C335 C338 -178.5
C334 C335 C336 C337 -0.2
C338 C335 C336 C337 178.5
N60 C332 C337 C336 -165.6(14)
C333 C332 C337 C336 0.1
C335 C336 C337 C332 0.1
C346 N49 C339 C344 42(2)
Cd1 N49 C339 C344 -139.3(9)
C346 N49 C339 C340 -149.8(15)
Cd1 N49 C339 C340 29.3(15)
C344 C339 C340 C341 -0.1
N49 C339 C340 C341 -168.6(10)
C339 C340 C341 C342 -0.1
C340 C341 C342 C343 0.3
C340 C341 C342 C345 -178.5
C341 C342 C343 C344 -0.3
C345 C342 C343 C344 178.5
C340 C339 C344 C343 0.2
N49 C339 C344 C343 168.9(10)
C342 C343 C344 C339 0.0
C339 N49 C346 C347 -179.4(16)
Cd1 N49 C346 C347 1(3)
C351 N50 C347 C348 0(3)
Cd1 N50 C347 C348 165.3(15)
C351 N50 C347 C346 -178.7(18)
Cd1 N50 C347 C346 -14(2)
N49 C346 C347 N50 9(3)
N49 C346 C347 C348 -170(2)
N50 C347 C348 C349 -3(3)
C346 C347 C348 C349 176.3(19)
C347 C348 C349 C350 4(3)
C348 C349 C350 C351 -4(3)
C348 C349 C350 C353 179.3(17)
C349 C350 C351 N50 2(3)
C353 C350 C351 N50 178.6(17)
C347 N50 C351 C350 0(3)
Cd1 N50 C351 C350 -161.8(16)
C356 N51 C352 C353 0.0
Cd7 N51 C352 C353 -169.1(9)
N51 C352 C353 C354 0.0
N51 C352 C353 C350 173.7(15)
C351 C350 C353 C352 -25(2)
C349 C350 C353 C352 151.9(16)
C351 C350 C353 C354 148.7(15)
C349 C350 C353 C354 -34(2)
C352 C353 C354 C355 0.0
C350 C353 C354 C355 -173.7(14)
C353 C354 C355 C356 0.0
C354 C355 C356 N51 0.0
C354 C355 C356 C357 178.1(18)
C352 N51 C356 C355 0.0
Cd7 N51 C356 C355 170.2(8)
C352 N51 C356 C357 -178.4(15)
Cd7 N51 C356 C357 -8.2(14)
C358 N52 C357 C356 165.8(18)
Cd7 N52 C357 C356 0(4)
C355 C356 C357 N52 -172(2)
N51 C356 C357 N52 6(3)
C357 N52 C358 C359 141(2)
Cd7 N52 C358 C359 -54.3(16)
C357 N52 C358 C363 -35(3)
Cd7 N52 C358 C363 130.0(11)
C363 C358 C359 C360 -0.1
N52 C358 C359 C360 -176.1(11)
C358 C359 C360 C361 -0.1
C359 C360 C361 C362 0.3
C359 C360 C361 C364 -178.5
C360 C361 C362 C363 -0.3
C364 C361 C362 C363 178.5
C361 C362 C363 C358 0.1
C359 C358 C363 C362 0.1
N52 C358 C363 C362 175.6(13)
C372 N69 C365 C370 154.3(16)
Cd6 N69 C365 C370 -16.4(14)
C372 N69 C365 C366 -30(2)
Cd6 N69 C365 C366 159.3(7)
N69 C365 C366 C367 -175.9(8)
C370 C365 C366 C367 -0.1
C365 C366 C367 C368 -0.1
C366 C367 C368 C369 0.3
C366 C367 C368 C371 -178.5
C367 C368 C369 C370 -0.3
C371 C368 C369 C370 178.5
N69 C365 C370 C369 175.7(9)
C366 C365 C370 C369 0.1
C368 C369 C370 C365 0.1
C365 N69 C372 C373 -179.0(16)
Cd6 N69 C372 C373 -7(3)
C377 N70 C373 C374 3(3)
Cd6 N70 C373 C374 175.4(14)
C377 N70 C373 C372 -172.3(18)
Cd6 N70 C373 C372 0(2)
N69 C372 C373 N70 5(3)
N69 C372 C373 C374 -170(2)
N70 C373 C374 C375 -1(3)
C372 C373 C374 C375 173.7(19)
C373 C374 C375 C376 -1(3)
C374 C375 C376 C377 2(3)
C374 C375 C376 C379 -177.2(19)
C373 N70 C377 C376 -2(3)
Cd6 N70 C377 C376 -173.6(15)
C375 C376 C377 N70 0(3)
C379 C376 C377 N70 178.9(18)
C382 N71 C378 C379 1(3)
Cd12 N71 C378 C379 -174.2(16)
N71 C378 C379 C380 -3(3)
N71 C378 C379 C376 -178.9(18)
C375 C376 C379 C378 -161(2)
C377 C376 C379 C378 20(3)
C375 C376 C379 C380 24(3)
C377 C376 C379 C380 -155(2)
C378 C379 C380 C381 3(3)
C376 C379 C380 C381 178.9(18)
C379 C380 C381 C382 -1(3)
C380 C381 C382 N71 -2(4)
C380 C381 C382 C383 176.8(19)
C378 N71 C382 C381 2(3)
Cd12 N71 C382 C381 177.5(19)
C378 N71 C382 C383 -176.7(18)
Cd12 N71 C382 C383 -1(2)
C384 N72 C383 C382 -176.0(17)
Cd12 N72 C383 C382 1(3)
C381 C382 C383 N72 -178(2)
N71 C382 C383 N72 0(3)
C383 N72 C384 C389 -21(3)
Cd12 N72 C384 C389 162.7(9)
C383 N72 C384 C385 161(2)
Cd12 N72 C384 C385 -15.4(18)
C389 C384 C385 C386 -0.1
N72 C384 C385 C386 178.0(12)
C384 C385 C386 C387 -0.1
C385 C386 C387 C388 0.3
C385 C386 C387 C390 -178.5
C386 C387 C388 C389 -0.3
C390 C387 C388 C389 178.5
C387 C388 C389 C384 0.1
C385 C384 C389 C388 0.1
N72 C384 C389 C388 -178.1(12)
C398 N53 C391 C392 -23(3)
Cd2 N53 C391 C392 155.1(11)
C398 N53 C391 C396 146(2)
Cd2 N53 C391 C396 -36(2)
C396 C391 C392 C393 -0.1
N53 C391 C392 C393 168.7(16)
C391 C392 C393 C394 -0.1
C392 C393 C394 C395 0.3
C392 C393 C394 C397 -178.5
C393 C394 C395 C396 -0.3
C397 C394 C395 C396 178.5
C394 C395 C396 C391 0.1
C392 C391 C396 C395 0.1
N53 C391 C396 C395 -169.7(14)
C391 N53 C398 C399 -170(2)
Cd2 N53 C398 C399 12(4)
C403 N54 C399 C400 0.0
Cd2 N54 C399 C400 166.5(10)
C403 N54 C399 C398 -175(2)
Cd2 N54 C399 C398 -8.3(19)
N53 C398 C399 N54 -3(4)
N53 C398 C399 C400 -178(2)
N54 C399 C400 C401 0.0
C398 C399 C400 C401 175(2)
C399 C400 C401 C402 0.0
C400 C401 C402 C403 0.0
C400 C401 C402 C405 177.0(17)
C399 N54 C403 C402 0.0
Cd2 N54 C403 C402 -165.2(11)
C401 C402 C403 N54 0.0
C405 C402 C403 N54 -177.1(17)
C408 N55 C404 C405 6(3)
Cd8 N55 C404 C405 -165.5(15)
N55 C404 C405 C406 -10(3)
N55 C404 C405 C402 -175.2(17)
C401 C402 C405 C406 -15(3)
C403 C402 C405 C406 162.2(18)
C401 C402 C405 C404 149.7(16)
C403 C402 C405 C404 -33(2)
C404 C405 C406 C407 15(3)
C402 C405 C406 C407 179.2(19)
C405 C406 C407 C408 -15(3)
C406 C407 C408 N55 11(3)
C406 C407 C408 C409 -178(2)
C404 N55 C408 C407 -7(3)
Cd8 N55 C408 C407 165.9(17)
C404 N55 C408 C409 -178.2(18)
Cd8 N55 C408 C409 -6(2)
C410 N56 C409 C408 -161.2(18)
Cd8 N56 C409 C408 -1(3)
C407 C408 C409 N56 -167(3)
N55 C408 C409 N56 5(4)
C409 N56 C410 C411 17(3)
Cd8 N56 C410 C411 -142.1(9)
C409 N56 C410 C415 -144(2)
Cd8 N56 C410 C415 56.6(14)
C415 C410 C411 C412 -0.1
N56 C410 C411 C412 -159.9(12)
C410 C411 C412 C413 -0.1
C411 C412 C413 C414 0.3
C411 C412 C413 C416 -178.5
C412 C413 C414 C415 -0.3
C416 C413 C414 C415 178.5
C413 C414 C415 C410 0.1
C411 C410 C415 C414 0.1
N56 C410 C415 C414 163.1(10)
C424 N61 C417 C422 -32(4)
Cd4 N61 C417 C422 139.6(11)
C424 N61 C417 C418 134(3)
Cd4 N61 C417 C418 -55.1(18)
C422 C417 C418 C419 -0.1
N61 C417 C418 C419 -165.4(17)
C417 C418 C419 C420 -0.1
C418 C419 C420 C421 0.3
C418 C419 C420 C423 -178.5
C419 C420 C421 C422 -0.3
C423 C420 C421 C422 178.5
C420 C421 C422 C417 0.1
C418 C417 C422 C421 0.1
N61 C417 C422 C421 165.5(17)
C417 N61 C424 C425 171(2)
Cd4 N61 C424 C425 0(4)
C429 N62 C425 C426 0.0
Cd4 N62 C425 C426 166.7(9)
C429 N62 C425 C424 -174(2)
Cd4 N62 C425 C424 -7.6(19)
N61 C424 C425 C426 -169(3)
N61 C424 C425 N62 5(4)
N62 C425 C426 C427 0.0
C424 C425 C426 C427 174.7(19)
C425 C426 C427 C428 0.0
C426 C427 C428 C429 0.0
C426 C427 C428 C431 -175.1(15)
C427 C428 C429 N62 0.0
C431 C428 C429 N62 175.3(15)
C425 N62 C429 C428 0.0
Cd4 N62 C429 C428 -164.4(10)
C434 N63 C430 C431 0.0
Cd10 N63 C430 C431 -167.2(10)
N63 C430 C431 C432 0.0
N63 C430 C431 C428 172.7(15)
C427 C428 C431 C432 -33.3(16)
C429 C428 C431 C432 151.5(9)
C427 C428 C431 C430 154.1(9)
C429 C428 C431 C430 -21.1(15)
C430 C431 C432 C433 0.0
C428 C431 C432 C433 -172.4(15)
C431 C432 C433 C434 0.0
C432 C433 C434 N63 0.0
C432 C433 C434 C435 -174.9(18)
C430 N63 C434 C433 0.0
Cd10 N63 C434 C433 168.8(8)
C430 N63 C434 C435 175.6(16)
Cd10 N63 C434 C435 -15.6(14)
C436 N64 C435 C434 -179.2(18)
Cd10 N64 C435 C434 -6(3)
C433 C434 C435 N64 -169(2)
N63 C434 C435 N64 15(3)
C435 N64 C436 C441 -24(3)
Cd10 N64 C436 C441 163.9(11)
C435 N64 C436 C437 162.5(18)
Cd10 N64 C436 C437 -9(2)
N64 C436 C437 C438 173.4(11)
C441 C436 C437 C438 -0.1
C436 C437 C438 C439 -0.1
C437 C438 C439 C440 0.3
C437 C438 C439 C442 -178.5
C438 C439 C440 C441 -0.3
C442 C439 C440 C441 178.5
C439 C440 C441 C436 0.1
N64 C436 C441 C440 -172.8(13)
C437 C436 C441 C440 0.1
C450 N65 C443 C448 -25(3)
Cd5 N65 C443 C448 158.3(10)
C450 N65 C443 C444 138(2)
Cd5 N65 C443 C444 -37.9(19)
C448 C443 C444 C445 -0.1
N65 C443 C444 C445 -162.9(13)
C443 C444 C445 C446 -0.1
C444 C445 C446 C447 0.3
C444 C445 C446 C449 -178.5
C445 C446 C447 C448 -0.3
C449 C446 C447 C448 178.5
C446 C447 C448 C443 0.1
C444 C443 C448 C447 0.1
N65 C443 C448 C447 165.2(11)
C443 N65 C450 C451 -174.2(19)
Cd5 N65 C450 C451 2(3)
C455 N66 C451 C452 -2(3)
Cd5 N66 C451 C452 167.1(19)
C455 N66 C451 C450 179.6(19)
Cd5 N66 C451 C450 -11(2)
N65 C450 C451 C452 -173(2)
N65 C450 C451 N66 6(4)
N66 C451 C452 C453 3(4)
C450 C451 C452 C453 -179(2)
C454 C453 C452 C451 -2(3)
C452 C453 C454 C455 1(3)
C452 C453 C454 C457 179(2)
C451 N66 C455 C454 1(3)
Cd5 N66 C455 C454 -167.2(17)
C453 C454 C455 N66 -1(3)
C457 C454 C455 N66 -179(2)
C460 N67 C456 C457 -5(3)
Cd11 N67 C456 C457 -165.1(16)
N67 C456 C457 C458 3(3)
N67 C456 C457 C454 -178.2(19)
C455 C454 C457 C458 151(2)
C453 C454 C457 C458 -27(3)
C455 C454 C457 C456 -28(3)
C453 C454 C457 C456 154(2)
C456 C457 C458 C459 1(3)
C454 C457 C458 C459 -178(2)
C457 C458 C459 C460 -1(3)
C456 N67 C460 C459 5(3)
Cd11 N67 C460 C459 166.8(18)
C456 N67 C460 C461 -175.7(19)
Cd11 N67 C460 C461 -13(3)
C458 C459 C460 N67 -1(4)
C458 C459 C460 C461 179(2)
C462 N68 C461 C460 159.7(17)
C562 N68 C461 C460 -142.9(17)
Cd11 N68 C461 C460 6(3)
N67 C460 C461 N68 6(4)
C459 C460 C461 N68 -175(2)
C461 N68 C462 C467 -29(2)
C562 N68 C462 C467 -138.6(4)
Cd11 N68 C462 C467 124.8(10)
C461 N68 C462 C463 144(2)
C562 N68 C462 C463 34.7(3)
Cd11 N68 C462 C463 -61.9(11)
C467 C462 C463 C464 -0.1
N68 C462 C463 C464 -174.0(6)
C462 C463 C464 C465 -0.1
C463 C464 C465 C466 0.3
C463 C464 C465 C468 -178.5
C464 C465 C466 C467 -0.3
C468 C465 C466 C467 178.5
C465 C466 C467 C462 0.1
C463 C462 C467 C466 0.1
N68 C462 C467 C466 173.0(7)
C567 C562 C563 C564 -0.1
N68 C562 C563 C564 153.4(4)
C562 C563 C564 C565 -0.1
C563 C564 C565 C566 0.3
C563 C564 C565 C568 -178.5
C564 C565 C566 C567 -0.3
C568 C565 C566 C567 178.5
C565 C566 C567 C562 0.1
C563 C562 C567 C566 0.1
N68 C562 C567 C566 -151.1(4)
F37 As7 F39 F38 -94.5(16)
F38' As7 F39 F38 -12.8(19)
F40 As7 F39 F38 37(4)
F41 As7 F39 F38 168.4(16)
F37' As7 F39 F38 -108(2)
F40' As7 F39 F38 -164(7)
F42 As7 F39 F38 83.0(15)
F37 As7 F38 F39 96.9(17)
F38' As7 F38 F39 157(3)
F40 As7 F38 F39 -166.4(14)
F41 As7 F38 F39 -25(3)
F37' As7 F38 F39 72.1(18)
F40' As7 F38 F39 176.0(16)
F42 As7 F38 F39 -89.8(13)
O6 S3 N201 S4 -10(3)
O5 S3 N201 S4 -145(3)
C3A S3 N201 S4 104(3)
O7 S4 N201 S3 -74(3)
O8 S4 N201 S3 61(3)
C4A S4 N201 S3 175(2)
O6 S3 C3A F3B -64(3)
O5 S3 C3A F3B 65(3)
N201 S3 C3A F3B 175(2)
O6 S3 C3A F2B 175(3)
O5 S3 C3A F2B -56(3)
N201 S3 C3A F2B 53(2)
O6 S3 C3A F1B 54(3)
O5 S3 C3A F1B -177(2)
N201 S3 C3A F1B -67(2)
O7 S4 C4A F4B 52(3)
O8 S4 C4A F4B -73(3)
N201 S4 C4A F4B 169(3)
O7 S4 C4A F6B 178(2)
O8 S4 C4A F6B 53(3)
N201 S4 C4A F6B -65(3)
O7 S4 C4A F5B -67(3)
O8 S4 C4A F5B 168(3)
N201 S4 C4A F5B 50(3)
O1 S1 N200 S2 55(3)
O2 S1 N200 S2 179.0(19)
C1A S1 N200 S2 -93(2)
O3 S2 N200 S1 17(2)
O4 S2 N200 S1 157.4(19)
C2A S2 N200 S1 -99.4(18)
O3 S2 C2A F5A 75(2)
O4 S2 C2A F5A -65(2)
N200 S2 C2A F5A -169.1(18)
O3 S2 C2A F4A -48(2)
O4 S2 C2A F4A 172(2)
N200 S2 C2A F4A 67(2)
O3 S2 C2A F6A -171.2(19)
O4 S2 C2A F6A 49(2)
N200 S2 C2A F6A -56(2)
O1 S1 C1A F1A -94(3)
O2 S1 C1A F1A 151(3)
N200 S1 C1A F1A 54(3)
O1 S1 C1A F3A 44(3)
O2 S1 C1A F3A -71(2)
N200 S1 C1A F3A -168(2)
O1 S1 C1A F2A 150(2)
O2 S1 C1A F2A 34.9(19)
N200 S1 C1A F2A -62(2)
O2' S1' C1A' F1A' 80(3)
O1' S1' C1A' F1A' -148(3)
N202 S1' C1A' F1A' -34(3)
O2' S1' C1A' F3A' -55(2)
O1' S1' C1A' F3A' 77(2)
N202 S1' C1A' F3A' -169(2)
O2' S1' C1A' F2A' -163(2)
O1' S1' C1A' F2A' -30(2)
N202 S1' C1A' F2A' 84(3)

loop_
_platon_squeeze_void_nr
_platon_squeeze_void_average_x
_platon_squeeze_void_average_y
_platon_squeeze_void_average_z
_platon_squeeze_void_volume
_platon_squeeze_void_count_electrons
_platon_squeeze_void_content
1 0.000 0.262 0.004 16612 4574 ' '
2 0.250 0.750 0.000 1170 332 ' '
3 0.250 0.251 0.001 41 11 ' '
4 0.500 0.802 0.007 16611 4574 ' '
5 0.750 0.250 0.000 1170 332 ' '
6 0.750 0.750 0.000 40 11 ' '
7 0.368 0.075 0.110 15 5 ' '
8 0.868 0.575 0.110 15 5 ' '
9 0.142 0.065 0.253 119 28 ' '
10 0.642 0.565 0.253 119 28 ' '
11 0.358 0.565 0.247 119 33 ' '
12 0.858 0.065 0.247 119 33 ' '
13 0.250 0.949 0.222 14 0 ' '
14 0.750 0.449 0.222 14 0 ' '
15 0.250 0.449 0.278 14 0 ' '
16 0.750 0.949 0.278 14 0 ' '
17 0.250 0.250 0.500 1170 333 ' '
18 0.750 0.750 0.500 1170 333 ' '
19 0.132 0.575 0.390 15 5 ' '
20 0.632 0.075 0.390 15 5 ' '
21 0.250 0.750 0.500 40 10 ' '
22 0.750 0.250 0.500 40 10 ' '
23 0.368 0.925 0.610 15 5 ' '
24 0.868 0.425 0.610 15 5 ' '
25 0.142 0.935 0.753 119 29 ' '
26 0.642 0.435 0.753 119 29 ' '
27 0.358 0.435 0.747 119 35 ' '
28 0.858 0.935 0.747 119 35 ' '
29 0.250 0.051 0.722 14 0 ' '
30 0.750 0.551 0.722 14 0 ' '
31 0.250 0.551 0.778 14 0 ' '
32 0.750 0.051 0.778 14 0 ' '
33 0.132 0.425 0.890 15 5 ' '
34 0.632 0.925 0.890 15 5 ' '
